data_4511623
loop_
_publ_author_name
'McManus, Gregory J.'
'Wang, Zhenqiang'
'Zaworotko, Michael J.'

_publ_section_title
;
 Suprasupermolecular Chemistry:&#x2009; Infinite Networks from Nanoscale
 Metal&#x2212;Organic Building Blocks&#x2020;
;
_journal_issue 1
_journal_name_full 'Crystal Growth &amp; Design'
_journal_page_first 11
_journal_paper_doi 10.1021/cg034199d
_journal_volume 4
_journal_year 2004
_chemical_formula_sum 'C251 H140 Cu24 N3 O162'
_chemical_formula_weight 7314.62
_chemical_name_systematic
; 
 ? 
;
_space_group_IT_number 2
_symmetry_cell_setting triclinic
_symmetry_space_group_name_Hall '-P 1'
_symmetry_space_group_name_H-M 'P -1'
_atom_sites_solution_hydrogens geom
_atom_sites_solution_primary direct
_atom_sites_solution_secondary difmap
_audit_creation_method SHELXL-97
_cell_angle_alpha 91.724(6)
_cell_angle_beta 91.854(6)
_cell_angle_gamma 107.513(6)
_cell_formula_units_Z 2
_cell_length_a 24.172(8)
_cell_length_b 24.212(8)
_cell_length_c 33.226(11)
_cell_measurement_temperature 100(2)
_cell_volume 18518(11)
_computing_cell_refinement 'Bruker SMART'
_computing_data_collection 'Bruker SMART'
_computing_data_reduction 'Bruker SAINT'
_computing_molecular_graphics 'Bruker SHELXTL'
_computing_publication_material 'Bruker SHELXTL'
_computing_structure_refinement 'SHELXL-97 (Sheldrick, 1997)'
_computing_structure_solution 'SHELXS-97 (Sheldrick, 1990)'
_diffrn_ambient_temperature 100(2)
_diffrn_measured_fraction_theta_full 0.983
_diffrn_measured_fraction_theta_max 0.983
_diffrn_measurement_device_type 'CCD area detector'
_diffrn_measurement_method 'phi and omega scans'
_diffrn_radiation_monochromator graphite
_diffrn_radiation_source 'fine-focus sealed tube'
_diffrn_radiation_type MoK\a
_diffrn_radiation_wavelength 0.71073
_diffrn_reflns_av_R_equivalents 0.2415
_diffrn_reflns_av_sigmaI/netI 0.4750
_diffrn_reflns_limit_h_max 23
_diffrn_reflns_limit_h_min -16
_diffrn_reflns_limit_k_max 23
_diffrn_reflns_limit_k_min -23
_diffrn_reflns_limit_l_max 32
_diffrn_reflns_limit_l_min -32
_diffrn_reflns_number 59382
_diffrn_reflns_theta_full 20.15
_diffrn_reflns_theta_max 20.15
_diffrn_reflns_theta_min 1.04
_exptl_absorpt_coefficient_mu 1.432
_exptl_absorpt_correction_T_max 1.0000
_exptl_absorpt_correction_T_min 0.546713
_exptl_absorpt_correction_type none
_exptl_crystal_colour green
_exptl_crystal_density_diffrn 1.312
_exptl_crystal_density_meas 0
_exptl_crystal_density_method 'not measured'
_exptl_crystal_description plate
_exptl_crystal_F_000 7318
_exptl_crystal_size_max 0.11
_exptl_crystal_size_mid 0.09
_exptl_crystal_size_min 0.03
_refine_diff_density_max 1.321
_refine_diff_density_min -1.132
_refine_diff_density_rms 0.220
_refine_ls_extinction_method none
_refine_ls_goodness_of_fit_ref 1.009
_refine_ls_hydrogen_treatment mixed
_refine_ls_matrix_type full
_refine_ls_number_parameters 3984
_refine_ls_number_reflns 34785
_refine_ls_number_restraints 0
_refine_ls_restrained_S_all 1.009
_refine_ls_R_factor_all 0.3285
_refine_ls_R_factor_gt 0.1660
_refine_ls_shift/su_max 0.000
_refine_ls_shift/su_mean 0.000
_refine_ls_structure_factor_coef Fsqd
_refine_ls_weighting_details 'calc w=1/[\s^2^(Fo^2^)+(0.1872P)^2^+0.0000P] where P=(Fo^2^+2Fc^2^)/3'
_refine_ls_weighting_scheme calc
_refine_ls_wR_factor_gt 0.3744
_refine_ls_wR_factor_ref 0.4806
_reflns_number_gt 11538
_reflns_number_total 34785
_reflns_threshold_expression >2sigma(I)
_cod_data_source_file compound2.cif
_cod_data_source_block rw338
_cod_depositor_comments
;
The following automatic conversions were performed:

'_symmetry_cell_setting' value 'Triclinic' changed to 'triclinic'
according to
/usr/data/users/saulius/automatic-downloads/retrospective/ACS/lib/dictionaries/cif_core.dic
dictionary named 'cif_core.dic' version 2.4.2 from 2011-04-26.

Automatic conversion script
Id: cif_fix_values 2281 2013-09-26 08:29:07Z andrius 
;
_cod_original_cell_volume 18518(10)
_cod_original_sg_symbol_H-M P-1
_cod_database_code 4511623

loop_
_symmetry_equiv_pos_as_xyz
'x, y, z'
'-x, -y, -z'

loop_
_atom_site_label
_atom_site_type_symbol
_atom_site_fract_x
_atom_site_fract_y
_atom_site_fract_z
_atom_site_U_iso_or_equiv
_atom_site_adp_type
_atom_site_occupancy
_atom_site_symmetry_multiplicity
_atom_site_calc_flag
_atom_site_refinement_flags
Cu1 Cu 0.1346 -0.2760 0.2897 0.027 Uani 1 1 d .
Cu2 Cu -0.3368 0.1971 0.2844 0.028 Uani 1 1 d .
Cu3 Cu 0.2366 0.5322 0.7791 0.031 Uani 1 1 d .
Cu4 Cu 0.6971 0.1632 0.7848 0.026 Uani 1 1 d .
Cu5 Cu 0.2241 0.6348 0.7899 0.030 Uani 1 1 d .
Cu6 Cu 0.0329 -0.2635 0.2792 0.028 Uani 1 1 d .
Cu7 Cu 0.5937 0.1747 0.7772 0.029 Uani 1 1 d .
Cu8 Cu -0.3255 0.0936 0.2772 0.029 Uani 1 1 d .
Cu9 Cu 0.6361 0.5750 0.8296 0.032 Uani 1 1 d .
Cu10 Cu 0.1822 0.4301 0.4996 0.029 Uani 1 1 d .
Cu11 Cu 0.6001 0.3735 0.5395 0.029 Uani 1 1 d .
Cu12 Cu 0.1242 0.2949 0.9384 0.028 Uani 1 1 d .
Cu13 Cu 0.0752 0.1362 0.3297 0.028 Uani 1 1 d .
Cu14 Cu 0.5215 0.3329 0.5912 0.033 Uani 1 1 d .
Cu15 Cu 0.2570 0.0709 0.5319 0.032 Uani 1 1 d .
Cu16 Cu 0.2052 0.3760 0.5619 0.027 Uani 1 1 d .
Cu17 Cu -0.0121 0.0490 0.3064 0.031 Uani 1 1 d .
Cu18 Cu 0.4819 0.2585 1.0387 0.032 Uani 1 1 d .
Cu19 Cu 0.1262 -0.1002 0.9606 0.032 Uani 1 1 d .
Cu20 Cu 0.2414 0.0183 0.4612 0.030 Uani 1 1 d .
Cu21 Cu 0.1671 -0.0213 0.9086 0.031 Uani 1 1 d .
Cu22 Cu 0.5485 0.4877 0.8063 0.032 Uani 1 1 d .
Cu23 Cu 0.0698 0.3177 1.0003 0.028 Uani 1 1 d .
Cu24 Cu 0.4295 0.2428 0.9681 0.032 Uani 1 1 d .
O11 O 0.1007 -0.3575 0.2838 0.039 Uani 1 1 d .
O12 O 0.0091 -0.3469 0.2669 0.053 Uani 1 1 d .
O15 O 0.0655 -0.5689 0.2491 0.068 Uani 1 1 d .
C11 C 0.0151 -0.4416 0.2622 0.038 Uani 1 1 d .
C12 C -0.0429 -0.4653 0.2483 0.063 Uani 1 1 d .
H12 H -0.0722 -0.4466 0.2457 0.076 Uiso 1 1 calc R
C13 C -0.0481 -0.5351 0.2377 0.138 Uani 1 1 d .
C15 C 0.0200 -0.5394 0.2445 0.137 Uani 1 1 d .
C16 C 0.0553 -0.4765 0.2607 0.055 Uani 1 1 d .
H16 H 0.0955 -0.4634 0.2682 0.067 Uiso 1 1 calc R
C17 C 0.1337 -0.5406 0.2640 0.204 Uani 1 1 d .
H17A H 0.1575 -0.5309 0.2404 0.306 Uiso 1 1 calc R
H17B H 0.1462 -0.5686 0.2798 0.306 Uiso 1 1 calc R
H17C H 0.1381 -0.5053 0.2807 0.306 Uiso 1 1 calc R
C18 C 0.0474 -0.3777 0.2723 0.033 Uani 1 1 d .
O21 O 0.0729 -0.1811 0.2932 0.051 Uani 1 1 d .
O22 O 0.1621 -0.1928 0.2919 0.030 Uani 1 1 d .
C21 C 0.1501 -0.0928 0.3014 0.048 Uani 1 1 d .
C22 C 0.2150 -0.0732 0.3065 0.020 Uani 1 1 d .
H22 H 0.2382 -0.0987 0.3066 0.024 Uiso 1 1 calc R
C28 C 0.1278 -0.1637 0.2971 0.031 Uani 1 1 d .
O31 O 0.0489 -0.2531 0.2268 0.061 Uani 1 1 d .
O32 O 0.1320 -0.2752 0.2322 0.044 Uani 1 1 d .
C38 C 0.0922 -0.2637 0.2109 0.045 Uani 1 1 d .
O41 O 0.0249 -0.2810 0.3346 0.037 Uani 1 1 d .
O42 O 0.1158 -0.2804 0.3459 0.037 Uani 1 1 d .
C41 C 0.0500 -0.3047 0.3980 0.027 Uani 1 1 d .
C42 C 0.0940 -0.3048 0.4250 0.071 Uani 1 1 d .
H42 H 0.1338 -0.2931 0.4185 0.085 Uiso 1 1 calc R
C48 C 0.0644 -0.2853 0.3564 0.034 Uani 1 1 d .
O51 O 0.2499 0.5508 0.7240 0.051 Uani 1 1 d .
O52 O 0.2238 0.6328 0.7314 0.039 Uani 1 1 d .
O55 O 0.2149 0.6945 0.5859 0.041 Uani 1 1 d .
C51 C 0.2316 0.5951 0.6668 0.033 Uani 1 1 d .
C52 C 0.2298 0.5459 0.6417 0.017 Uani 1 1 d .
H52 H 0.2360 0.5122 0.6524 0.020 Uiso 1 1 calc R
C53 C 0.2186 0.5497 0.6009 0.018 Uani 1 1 d .
C54 C 0.2141 0.6002 0.5824 0.045 Uani 1 1 d .
H54 H 0.2064 0.6008 0.5542 0.054 Uiso 1 1 calc R
C55 C 0.2211 0.6472 0.6068 0.026 Uani 1 1 d .
C56 C 0.2254 0.6453 0.6498 0.077 Uani 1 1 d .
H56 H 0.2239 0.6774 0.6665 0.092 Uiso 1 1 calc R
C57 C 0.1960 0.7374 0.6070 0.055 Uani 1 1 d .
H57A H 0.1587 0.7189 0.6189 0.083 Uiso 1 1 calc R
H57B H 0.1915 0.7663 0.5882 0.083 Uiso 1 1 calc R
H57C H 0.2249 0.7564 0.6284 0.083 Uiso 1 1 calc R
C58 C 0.2344 0.5925 0.7113 0.026 Uani 1 1 d .
O61 O 0.2213 0.5256 0.8332 0.051 Uani 1 1 d .
O62 O 0.2199 0.6161 0.8468 0.034 Uani 1 1 d .
O65 O 0.1726 0.6122 0.9958 0.063 Uani 1 1 d .
C61 C 0.1941 0.5495 0.9007 0.028 Uani 1 1 d .
C62 C 0.1734 0.4911 0.9059 0.010 Uani 1 1 d .
H62 H 0.1727 0.4632 0.8850 0.012 Uiso 1 1 calc R
C63 C 0.1527 0.4749 0.9455 0.064 Uani 1 1 d .
C64 C 0.1515 0.5181 0.9756 0.059 Uani 1 1 d .
H64 H 0.1355 0.5094 1.0012 0.071 Uiso 1 1 calc R
C65 C 0.1768 0.5748 0.9629 0.081 Uani 1 1 d .
C66 C 0.1918 0.5946 0.9266 0.051 Uani 1 1 d .
H66 H 0.1998 0.6338 0.9195 0.061 Uiso 1 1 calc R
C67 C 0.2007 0.6753 0.9873 0.086 Uani 1 1 d .
H67A H 0.2273 0.6782 0.9653 0.129 Uiso 1 1 calc R
H67B H 0.2223 0.6957 1.0116 0.129 Uiso 1 1 calc R
H67C H 0.1705 0.6929 0.9795 0.129 Uiso 1 1 calc R
C68 C 0.2147 0.5643 0.8586 0.038 Uani 1 1 d .
O71 O 0.1410 0.5984 0.7830 0.052 Uani 1 1 d .
O72 O 0.1546 0.5116 0.7668 0.063 Uani 1 1 d .
C78 C 0.1269 0.5433 0.7718 0.024 Uani 1 1 d .
O81 O 0.3061 0.6636 0.7914 0.043 Uani 1 1 d .
O82 O 0.3172 0.5708 0.7949 0.052 Uani 1 1 d .
O85 O 0.5078 0.7955 0.8161 0.061 Uani 1 1 d .
C81 C 0.4032 0.6511 0.7999 0.014 Uani 1 1 d .
C82 C 0.4388 0.6109 0.8024 0.064 Uani 1 1 d .
H82 H 0.4223 0.5701 0.7988 0.077 Uiso 1 1 calc R
C83 C 0.4986 0.6373 0.8103 0.037 Uani 1 1 d .
C84 C 0.5264 0.7002 0.8126 0.064 Uani 1 1 d .
H84 H 0.5674 0.7169 0.8132 0.077 Uiso 1 1 calc R
C85 C 0.4896 0.7334 0.8140 0.060 Uani 1 1 d .
C86 C 0.4286 0.7126 0.8037 0.034 Uani 1 1 d .
H86 H 0.4062 0.7384 0.7996 0.041 Uiso 1 1 calc R
C87 C 0.5440 0.8215 0.8310 0.844 Uani 1 1 d .
H87A H 0.5410 0.8155 0.8600 1.266 Uiso 1 1 calc R
H87B H 0.5479 0.8621 0.8258 1.266 Uiso 1 1 calc R
H87C H 0.5781 0.8119 0.8215 1.266 Uiso 1 1 calc R
C88 C 0.3349 0.6282 0.7946 0.047 Uani 1 1 d .
O91 O 0.2296 0.1296 0.5021 0.028 Uani 1 1 d .
O92 O 0.2201 0.0849 0.4417 0.034 Uani 1 1 d .
O95 O 0.1513 0.2123 0.3518 0.027 Uani 1 1 d .
C91 C 0.2025 0.1777 0.4494 0.028 Uani 1 1 d .
C92 C 0.1993 0.2206 0.4760 0.023 Uani 1 1 d .
H92 H 0.2074 0.2194 0.5041 0.028 Uiso 1 1 calc R
C93 C 0.1827 0.2684 0.4588 0.041 Uani 1 1 d .
C94 C 0.1685 0.2667 0.4179 0.026 Uani 1 1 d .
H94 H 0.1587 0.2981 0.4063 0.031 Uiso 1 1 calc R
C95 C 0.1689 0.2160 0.3925 0.049 Uani 1 1 d .
C96 C 0.1796 0.1709 0.4037 0.056 Uani 1 1 d .
H96 H 0.1745 0.1372 0.3869 0.067 Uiso 1 1 calc R
C97 C 0.1437 0.2631 0.3324 0.058 Uani 1 1 d .
H97A H 0.1433 0.2927 0.3530 0.087 Uiso 1 1 calc R
H97B H 0.1069 0.2519 0.3165 0.087 Uiso 1 1 calc R
H97C H 0.1758 0.2787 0.3147 0.087 Uiso 1 1 calc R
C98 C 0.2205 0.1285 0.4666 0.046 Uani 1 1 d .
O101 O 0.2805 0.0057 0.5474 0.030 Uani 1 1 d .
O102 O 0.2626 -0.0432 0.4894 0.062 Uani 1 1 d .
O105 O 0.3076 -0.2266 0.5079 0.033 Uani 1 1 d .
C101 C 0.2941 -0.0886 0.5427 0.079 Uani 1 1 d .
C102 C 0.2915 -0.1341 0.5166 0.028 Uani 1 1 d .
H102 H 0.2784 -0.1363 0.4891 0.034 Uiso 1 1 calc R
C103 C 0.3123 -0.1811 0.5366 0.034 Uani 1 1 d .
C106 C 0.3046 -0.0828 0.5841 0.058 Uani 1 1 d .
H106 H 0.3013 -0.0508 0.6001 0.070 Uiso 1 1 calc R
C107 C 0.3277 -0.2781 0.5210 0.056 Uani 1 1 d .
H10A H 0.3635 -0.2637 0.5378 0.083 Uiso 1 1 calc R
H10B H 0.3349 -0.2992 0.4971 0.083 Uiso 1 1 calc R
H10C H 0.2975 -0.3041 0.5364 0.083 Uiso 1 1 calc R
C108 C 0.2779 -0.0401 0.5286 0.040 Uani 1 1 d .
O111 O 0.1635 -0.0089 0.4833 0.029 Uani 1 1 d .
O112 O 0.1790 0.0300 0.5464 0.062 Uani 1 1 d .
O115 O -0.0424 -0.1018 0.4655 0.049 Uani 1 1 d .
C111 C 0.0846 -0.0280 0.5263 0.083 Uani 1 1 d .
C112 C 0.0495 -0.0502 0.4915 0.045 Uani 1 1 d .
H112 H 0.0634 -0.0464 0.4650 0.054 Uiso 1 1 calc R
C113 C -0.0109 -0.0799 0.5006 0.078 Uani 1 1 d .
C117 C -0.1036 -0.1398 0.4678 0.054 Uani 1 1 d .
H11A H -0.1042 -0.1740 0.4830 0.081 Uiso 1 1 calc R
H11B H -0.1201 -0.1521 0.4405 0.081 Uiso 1 1 calc R
H11C H -0.1266 -0.1182 0.4813 0.081 Uiso 1 1 calc R
C118 C 0.1534 -0.0001 0.5165 0.038 Uani 1 1 d .
O121 O 0.3351 0.1035 0.5137 0.028 Uani 1 1 d .
O122 O 0.3233 0.0594 0.4524 0.047 Uani 1 1 d .
O125 O 0.4918 0.1708 0.3817 0.079 Uani 1 1 d .
C121 C 0.4075 0.1385 0.4685 0.019 Uani 1 1 d .
C122 C 0.4252 0.1334 0.4322 0.025 Uani 1 1 d .
H122 H 0.4032 0.1030 0.4142 0.031 Uiso 1 1 calc R
C123 C 0.4788 0.1743 0.4193 0.037 Uani 1 1 d .
C124 C 0.5077 0.2202 0.4454 0.046 Uani 1 1 d .
H124 H 0.5417 0.2481 0.4369 0.055 Uiso 1 1 calc R
C125 C 0.4875 0.2270 0.4853 0.048 Uani 1 1 d .
C126 C 0.4314 0.1812 0.4983 0.033 Uani 1 1 d .
H126 H 0.4152 0.1824 0.5238 0.039 Uiso 1 1 calc R
C127 C 0.5436 0.2098 0.3674 0.150 Uani 1 1 d .
H12A H 0.5649 0.2357 0.3897 0.226 Uiso 1 1 calc R
H12B H 0.5335 0.2328 0.3462 0.226 Uiso 1 1 calc R
H12C H 0.5681 0.1876 0.3565 0.226 Uiso 1 1 calc R
C128 C 0.3483 0.0969 0.4788 0.025 Uani 1 1 d .
O131 O 0.4132 0.2775 1.0599 0.039 Uani 1 1 d .
O132 O 0.3733 0.2681 0.9971 0.050 Uani 1 1 d .
C138 C 0.3733 0.2790 1.0308 0.049 Uani 1 1 d .
O141 O 0.4415 0.1766 1.0474 0.034 Uani 1 1 d .
O142 O 0.3947 0.1662 0.9853 0.046 Uani 1 1 d .
O145 O 0.3294 0.0030 1.1197 0.122 Uani 1 1 d .
C141 C 0.3658 0.0973 1.0323 0.043 Uani 1 1 d .
C142 C 0.3187 0.0686 1.0032 0.039 Uani 1 1 d .
H142 H 0.3137 0.0827 0.9773 0.047 Uiso 1 1 calc R
C143 C 0.2775 0.0118 1.0196 0.061 Uani 1 1 d .
C144 C 0.2816 -0.0066 1.0584 0.093 Uani 1 1 d .
H144 H 0.2521 -0.0400 1.0660 0.112 Uiso 1 1 calc R
C145 C 0.3260 0.0202 1.0874 0.098 Uani 1 1 d .
C146 C 0.3639 0.0709 1.0701 0.031 Uani 1 1 d .
H146 H 0.3949 0.0916 1.0882 0.037 Uiso 1 1 calc R
C147 C 0.2979 -0.0412 1.1380 0.220 Uani 1 1 d .
H14A H 0.2662 -0.0310 1.1509 0.330 Uiso 1 1 calc R
H14B H 0.3220 -0.0525 1.1586 0.330 Uiso 1 1 calc R
H14C H 0.2817 -0.0737 1.1185 0.330 Uiso 1 1 calc R
C148 C 0.3996 0.1509 1.0187 0.049 Uani 1 1 d .
O151 O 0.5092 0.3363 1.0168 0.036 Uani 1 1 d .
O152 O 0.4683 0.3204 0.9555 0.045 Uani 1 1 d .
O155 O 0.6027 0.5442 1.0361 0.057 Uani 1 1 d .
C157 C 0.6414 0.6094 1.0349 0.076 Uani 1 1 d .
H15A H 0.6738 0.6121 1.0172 0.114 Uiso 1 1 calc R
H15B H 0.6567 0.6238 1.0621 0.114 Uiso 1 1 calc R
H15C H 0.6178 0.6329 1.0245 0.114 Uiso 1 1 calc R
C151 C 0.5260 0.4168 0.9716 0.062 Uani 1 1 d .
C152 C 0.5461 0.4512 1.0092 0.050 Uani 1 1 d .
H152 H 0.5384 0.4371 1.0355 0.060 Uiso 1 1 calc R
C153 C 0.5797 0.5100 1.0004 0.077 Uani 1 1 d .
C158 C 0.4963 0.3515 0.9797 0.055 Uani 1 1 d .
O161 O 0.5411 0.2370 1.0103 0.040 Uani 1 1 d .
O162 O 0.4946 0.2199 0.9502 0.033 Uani 1 1 d .
O165 O 0.7257 0.1908 0.9915 0.062 Uani 1 1 d .
C161 C 0.5891 0.2050 0.9575 0.030 Uani 1 1 d .
C162 C 0.6346 0.2071 0.9828 0.043 Uani 1 1 d .
H162 H 0.6372 0.2175 1.0107 0.052 Uiso 1 1 calc R
C163 C 0.6801 0.1905 0.9606 0.054 Uani 1 1 d .
C164 C 0.6807 0.1774 0.9217 0.022 Uani 1 1 d .
H164 H 0.7128 0.1692 0.9099 0.027 Uiso 1 1 calc R
C165 C 0.6344 0.1765 0.9008 0.041 Uani 1 1 d .
C166 C 0.5873 0.1909 0.9169 0.033 Uani 1 1 d .
H166 H 0.5547 0.1909 0.9001 0.040 Uiso 1 1 calc R
C167 C 0.7790 0.1721 0.9766 0.040 Uani 1 1 d .
H16A H 0.7700 0.1299 0.9776 0.059 Uiso 1 1 calc R
H16B H 0.8133 0.1908 0.9942 0.059 Uiso 1 1 calc R
H16C H 0.7868 0.1839 0.9489 0.059 Uiso 1 1 calc R
C168 C 0.5390 0.2254 0.9728 0.046 Uani 1 1 d .
O171 O 0.0998 -0.0615 0.8742 0.034 Uani 1 1 d .
O172 O 0.0674 -0.1327 0.9157 0.044 Uani 1 1 d .
C178 C 0.0654 -0.1066 0.8826 0.033 Uani 1 1 d .
O181 O 0.0904 -0.0415 0.9789 0.045 Uani 1 1 d .
O182 O 0.1264 0.0265 0.9333 0.054 Uani 1 1 d .
C188 C 0.0958 0.0072 0.9655 0.035 Uani 1 1 d .
O191 O 0.2031 -0.0739 0.8890 0.046 Uani 1 1 d .
O192 O 0.1725 -0.1421 0.9366 0.033 Uani 1 1 d .
C191 C 0.2403 -0.1542 0.8879 0.035 Uani 1 1 d .
C192 C 0.2510 -0.1947 0.9092 0.067 Uani 1 1 d .
H192 H 0.2358 -0.2032 0.9351 0.080 Uiso 1 1 calc R
C198 C 0.2027 -0.1226 0.9051 0.050 Uani 1 1 d .
O201 O 0.1917 -0.0588 0.9972 0.029 Uani 1 1 d .
O202 O 0.2290 0.0049 0.9521 0.029 Uani 1 1 d .
C208 C 0.2275 -0.0132 0.9852 0.039 Uani 1 1 d .
O211 O 0.2192 0.4518 0.5922 0.045 Uani 1 1 d .
O212 O 0.1940 0.4954 0.5394 0.019 Uani 1 1 d .
C218 C 0.2084 0.4966 0.5732 0.027 Uani 1 1 d .
O221 O 0.1908 0.3110 0.5229 0.022 Uani 1 1 d .
O222 O 0.1784 0.3593 0.4690 0.035 Uani 1 1 d .
C228 C 0.1831 0.3114 0.4882 0.022 Uani 1 1 d .
O231 O 0.1233 0.3593 0.5710 0.044 Uani 1 1 d .
O232 O 0.1001 0.3982 0.5137 0.039 Uani 1 1 d .
O235 O -0.1116 0.3256 0.5050 0.071 Uani 1 1 d .
C231 C 0.0230 0.3498 0.5508 0.036 Uani 1 1 d .
C232 C -0.0159 0.3497 0.5244 0.081 Uani 1 1 d .
H232 H -0.0071 0.3653 0.4987 0.097 Uiso 1 1 calc R
C233 C -0.0747 0.3242 0.5363 0.102 Uani 1 1 d .
C236 C 0.0095 0.3295 0.5918 0.035 Uani 1 1 d .
H236 H 0.0400 0.3328 0.6114 0.042 Uiso 1 1 calc R
C237 C -0.1723 0.2993 0.5101 0.074 Uani 1 1 d .
H23A H -0.1776 0.2762 0.5343 0.112 Uiso 1 1 calc R
H23B H -0.1895 0.2741 0.4865 0.112 Uiso 1 1 calc R
H23C H -0.1914 0.3295 0.5132 0.112 Uiso 1 1 calc R
C238 C 0.0857 0.3697 0.5459 0.025 Uani 1 1 d .
O241 O 0.2849 0.3999 0.5429 0.020 Uani 1 1 d .
O242 O 0.2678 0.4513 0.4920 0.039 Uani 1 1 d .
O245 O 0.4370 0.4776 0.4104 0.037 Uani 1 1 d .
C241 C 0.3612 0.4364 0.5005 0.018 Uani 1 1 d .
C242 C 0.3728 0.4543 0.4615 0.010 Uani 1 1 d .
H242 H 0.3445 0.4641 0.4451 0.012 Uiso 1 1 calc R
C243 C 0.4275 0.4575 0.4468 0.023 Uani 1 1 d .
C244 C 0.4654 0.4408 0.4704 0.027 Uani 1 1 d .
H244 H 0.5029 0.4433 0.4611 0.032 Uiso 1 1 calc R
C245 C 0.4501 0.4198 0.5082 0.031 Uani 1 1 d .
C246 C 0.3973 0.4144 0.5248 0.042 Uani 1 1 d .
H246 H 0.3866 0.3976 0.5499 0.050 Uiso 1 1 calc R
C247 C 0.4926 0.4776 0.3940 0.039 Uani 1 1 d .
H24A H 0.5245 0.5023 0.4113 0.058 Uiso 1 1 calc R
H24B H 0.4952 0.4925 0.3668 0.058 Uiso 1 1 calc R
H24C H 0.4951 0.4379 0.3928 0.058 Uiso 1 1 calc R
C248 C 0.2976 0.4287 0.5131 0.020 Uani 1 1 d .
O251 O 0.0469 0.2794 0.9088 0.040 Uani 1 1 d .
O252 O 0.0068 0.3076 0.9596 0.029 Uani 1 1 d .
O255 O -0.1927 0.2867 0.9138 0.036 Uani 1 1 d .
C251 C -0.0499 0.2813 0.8982 0.050 Uani 1 1 d .
C252 C -0.0485 0.2725 0.8564 0.015 Uani 1 1 d .
H252 H -0.0141 0.2693 0.8449 0.018 Uiso 1 1 calc R
C253 C -0.0972 0.2685 0.8317 0.034 Uani 1 1 d .
C254 C -0.1487 0.2741 0.8539 0.052 Uani 1 1 d .
H254 H -0.1828 0.2748 0.8392 0.063 Uiso 1 1 calc R
C255 C -0.1467 0.2786 0.8981 0.026 Uani 1 1 d .
C256 C -0.0977 0.2837 0.9161 0.044 Uani 1 1 d .
H256 H -0.0952 0.2898 0.9445 0.052 Uiso 1 1 calc R
C257 C -0.2365 0.3002 0.8924 0.046 Uani 1 1 d .
H25A H -0.2195 0.3335 0.8759 0.070 Uiso 1 1 calc R
H25B H -0.2630 0.3098 0.9111 0.070 Uiso 1 1 calc R
H25C H -0.2579 0.2669 0.8748 0.070 Uiso 1 1 calc R
C258 C 0.0053 0.2911 0.9246 0.059 Uani 1 1 d .
O261 O 0.1891 0.3103 0.9784 0.023 Uani 1 1 d .
O262 O 0.1428 0.3213 1.0293 0.036 Uani 1 1 d .
C261 C 0.2320 0.3181 1.0422 0.018 Uani 1 1 d .
C262 C 0.2797 0.2999 1.0260 0.030 Uani 1 1 d .
H262 H 0.2783 0.2897 0.9981 0.036 Uiso 1 1 calc R
C263 C 0.3247 0.2972 1.0488 0.038 Uani 1 1 d .
C264 C 0.3257 0.3155 1.0936 0.021 Uani 1 1 d .
H264 H 0.3573 0.3150 1.1112 0.025 Uiso 1 1 calc R
C265 C 0.2797 0.3327 1.1079 0.028 Uani 1 1 d .
C266 C 0.2323 0.3322 1.0839 0.032 Uani 1 1 d .
H266 H 0.2002 0.3411 1.0951 0.038 Uiso 1 1 calc R
C268 C 0.1860 0.3153 1.0142 0.019 Uani 1 1 d .
O271 O 0.1401 0.3787 0.9301 0.026 Uani 1 1 d .
O272 O 0.1013 0.3986 0.9859 0.034 Uani 1 1 d .
C278 C 0.1261 0.4112 0.9550 0.038 Uani 1 1 d .
O281 O 0.0995 0.2169 0.9557 0.036 Uani 1 1 d .
O282 O 0.0483 0.2312 1.0070 0.044 Uani 1 1 d .
O285 O 0.0246 0.0642 1.0899 0.034 Uani 1 1 d .
C281 C 0.0648 0.1414 0.9988 0.041 Uani 1 1 d .
C282 C 0.0472 0.1304 1.0392 0.053 Uani 1 1 d .
H282 H 0.0396 0.1595 1.0559 0.063 Uiso 1 1 calc R
C283 C 0.0417 0.0752 1.0533 0.019 Uani 1 1 d .
C284 C 0.0603 0.0360 1.0291 0.021 Uani 1 1 d .
H284 H 0.0610 -0.0001 1.0392 0.025 Uiso 1 1 calc R
C285 C 0.0767 0.0498 0.9926 0.027 Uani 1 1 d .
C286 C 0.0881 0.1051 0.9761 0.041 Uani 1 1 d .
H286 H 0.1092 0.1162 0.9525 0.050 Uiso 1 1 calc R
C287 C 0.0197 0.0065 1.1065 0.055 Uani 1 1 d .
H28A H -0.0016 -0.0242 1.0869 0.083 Uiso 1 1 calc R
H28B H -0.0010 0.0026 1.1316 0.083 Uiso 1 1 calc R
H28C H 0.0587 0.0032 1.1119 0.083 Uiso 1 1 calc R
C288 C 0.0739 0.1998 0.9856 0.044 Uani 1 1 d .
O291 O 0.0078 0.0738 0.2534 0.043 Uani 1 1 d .
O292 O 0.0779 0.1522 0.2764 0.036 Uani 1 1 d .
O295 O 0.0935 0.2827 0.1568 0.033 Uani 1 1 d .
C291 C 0.0358 0.1456 0.2101 0.040 Uani 1 1 d .
C292 C 0.0701 0.2044 0.2010 0.030 Uani 1 1 d .
H292 H 0.1005 0.2251 0.2197 0.036 Uiso 1 1 calc R
C293 C 0.0603 0.2313 0.1664 0.039 Uani 1 1 d .
C294 C 0.0155 0.1978 0.1344 0.048 Uani 1 1 d .
H294 H 0.0101 0.2138 0.1094 0.058 Uiso 1 1 calc R
C295 C -0.0179 0.1412 0.1443 0.038 Uani 1 1 d .
C296 C -0.0073 0.1184 0.1807 0.039 Uani 1 1 d .
H296 H -0.0317 0.0807 0.1860 0.047 Uiso 1 1 calc R
C297 C 0.0873 0.3139 0.1223 0.053 Uani 1 1 d .
H29A H 0.0899 0.2912 0.0979 0.079 Uiso 1 1 calc R
H29B H 0.1182 0.3510 0.1231 0.079 Uiso 1 1 calc R
H29C H 0.0495 0.3209 0.1220 0.079 Uiso 1 1 calc R
C298 C 0.0462 0.1282 0.2491 0.036 Uani 1 1 d .
O301 O -0.0245 0.0366 0.3595 0.042 Uani 1 1 d .
O302 O 0.0571 0.1100 0.3831 0.045 Uani 1 1 d .
C301 C -0.0059 0.0624 0.4279 0.053 Uani 1 1 d .
C302 C 0.0296 0.0891 0.4635 0.031 Uani 1 1 d .
H302 H 0.0678 0.1140 0.4603 0.038 Uiso 1 1 calc R
C306 C -0.0628 0.0318 0.4348 0.062 Uani 1 1 d .
H306 H -0.0878 0.0127 0.4126 0.075 Uiso 1 1 calc R
C308 C 0.0045 0.0684 0.3871 0.028 Uani 1 1 d .
O311 O -0.0542 0.1069 0.3082 0.041 Uani 1 1 d .
O312 O 0.0240 0.1818 0.3326 0.038 Uani 1 1 d .
O315 O -0.0489 0.3515 0.3160 0.045 Uani 1 1 d .
C311 C -0.0687 0.1968 0.3140 0.029 Uani 1 1 d .
C312 C -0.0459 0.2578 0.3178 0.022 Uani 1 1 d .
H312 H -0.0059 0.2754 0.3249 0.027 Uiso 1 1 calc R
C313 C -0.0794 0.2896 0.3117 0.066 Uani 1 1 d .
C317 C -0.0869 0.3875 0.3206 0.091 Uani 1 1 d .
H31A H -0.0897 0.4065 0.2954 0.137 Uiso 1 1 calc R
H31B H -0.0710 0.4170 0.3423 0.137 Uiso 1 1 calc R
H31C H -0.1256 0.3633 0.3274 0.137 Uiso 1 1 calc R
C318 C -0.0288 0.1594 0.3193 0.016 Uani 1 1 d .
O321 O 0.0455 0.0067 0.3069 0.032 Uani 1 1 d .
O322 O 0.1198 0.0867 0.3235 0.040 Uani 1 1 d .
O325 O 0.2918 0.0082 0.3174 0.053 Uani 1 1 d .
C321 C 0.1360 -0.0033 0.3090 0.072 Uani 1 1 d .
C322 C 0.1946 0.0220 0.3132 0.059 Uani 1 1 d .
H322 H 0.2094 0.0629 0.3174 0.071 Uiso 1 1 calc R
C323 C 0.2372 -0.0134 0.3112 0.048 Uani 1 1 d .
C326 C 0.1056 -0.0597 0.3022 0.065 Uani 1 1 d .
H326 H 0.0647 -0.0756 0.2986 0.078 Uiso 1 1 calc R
C327 C 0.3226 0.0378 0.3308 0.449 Uani 1 1 d .
H32A H 0.3128 0.0742 0.3316 0.674 Uiso 1 1 calc R
H32B H 0.3584 0.0429 0.3163 0.674 Uiso 1 1 calc R
H32C H 0.3284 0.0267 0.3584 0.674 Uiso 1 1 calc R
C328 C 0.0988 0.0339 0.3130 0.079 Uani 1 1 d .
O331 O 0.5874 0.6226 0.8233 0.042 Uani 1 1 d .
O332 O 0.5081 0.5451 0.8094 0.039 Uani 1 1 d .
C338 C 0.5325 0.5974 0.8138 0.051 Uani 1 1 d .
O341 O 0.6810 0.5202 0.8330 0.033 Uani 1 1 d .
O342 O 0.6037 0.4447 0.8082 0.059 Uani 1 1 d .
O345 O 0.8505 0.4511 0.8154 0.042 Uani 1 1 d .
C341 C 0.6996 0.4325 0.8158 0.043 Uani 1 1 d .
C342 C 0.6773 0.3738 0.8046 0.034 Uani 1 1 d .
H342 H 0.6363 0.3572 0.8016 0.040 Uiso 1 1 calc R
C343 C 0.7102 0.3403 0.7981 0.023 Uani 1 1 d .
C344 C 0.7753 0.3636 0.8038 0.061 Uani 1 1 d .
H344 H 0.8020 0.3417 0.8039 0.073 Uiso 1 1 calc R
C345 C 0.7898 0.4278 0.8093 0.051 Uani 1 1 d .
C346 C 0.7585 0.4583 0.8169 0.063 Uani 1 1 d .
H346 H 0.7748 0.4986 0.8234 0.076 Uiso 1 1 calc R
C347 C 0.8907 0.4167 0.8171 0.061 Uani 1 1 d .
H34A H 0.8742 0.3823 0.8328 0.092 Uiso 1 1 calc R
H34B H 0.9277 0.4400 0.8300 0.092 Uiso 1 1 calc R
H34C H 0.8971 0.4045 0.7897 0.092 Uiso 1 1 calc R
C348 C 0.6549 0.4653 0.8166 0.041 Uani 1 1 d .
O351 O 0.6093 0.5563 0.8835 0.047 Uani 1 1 d .
O352 O 0.5385 0.4789 0.8614 0.034 Uani 1 1 d .
C351 C 0.5617 0.4923 0.9340 0.026 Uani 1 1 d .
C352 C 0.5317 0.4351 0.9337 0.038 Uani 1 1 d .
H352 H 0.5168 0.4113 0.9102 0.046 Uiso 1 1 calc R
C356 C 0.5908 0.5347 0.9633 0.025 Uani 1 1 d .
H356 H 0.6138 0.5731 0.9586 0.029 Uiso 1 1 calc R
C358 C 0.5682 0.5047 0.8901 0.019 Uani 1 1 d .
O361 O 0.6547 0.5799 0.7746 0.053 Uani 1 1 d .
O362 O 0.5721 0.5087 0.7528 0.055 Uani 1 1 d .
O365 O 0.7843 0.5940 0.6581 0.059 Uani 1 1 d .
C361 C 0.6459 0.5328 0.7071 0.027 Uani 1 1 d .
C362 C 0.6167 0.4899 0.6818 0.019 Uani 1 1 d .
H362 H 0.5802 0.4647 0.6888 0.023 Uiso 1 1 calc R
C363 C 0.6391 0.4818 0.6453 0.022 Uani 1 1 d .
C364 C 0.6955 0.5101 0.6352 0.047 Uani 1 1 d .
H364 H 0.7129 0.4997 0.6121 0.056 Uiso 1 1 calc R
C365 C 0.7260 0.5586 0.6644 0.050 Uani 1 1 d .
C366 C 0.7051 0.5686 0.7020 0.038 Uani 1 1 d .
H366 H 0.7273 0.5959 0.7219 0.046 Uiso 1 1 calc R
C367 C 0.8138 0.5843 0.6202 0.056 Uani 1 1 d .
H36A H 0.8185 0.5455 0.6199 0.083 Uiso 1 1 calc R
H36B H 0.8520 0.6135 0.6197 0.083 Uiso 1 1 calc R
H36C H 0.7899 0.5877 0.5966 0.083 Uiso 1 1 calc R
C368 C 0.6242 0.5409 0.7493 0.054 Uani 1 1 d .
O371 O 0.5715 0.0919 0.7657 0.049 Uani 1 1 d .
O372 O 0.6581 0.0803 0.7815 0.033 Uani 1 1 d .
C371 C 0.5894 -0.0004 0.7592 0.039 Uani 1 1 d .
C372 C 0.5258 -0.0206 0.7510 0.012 Uani 1 1 d .
H372 H 0.5027 0.0048 0.7534 0.014 Uiso 1 1 calc R
C376 C 0.6204 -0.0369 0.7599 0.053 Uani 1 1 d .
H376 H 0.6608 -0.0222 0.7666 0.063 Uiso 1 1 calc R
C378 C 0.6036 0.0684 0.7678 0.043 Uani 1 1 d .
O381 O 0.6339 0.2580 0.7911 0.043 Uani 1 1 d .
O382 O 0.7231 0.2481 0.7839 0.025 Uani 1 1 d .
C388 C 0.6866 0.2827 0.7893 0.035 Uani 1 1 d .
O391 O 0.6123 0.1879 0.7225 0.031 Uani 1 1 d .
O392 O 0.6998 0.1648 0.7257 0.037 Uani 1 1 d .
C398 C 0.6574 0.1813 0.7090 0.028 Uani 1 1 d .
O401 O 0.5891 0.1656 0.8324 0.046 Uani 1 1 d .
O402 O 0.6820 0.1665 0.8414 0.040 Uani 1 1 d .
C408 C 0.6342 0.1677 0.8562 0.044 Uani 1 1 d .
O411 O -0.3341 0.1963 0.2254 0.046 Uani 1 1 d .
O412 O -0.3120 0.1113 0.2231 0.033 Uani 1 1 d .
O415 O -0.2978 0.2702 0.0832 0.059 Uani 1 1 d .
C411 C -0.2999 0.1653 0.1650 0.037 Uani 1 1 d .
C412 C -0.3094 0.2121 0.1477 0.039 Uani 1 1 d .
H412 H -0.3299 0.2344 0.1613 0.046 Uiso 1 1 calc R
C413 C -0.2882 0.2267 0.1094 0.050 Uani 1 1 d .
C416 C -0.2671 0.1339 0.1511 0.031 Uani 1 1 d .
H416 H -0.2614 0.1019 0.1646 0.037 Uiso 1 1 calc R
C417 C -0.3377 0.3002 0.0960 0.061 Uani 1 1 d .
H41A H -0.3769 0.2727 0.0961 0.091 Uiso 1 1 calc R
H41B H -0.3374 0.3308 0.0773 0.091 Uiso 1 1 calc R
H41C H -0.3260 0.3173 0.1232 0.091 Uiso 1 1 calc R
C418 C -0.3186 0.1532 0.2076 0.025 Uani 1 1 d .
O421 O -0.3295 0.1854 0.3412 0.030 Uani 1 1 d .
O422 O -0.3353 0.0889 0.3329 0.051 Uani 1 1 d .
C421 C -0.3211 0.1311 0.3998 0.036 Uani 1 1 d .
C422 C -0.3230 0.1820 0.4234 0.014 Uani 1 1 d .
H422 H -0.3313 0.2139 0.4114 0.017 Uiso 1 1 calc R
C428 C -0.3302 0.1450 0.3545 0.056 Uani 1 1 d .
O431 O -0.2416 0.1357 0.2919 0.051 Uani 1 1 d .
O432 O -0.2518 0.2224 0.2853 0.030 Uani 1 1 d .
C431 C -0.1562 0.2103 0.3003 0.044 Uani 1 1 d .
C432 C -0.1263 0.1743 0.3058 0.033 Uani 1 1 d .
H432 H -0.1445 0.1336 0.3042 0.039 Uiso 1 1 calc R
C436 C -0.1380 0.2738 0.3039 0.042 Uani 1 1 d .
H436 H -0.1617 0.2985 0.3014 0.050 Uiso 1 1 calc R
C438 C -0.2148 0.1929 0.2918 0.067 Uani 1 1 d .
O441 O -0.4196 0.1566 0.2823 0.043 Uani 1 1 d .
O442 O -0.4093 0.0721 0.2668 0.038 Uani 1 1 d .
O445 O -0.6327 0.1273 0.2471 0.078 Uani 1 1 d .
C441 C -0.5005 0.0826 0.2609 0.026 Uani 1 1 d .
C442 C -0.5373 0.1195 0.2591 0.025 Uani 1 1 d .
H442 H -0.5210 0.1599 0.2650 0.031 Uiso 1 1 calc R
C443 C -0.5959 0.0973 0.2490 0.055 Uani 1 1 d .
C447 C -0.6050 0.1862 0.2790 0.389 Uani 1 1 d .
H44A H -0.5875 0.1747 0.3031 0.583 Uiso 1 1 calc R
H44B H -0.6363 0.2019 0.2868 0.583 Uiso 1 1 calc R
H44C H -0.5754 0.2158 0.2655 0.583 Uiso 1 1 calc R
C448 C -0.4377 0.1050 0.2704 0.036 Uani 1 1 d .
O451 O 0.5607 0.3095 0.5032 0.039 Uani 1 1 d .
O452 O 0.4954 0.2701 0.5492 0.030 Uani 1 1 d .
C458 C 0.5146 0.2713 0.5152 0.055 Uani 1 1 d .
O461 O 0.4744 0.3754 0.5664 0.037 Uani 1 1 d .
O462 O 0.5427 0.4120 0.5216 0.027 Uani 1 1 d .
C468 C 0.4919 0.4013 0.5327 0.022 Uani 1 1 d .
O471 O 0.5737 0.2954 0.6110 0.035 Uani 1 1 d .
O472 O 0.6421 0.3247 0.5634 0.033 Uani 1 1 d .
O475 O 0.7673 0.2020 0.5849 0.040 Uani 1 1 d .
C471 C 0.6516 0.2568 0.6121 0.041 Uani 1 1 d .
C472 C 0.6982 0.2482 0.5913 0.061 Uani 1 1 d .
H472 H 0.7104 0.2662 0.5667 0.073 Uiso 1 1 calc R
C473 C 0.7253 0.2115 0.6094 0.051 Uani 1 1 d .
C474 C 0.7154 0.1919 0.6480 0.015 Uani 1 1 d .
H474 H 0.7396 0.1727 0.6609 0.018 Uiso 1 1 calc R
C475 C 0.6684 0.2015 0.6672 0.038 Uani 1 1 d .
C476 C 0.6370 0.2311 0.6506 0.030 Uani 1 1 d .
H476 H 0.6045 0.2358 0.6640 0.036 Uiso 1 1 calc R
C477 C 0.8004 0.1622 0.5968 0.090 Uani 1 1 d .
H47A H 0.8215 0.1760 0.6227 0.134 Uiso 1 1 calc R
H47B H 0.8282 0.1610 0.5762 0.134 Uiso 1 1 calc R
H47C H 0.7736 0.1232 0.5995 0.134 Uiso 1 1 calc R
C478 C 0.6210 0.2981 0.5982 0.035 Uani 1 1 d .
O481 O 0.6311 0.4315 0.5829 0.037 Uani 1 1 d .
O482 O 0.5612 0.4007 0.6259 0.037 Uani 1 1 d .
C488 C 0.6083 0.4336 0.6181 0.043 Uani 1 1 d .
O501 O 0.2198 -0.2890 0.2883 0.033 Uani 1 1 d .
O502 O -0.3402 0.2834 0.2873 0.033 Uani 1 1 d .
C502 C -0.3834 0.3055 0.3040 0.109 Uani 1 1 d .
O503 O 0.2486 0.4467 0.7709 0.081 Uani 1 1 d .
O504 O 0.7832 0.1596 0.7863 0.036 Uani 1 1 d .
C504 C 0.8074 0.1170 0.8015 0.131 Uani 1 1 d .
O505 O 0.2107 0.7210 0.7879 0.033 Uani 1 1 d .
O506 O -0.0532 -0.2523 0.2694 0.081 Uani 1 1 d .
O507 O 0.5073 0.1823 0.7678 0.064 Uani 1 1 d .
O508 O -0.3139 0.0087 0.2674 0.072 Uani 1 1 d .
O509 O 0.7132 0.6504 0.8520 0.029 Uani 1 1 d .
C509 C 0.7621 0.6434 0.8319 0.067 Uani 1 1 d .
O510 O 0.1605 0.4821 0.4526 0.052 Uani 1 1 d .
C510 C 0.1189 0.5171 0.4655 0.114 Uani 1 1 d .
O511 O 0.6660 0.4169 0.4989 0.044 Uani 1 1 d .
O512 O 0.1685 0.2779 0.8867 0.086 Uani 1 1 d .
O514 O 0.4563 0.2919 0.6318 0.070 Uani 1 1 d .
O515 O 0.2763 0.1221 0.5895 0.050 Uani 1 1 d .
O516 O 0.2223 0.3343 0.6159 0.075 Uani 1 1 d .
O517 O -0.0890 -0.0210 0.2877 0.101 Uani 1 1 d .
O518 O 0.5299 0.2971 1.0939 0.075 Uani 1 1 d .
O519 O 0.0804 -0.1678 1.0008 0.050 Uani 1 1 d .
O520 O 0.2033 -0.0304 0.4058 0.060 Uani 1 1 d .
O521 O 0.2092 0.0471 0.8674 0.092 Uani 1 1 d .
O522 O 0.4806 0.4098 0.7864 0.090 Uani 1 1 d .
O523 O 0.0153 0.3386 1.0458 0.047 Uani 1 1 d .
C523 C -0.0213 0.3806 1.0317 0.141 Uani 1 1 d .
O524 O 0.3783 0.2240 0.9109 0.053 Uani 1 1 d .
N1A N 0.5528 0.6468 0.6870 0.268 Uani 1 1 d .
C1A C 0.6712 0.6608 0.6127 0.169 Uani 1 1 d .
C2A C 0.6655 0.7035 0.5772 0.142 Uani 1 1 d .
C3A C 0.6057 0.7153 0.5730 0.240 Uani 1 1 d .
C4A C 0.5845 0.7121 0.6140 0.141 Uani 1 1 d .
C5A C 0.5909 0.6712 0.6502 0.435 Uani 1 1 d .
C1B C 0.1621 0.1219 0.1410 0.198 Uani 1 1 d .
C2B C 0.1585 0.0504 0.1862 0.309 Uani 1 1 d .
C3B C 0.2190 0.1029 0.0967 0.220 Uani 1 1 d .
C4B C 0.2042 0.1683 0.0755 0.109 Uani 1 1 d .
C5B C 0.1654 0.1744 0.1108 0.086 Uani 1 1 d .
C1C C -0.0295 0.4973 0.4194 0.253 Uani 1 1 d .
C2C C 0.0239 0.4755 0.3821 0.268 Uani 1 1 d .
C3C C 0.0352 0.4021 0.3829 0.307 Uani 1 1 d .
C4C C 0.9634 0.3972 0.4189 0.259 Uani 1 1 d .
N1D N 0.5541 -0.0227 0.4362 0.348 Uani 1 1 d .
O1D O 0.5408 0.0334 0.4363 0.206 Uani 1 1 d .
C1D C 0.6195 0.0520 0.5857 0.243 Uani 1 1 d .
C2D C 0.6075 0.0472 0.5420 0.299 Uani 1 1 d .
C3D C 0.5714 0.0262 0.4753 0.259 Uani 1 1 d .
C4D C 0.5583 0.1076 0.5005 0.225 Uani 1 1 d .
C5D C 0.5748 0.1327 0.5385 0.122 Uani 1 1 d .
C6D C 0.5765 0.1030 0.5863 0.200 Uani 1 1 d .
C1E C 0.9853 0.5083 0.8900 0.331 Uani 1 1 d .
C2E C 0.9197 0.5127 0.8968 0.175 Uani 1 1 d .
C3E C 0.9050 0.4568 0.9241 0.279 Uani 1 1 d .
N1F N 0.4993 0.0555 -0.0603 0.220 Uani 1 1 d .
O1F O 0.5423 0.0333 -0.0714 0.150 Uani 1 1 d .
C1F C 0.5024 0.0690 -0.0273 0.221 Uani 1 1 d .
C2F C 0.5330 0.0945 0.0281 0.509 Uani 1 1 d .
C3F C 0.5505 0.1216 0.0844 0.268 Uani 1 1 d .
C4F C 0.6001 0.0882 0.0738 0.127 Uani 1 1 d .
C5F C 0.6242 0.0699 0.0239 0.154 Uani 1 1 d .
O1M O 0.0605 0.9346 0.3899 0.160 Uani 1 1 d .
C1M C 0.0777 0.8708 0.4045 0.123 Uani 1 1 d .
O5M O 0.0360 0.9233 0.1990 0.377 Uani 1 1 d .
C5M C -0.0333 0.9326 0.1942 0.234 Uani 1 1 d .
O7M O 0.6799 0.4088 0.9294 0.352 Uani 1 1 d .
C7M C 0.6590 0.3795 0.9725 0.328 Uani 1 1 d .
O8M O 0.8736 0.1553 0.4544 0.501 Uani 1 1 d .
C8M C 0.9592 0.2049 0.4642 0.556 Uani 1 1 d .
O1W O 0.2385 0.2033 0.2720 0.240 Uani 1 1 d .
O2W O 0.2400 0.5792 0.4232 0.152 Uani 1 1 d .
O3W O 0.1949 0.9752 0.6469 0.298 Uani 1 1 d .
O4W O 0.7039 0.7387 0.7714 0.303 Uani 1 1 d .
O5W O 0.9236 0.2644 0.0786 0.136 Uani 1 1 d .
O6W O 0.2502 0.1617 0.9376 0.239 Uani 1 1 d .
O7W O 0.3364 0.2526 0.5607 0.241 Uani 1 1 d .
O8W O 0.2302 0.5976 0.2999 0.314 Uani 1 1 d .
O9W O 0.1647 0.9335 0.7786 0.212 Uani 1 1 d .
O10W O 0.5163 0.3039 0.8461 0.314 Uani 1 1 d .
O11W O 0.0916 0.7368 0.7994 0.349 Uani 1 1 d .
O12W O 0.9776 0.8552 0.1385 0.249 Uani 1 1 d .
O13W O 0.4394 0.5622 0.8890 0.158 Uani 1 1 d .
O14W O 0.6298 0.4237 0.0989 0.182 Uani 1 1 d .

loop_
_atom_site_aniso_label
_atom_site_aniso_U_11
_atom_site_aniso_U_22
_atom_site_aniso_U_33
_atom_site_aniso_U_23
_atom_site_aniso_U_13
_atom_site_aniso_U_12
Cu1 0.009 0.011 0.059 0.003 0.002 0.002
Cu2 0.019 0.003 0.060 0.007 0.003 0.003
Cu3 0.025 0.003 0.063 0.002 -0.001 0.004
Cu4 0.006 0.016 0.057 0.005 0.005 0.002
Cu5 0.020 0.003 0.066 0.003 0.002 0.001
Cu6 0.008 0.012 0.063 -0.001 -0.005 0.002
Cu7 0.007 0.020 0.062 -0.004 -0.004 0.008
Cu8 0.021 0.007 0.060 0.001 0.001 0.007
Cu9 0.015 0.014 0.065 -0.002 -0.002 0.003
Cu10 0.016 0.007 0.063 0.000 0.006 0.002
Cu11 0.013 0.020 0.056 0.003 0.002 0.011
Cu12 0.014 0.005 0.066 0.003 0.003 0.004
Cu13 0.020 0.011 0.054 0.004 0.000 0.005
Cu14 0.017 0.023 0.062 0.009 0.003 0.008
Cu15 0.029 0.012 0.054 0.002 0.007 0.005
Cu16 0.011 0.012 0.060 0.002 0.007 0.004
Cu17 0.018 0.011 0.063 0.004 -0.003 0.003
Cu18 0.012 0.021 0.061 0.003 0.001 0.004
Cu19 0.028 0.008 0.062 0.009 0.007 0.007
Cu20 0.028 0.006 0.057 0.000 0.004 0.005
Cu21 0.026 0.007 0.063 0.008 0.006 0.009
Cu22 0.010 0.011 0.074 -0.004 -0.001 0.005
Cu23 0.010 0.009 0.061 0.004 -0.003 -0.002
Cu24 0.014 0.021 0.057 0.006 0.001 0.000
O11 0.002 0.000 0.105 0.011 -0.018 -0.016
O12 0.000 0.000 0.151 -0.048 0.000 -0.006
O15 0.000 0.001 0.182 0.028 -0.039 -0.029
C11 0.022 0.019 0.075 -0.002 0.039 0.008
C12 0.000 0.106 0.066 0.074 0.008 -0.018
C13 0.063 0.192 0.007 -0.015 0.016 -0.193
C15 0.362 0.064 0.077 0.078 0.159 0.179
C16 0.056 0.033 0.045 0.011 0.026 -0.039
C17 0.259 0.099 0.325 0.054 0.215 0.136
C18 0.069 0.000 0.025 -0.012 0.033 0.003
O21 0.000 0.000 0.151 -0.006 -0.002 -0.001
O22 0.004 0.000 0.085 0.022 0.004 -0.005
C21 0.077 0.022 0.000 0.005 -0.030 -0.051
C22 0.000 0.037 0.016 -0.013 -0.013 -0.002
C28 0.000 0.027 0.070 -0.028 -0.023 0.017
O31 0.068 0.053 0.052 -0.032 -0.021 0.008
O32 0.000 0.043 0.079 -0.006 -0.016 -0.009
C38 0.109 0.000 0.000 0.012 0.028 -0.027
O41 0.000 0.035 0.078 -0.019 -0.002 0.010
O42 0.000 0.006 0.100 0.015 -0.045 -0.004
C41 0.029 0.000 0.041 -0.005 -0.020 -0.010
C42 0.104 0.100 0.000 0.031 0.011 0.013
C48 0.000 0.000 0.094 0.021 -0.032 -0.010
O51 0.073 0.024 0.059 -0.021 0.000 0.020
O52 0.037 0.000 0.095 0.005 0.006 0.028
O55 0.031 0.035 0.074 0.015 0.017 0.033
C51 0.006 0.010 0.086 -0.004 -0.030 0.008
C52 0.000 0.000 0.055 0.010 0.018 0.005
C53 0.016 0.032 0.019 -0.004 0.014 0.026
C54 0.011 0.029 0.077 0.008 -0.042 -0.020
C55 0.013 0.000 0.076 -0.019 0.003 0.020
C56 0.066 0.111 0.076 -0.036 -0.023 0.067
C57 0.050 0.005 0.102 -0.042 0.017 -0.003
C58 0.000 0.019 0.065 -0.027 -0.012 0.015
O61 0.052 0.000 0.073 0.007 -0.002 -0.033
O62 0.027 0.000 0.091 -0.023 0.021 0.025
O65 0.087 0.011 0.088 0.019 0.050 0.002
C61 0.038 0.054 0.024 0.055 0.037 0.054
C62 0.000 0.013 0.029 0.030 0.000 0.018
C63 0.000 0.020 0.163 0.062 -0.040 -0.012
C64 0.048 0.000 0.132 0.004 -0.010 0.012
C65 0.071 0.079 0.097 -0.079 0.002 0.038
C66 0.087 0.072 0.000 -0.013 0.026 0.029
C67 0.115 0.000 0.112 -0.019 0.039 -0.031
C68 0.000 0.027 0.082 -0.049 -0.030 0.005
O71 0.020 0.019 0.126 0.003 0.026 0.016
O72 0.020 0.000 0.167 -0.027 -0.046 0.007
C78 0.019 0.001 0.045 -0.016 -0.038 -0.001
O81 0.004 0.035 0.105 0.024 0.010 0.024
O82 0.023 0.000 0.137 0.022 -0.006 0.006
O85 0.072 0.001 0.096 0.007 0.033 -0.013
C81 0.023 0.000 0.004 0.034 -0.001 -0.021
C82 0.080 0.126 0.037 0.063 0.062 0.096
C83 0.027 0.028 0.048 0.009 0.031 -0.009
C84 0.063 0.095 0.029 -0.028 -0.023 0.020
C85 0.073 0.044 0.036 -0.009 0.019 -0.024
C86 0.019 0.015 0.069 -0.008 0.051 0.003
C87 2.000 0.057 0.035 -0.001 0.141 -0.361
C88 0.009 0.057 0.029 -0.028 -0.005 -0.055
O91 0.040 0.019 0.037 0.005 0.002 0.026
O92 0.027 0.000 0.081 0.035 0.007 0.011
O95 0.015 0.000 0.066 -0.016 -0.019 0.004
C91 0.000 0.001 0.096 0.022 0.013 0.020
C92 0.022 0.000 0.048 0.006 0.008 0.002
C93 0.019 0.033 0.065 0.033 0.008 -0.006
C94 0.000 0.016 0.062 -0.013 0.017 0.002
C95 0.030 0.000 0.086 -0.032 0.032 -0.042
C96 0.033 0.016 0.109 -0.008 0.043 -0.011
C97 0.004 0.007 0.157 0.002 0.004 -0.009
C98 0.043 0.000 0.080 -0.039 0.026 -0.015
O101 0.021 0.000 0.077 -0.007 0.000 0.015
O102 0.082 0.000 0.117 0.009 -0.040 0.038
O105 0.017 0.066 0.009 -0.005 -0.005 0.004
C101 0.045 0.005 0.169 -0.020 -0.023 -0.016
C102 0.000 0.018 0.077 0.012 0.021 0.014
C103 0.007 0.024 0.061 -0.004 0.027 -0.015
C106 0.061 0.036 0.063 0.008 -0.040 -0.005
C107 0.022 0.057 0.108 -0.015 -0.002 0.044
C108 0.005 0.012 0.092 0.036 -0.013 -0.016
O111 0.026 0.013 0.049 0.016 0.007 0.006
O112 0.016 0.058 0.107 -0.001 -0.001 0.006
O115 0.002 0.057 0.103 0.022 0.023 0.028
C111 0.044 0.005 0.202 0.031 -0.080 0.019
C112 0.036 0.010 0.096 0.012 0.040 0.012
C113 0.000 0.104 0.133 -0.093 -0.092 0.039
C117 0.000 0.082 0.071 -0.005 -0.033 0.002
C118 0.059 0.053 0.000 0.028 0.035 0.008
O121 0.001 0.032 0.034 0.003 0.012 -0.021
O122 0.004 0.017 0.099 0.003 -0.015 -0.028
O125 0.059 0.098 0.075 0.021 0.041 0.010
C121 0.000 0.072 0.000 -0.006 0.009 0.034
C122 0.023 0.002 0.046 -0.002 0.004 -0.003
C123 0.050 0.057 0.019 -0.018 0.012 0.039
C124 0.048 0.039 0.055 -0.001 -0.019 0.023
C125 0.038 0.059 0.054 0.032 0.007 0.022
C126 0.000 0.065 0.049 0.014 -0.012 0.035
C127 0.076 0.126 0.292 0.030 0.016 0.093
C128 0.025 0.025 0.012 0.048 -0.008 -0.018
O131 0.044 0.000 0.069 0.002 0.031 -0.005
O132 0.048 0.043 0.051 0.005 -0.021 0.001
C138 0.000 0.000 0.125 0.010 -0.007 -0.034
O141 0.000 0.000 0.108 0.038 0.036 0.001
O142 0.037 0.000 0.087 0.020 0.011 -0.018
O145 0.206 0.072 0.121 0.092 0.030 0.079
C141 0.054 0.047 0.017 -0.005 -0.031 0.004
C142 0.077 0.000 0.061 0.001 0.020 0.041
C143 0.000 0.000 0.178 -0.070 0.039 -0.003
C144 0.237 0.000 0.096 0.111 0.144 0.093
C145 0.000 0.034 0.258 -0.032 -0.059 0.013
C146 0.018 0.020 0.044 -0.012 0.014 -0.010
C147 0.438 0.019 0.271 0.048 0.065 0.161
C148 0.000 0.007 0.113 -0.024 0.000 -0.037
O151 0.000 0.026 0.081 0.008 0.012 0.003
O152 0.024 0.000 0.093 0.013 0.009 -0.025
O155 0.035 0.032 0.110 0.039 0.038 0.010
C157 0.071 0.051 0.065 -0.025 0.040 -0.046
C151 0.000 0.000 0.186 -0.037 0.051 0.000
C152 0.012 0.020 0.138 0.028 0.005 0.034
C153 0.030 0.099 0.119 -0.063 -0.047 0.054
C158 0.000 0.000 0.186 0.036 0.029 0.026
O161 0.006 0.072 0.050 0.012 0.015 0.020
O162 0.000 0.036 0.072 0.005 0.002 0.017
O165 0.075 0.027 0.048 0.006 0.031 -0.040
C161 0.000 0.018 0.067 -0.011 0.025 -0.004
C162 0.000 0.000 0.132 -0.005 -0.026 0.006
C163 0.000 0.008 0.137 0.040 -0.078 -0.017
C164 0.024 0.023 0.002 0.002 -0.019 -0.019
C165 0.032 0.024 0.033 -0.005 -0.006 -0.045
C166 0.004 0.087 0.002 0.034 0.032 -0.003
C167 0.024 0.026 0.087 -0.043 -0.014 0.040
C168 0.074 0.000 0.033 0.010 0.040 -0.040
O171 0.012 0.012 0.078 0.023 0.010 0.000
O172 0.063 0.015 0.053 0.012 -0.007 0.008
C178 0.050 0.063 0.006 0.018 -0.026 0.047
O181 0.067 0.000 0.068 -0.002 -0.008 0.009
O182 0.069 0.026 0.047 -0.006 0.007 -0.019
C188 0.000 0.039 0.074 -0.019 -0.041 0.022
O191 0.028 0.022 0.085 -0.020 -0.011 0.006
O192 0.063 0.012 0.031 0.022 0.014 0.019
C191 0.039 0.000 0.074 0.046 0.032 0.008
C192 0.000 0.056 0.105 -0.036 -0.017 -0.043
C198 0.053 0.002 0.104 -0.005 -0.024 0.023
O201 0.087 0.000 0.028 0.021 0.014 0.050
O202 0.014 0.032 0.037 0.000 0.004 0.000
C208 0.071 0.000 0.060 0.050 0.018 0.025
O211 0.031 0.041 0.052 -0.022 0.001 -0.002
O212 0.020 0.000 0.045 -0.016 0.020 0.012
C218 0.028 0.036 0.011 -0.006 0.047 -0.004
O221 0.055 0.000 0.021 -0.010 0.006 0.021
O222 0.021 0.016 0.063 -0.034 0.020 0.000
C228 0.000 0.000 0.081 -0.051 -0.026 0.030
O231 0.000 0.025 0.106 -0.008 0.047 -0.004
O232 0.000 0.064 0.058 0.011 0.006 0.017
O235 0.009 0.095 0.104 0.045 -0.001 0.004
C231 0.000 0.001 0.073 -0.032 0.058 -0.055
C232 0.000 0.093 0.151 -0.036 -0.122 0.032
C233 0.000 0.051 0.255 -0.046 -0.153 0.032
C236 0.000 0.016 0.078 -0.055 -0.040 -0.007
C237 0.000 0.155 0.054 -0.002 -0.018 0.004
C238 0.012 0.040 0.045 -0.024 -0.043 0.049
O241 0.000 0.002 0.071 0.013 0.013 0.018
O242 0.000 0.014 0.102 -0.009 0.012 0.002
O245 0.000 0.056 0.067 0.015 0.023 0.020
C241 0.000 0.004 0.038 -0.035 0.003 -0.013
C242 0.025 0.003 0.019 -0.012 0.031 0.028
C243 0.000 0.033 0.030 -0.004 0.013 -0.008
C244 0.000 0.000 0.080 0.018 0.006 -0.001
C245 0.009 0.000 0.092 0.010 -0.030 0.014
C246 0.000 0.023 0.112 -0.040 -0.058 0.028
C247 0.031 0.055 0.033 -0.004 -0.007 0.019
C248 0.000 0.000 0.063 0.007 -0.016 0.005
O251 0.045 0.003 0.078 0.022 0.004 0.012
O252 0.018 0.015 0.062 0.018 0.009 0.012
O255 0.004 0.032 0.077 -0.010 0.012 0.010
C251 0.000 0.010 0.149 0.037 -0.035 0.015
C252 0.000 0.039 0.015 -0.008 0.004 0.019
C253 0.000 0.000 0.095 -0.013 -0.025 -0.008
C254 0.000 0.000 0.149 -0.006 -0.015 -0.009
C255 0.000 0.035 0.054 0.016 0.021 0.021
C256 0.000 0.023 0.133 0.003 -0.025 0.043
C257 0.000 0.042 0.128 0.023 0.040 0.046
C258 0.075 0.010 0.106 -0.006 0.093 0.025
O261 0.000 0.000 0.071 0.004 -0.017 0.005
O262 0.000 0.041 0.087 0.014 -0.009 0.036
C261 0.000 0.014 0.031 0.012 -0.007 -0.011
C262 0.000 0.009 0.091 -0.003 -0.005 0.019
C263 0.000 0.000 0.102 0.036 0.010 -0.023
C264 0.005 0.000 0.060 0.037 -0.009 0.001
C265 0.009 0.000 0.077 0.011 0.006 0.005
C266 0.038 0.000 0.067 0.020 -0.008 0.018
C268 0.000 0.000 0.053 -0.004 -0.008 -0.004
O271 0.025 0.002 0.052 0.028 0.001 0.003
O272 0.034 0.000 0.069 0.009 0.016 0.005
C278 0.053 0.063 0.020 -0.018 -0.006 0.055
O281 0.021 0.001 0.075 0.018 0.001 -0.014
O282 0.016 0.000 0.105 0.047 -0.006 -0.017
O285 0.051 0.026 0.031 -0.006 0.025 0.019
C281 0.000 0.000 0.132 0.066 0.011 0.005
C282 0.000 0.015 0.157 0.063 0.021 0.015
C283 0.039 0.023 0.001 0.014 0.016 0.017
C284 0.000 0.054 0.015 0.017 0.008 0.015
C285 0.054 0.043 0.020 -0.013 -0.005 0.071
C286 0.000 0.000 0.149 0.003 -0.005 0.038
C287 0.053 0.000 0.103 0.044 -0.017 -0.009
C288 0.043 0.011 0.079 -0.029 -0.054 0.018
O291 0.041 0.028 0.064 0.001 0.000 0.016
O292 0.028 0.009 0.058 -0.031 -0.016 -0.010
O295 0.000 0.038 0.054 0.018 0.027 -0.010
C291 0.063 0.029 0.037 -0.022 -0.003 0.031
C292 0.012 0.005 0.059 0.020 0.002 -0.020
C293 0.012 0.069 0.044 0.045 0.028 0.016
C294 0.080 0.016 0.089 -0.007 0.024 0.076
C295 0.000 0.001 0.135 0.022 0.008 0.032
C296 0.116 0.001 0.027 0.031 0.063 0.049
C297 0.046 0.055 0.086 0.039 0.024 0.052
C298 0.068 0.040 0.011 0.015 0.026 0.030
O301 0.000 0.000 0.118 -0.035 -0.022 -0.005
O302 0.034 0.020 0.097 0.002 -0.007 0.034
C301 0.000 0.040 0.119 0.047 0.019 0.001
C302 0.080 0.018 0.011 -0.014 0.026 0.037
C306 0.146 0.052 0.019 0.009 0.073 0.066
C308 0.036 0.030 0.015 0.032 0.056 -0.003
O311 0.042 0.024 0.071 0.013 0.014 0.030
O312 0.000 0.000 0.112 0.006 -0.033 0.001
O315 0.001 0.056 0.077 0.001 -0.013 0.008
C311 0.009 0.041 0.065 -0.010 0.015 0.047
C312 0.041 0.001 0.039 0.013 -0.015 0.030
C313 0.099 0.000 0.068 0.019 -0.036 -0.030
C317 0.127 0.093 0.109 0.031 0.030 0.113
C318 0.000 0.003 0.060 -0.013 0.000 0.024
O321 0.021 0.000 0.069 0.002 -0.025 0.000
O322 0.022 0.000 0.078 -0.003 -0.008 -0.023
O325 0.000 0.023 0.109 -0.008 -0.049 -0.033
C321 0.074 0.000 0.080 0.026 -0.093 -0.076
C322 0.095 0.041 0.058 -0.019 0.060 0.041
C323 0.104 0.001 0.024 0.019 0.011 -0.010
C326 0.144 0.073 0.042 0.017 0.047 0.125
C327 0.047 1.042 0.000 0.021 -0.005 -0.226
C328 0.176 0.052 0.037 -0.004 -0.069 0.084
O331 0.000 0.023 0.105 0.013 0.019 0.006
O332 0.000 0.000 0.115 -0.031 -0.011 -0.001
C338 0.119 0.079 0.000 0.030 0.046 0.088
O341 0.000 0.039 0.078 0.005 0.007 0.034
O342 0.000 0.019 0.157 -0.031 -0.010 0.008
O345 0.053 0.012 0.068 -0.004 0.018 0.019
C341 0.007 0.083 0.094 0.009 0.019 0.092
C342 0.000 0.046 0.077 -0.036 -0.032 0.049
C343 0.006 0.034 0.024 -0.005 0.002 0.001
C344 0.074 0.059 0.049 0.037 0.019 0.015
C345 0.000 0.092 0.050 0.048 0.012 -0.008
C346 0.000 0.130 0.110 -0.057 -0.031 0.106
C347 0.044 0.049 0.080 -0.004 0.000 -0.001
C348 0.122 0.001 0.007 0.019 0.050 0.023
O351 0.055 0.000 0.077 -0.016 0.003 -0.005
O352 0.007 0.000 0.069 0.006 -0.025 -0.035
C351 0.048 0.000 0.025 0.018 -0.015 0.000
C352 0.006 0.056 0.044 0.046 0.012 -0.008
C356 0.022 0.076 0.000 0.009 -0.007 0.051
C358 0.000 0.000 0.057 0.019 -0.002 -0.003
O361 0.054 0.000 0.081 -0.016 0.003 -0.025
O362 0.037 0.052 0.066 -0.021 -0.023 0.002
O365 0.076 0.025 0.075 0.013 0.018 0.011
C361 0.015 0.039 0.026 -0.009 -0.009 0.009
C362 0.056 0.018 0.000 0.003 -0.009 0.038
C363 0.011 0.030 0.024 0.017 -0.009 0.003
C364 0.011 0.014 0.129 0.004 -0.036 0.029
C365 0.055 0.000 0.089 0.070 0.030 -0.009
C366 0.051 0.025 0.019 0.000 0.009 -0.019
C367 0.100 0.032 0.044 0.012 0.010 0.032
C368 0.076 0.000 0.101 0.023 -0.003 0.033
O371 0.000 0.016 0.143 -0.013 0.014 0.021
O372 0.000 0.014 0.096 0.038 0.044 0.010
C371 0.000 0.057 0.069 -0.020 -0.002 0.026
C372 0.001 0.008 0.031 0.008 0.005 0.008
C376 0.066 0.000 0.121 0.034 0.002 0.051
C378 0.042 0.043 0.022 0.006 0.061 -0.028
O381 0.029 0.000 0.099 -0.005 -0.013 0.005
O382 0.000 0.029 0.050 0.009 0.013 0.010
C388 0.000 0.084 0.004 -0.015 -0.021 -0.011
O391 0.029 0.001 0.065 -0.021 -0.002 0.012
O392 0.000 0.017 0.089 0.011 0.002 -0.006
C398 0.055 0.000 0.025 -0.012 0.022 0.000
O401 0.000 0.024 0.104 -0.021 -0.013 -0.008
O402 0.037 0.000 0.075 -0.021 -0.029 0.000
C408 0.010 0.036 0.089 0.012 0.041 0.009
O411 0.040 0.000 0.090 0.019 0.012 -0.008
O412 0.039 0.004 0.065 0.008 -0.013 0.021
O415 0.045 0.018 0.131 0.009 -0.008 0.038
C411 0.002 0.000 0.090 0.035 -0.047 -0.029
C412 0.000 0.074 0.000 -0.011 0.009 -0.052
C413 0.015 0.028 0.080 0.006 -0.046 -0.028
C416 0.016 0.007 0.064 -0.002 -0.013 -0.002
C417 0.032 0.025 0.131 0.025 -0.005 0.017
C418 0.000 0.005 0.055 -0.028 -0.020 -0.017
O421 0.030 0.000 0.074 0.015 0.010 0.021
O422 0.000 0.000 0.150 0.018 -0.012 -0.005
C421 0.000 0.060 0.031 -0.034 0.009 -0.013
C422 0.000 0.050 0.000 0.011 0.002 0.016
C428 0.009 0.072 0.049 0.005 0.019 -0.046
O431 0.013 0.038 0.092 -0.007 -0.004 -0.005
O432 0.036 0.009 0.051 0.000 -0.019 0.016
C431 0.000 0.101 0.022 0.018 0.002 -0.002
C432 0.005 0.012 0.087 0.017 0.012 0.007
C436 0.037 0.001 0.061 -0.022 -0.058 -0.027
C438 0.112 0.004 0.103 0.026 0.017 0.039
O441 0.002 0.000 0.129 0.031 0.000 -0.001
O442 0.047 0.024 0.050 -0.003 0.020 0.019
O445 0.053 0.045 0.136 0.019 0.039 0.008
C441 0.038 0.000 0.034 0.003 0.010 -0.006
C442 0.005 0.017 0.079 0.031 0.026 0.034
C443 0.000 0.084 0.133 0.043 0.040 0.083
C447 0.095 0.837 0.426 0.497 0.229 0.364
C448 0.007 0.000 0.084 0.024 -0.010 -0.024
O451 0.020 0.018 0.067 0.005 -0.023 -0.010
O452 0.024 0.025 0.044 -0.008 0.001 0.012
C458 0.062 0.004 0.103 -0.026 -0.058 0.025
O461 0.000 0.062 0.062 0.023 -0.009 0.028
O462 0.000 0.021 0.068 -0.002 -0.012 0.018
C468 0.000 0.006 0.050 -0.019 -0.029 -0.009
O471 0.024 0.015 0.081 0.012 -0.011 0.031
O472 0.009 0.057 0.050 -0.012 0.007 0.035
O475 0.030 0.003 0.086 0.000 -0.009 0.007
C471 0.000 0.054 0.095 0.043 0.034 0.040
C472 0.000 0.023 0.146 0.002 -0.052 -0.011
C473 0.000 0.072 0.095 -0.084 0.003 0.042
C474 0.033 0.003 0.016 0.002 0.006 0.015
C475 0.000 0.036 0.075 -0.067 -0.024 0.010
C476 0.015 0.036 0.044 0.017 0.014 0.014
C477 0.062 0.084 0.185 0.059 0.068 0.105
C478 0.000 0.041 0.074 -0.015 -0.029 0.027
O481 0.027 0.031 0.029 -0.027 -0.011 -0.024
O482 0.001 0.013 0.088 -0.007 -0.035 -0.005
C488 0.043 0.021 0.073 -0.041 -0.073 0.032
O501 0.000 0.001 0.087 -0.017 -0.015 -0.015
O502 0.000 0.024 0.086 -0.015 0.011 0.021
C502 0.088 0.066 0.195 0.020 0.031 0.052
O503 0.098 0.010 0.128 0.011 -0.018 0.009
O504 0.002 0.030 0.079 -0.008 -0.008 0.010
C504 0.058 0.065 0.241 -0.064 -0.045 -0.011
O505 0.048 0.002 0.056 -0.003 0.010 0.016
O506 0.000 0.153 0.104 -0.005 0.012 0.044
O507 0.026 0.048 0.132 0.004 -0.024 0.034
O508 0.068 0.017 0.145 0.019 0.036 0.029
O509 0.019 0.032 0.044 0.020 0.021 0.014
C509 0.055 0.014 0.126 -0.020 0.029 0.000
O510 0.087 0.053 0.043 0.017 0.018 0.059
C510 0.098 0.102 0.141 0.026 0.025 0.026
O511 0.000 0.061 0.093 0.025 0.039 0.037
O512 0.039 0.038 0.172 0.007 0.066 -0.009
O514 0.023 0.078 0.121 0.026 0.042 0.025
O515 0.046 0.019 0.079 -0.010 -0.047 0.007
O516 0.056 0.044 0.091 0.019 -0.016 -0.037
O517 0.110 0.006 0.151 -0.011 -0.010 -0.035
O518 0.032 0.075 0.115 -0.043 -0.038 0.021
O519 0.023 0.000 0.140 0.018 0.020 0.021
O520 0.112 0.016 0.073 0.006 0.000 0.049
O521 0.132 0.051 0.079 0.044 0.043 0.002
O522 0.028 0.079 0.111 -0.004 0.003 -0.063
O523 0.058 0.045 0.054 -0.005 -0.005 0.042
C523 0.125 0.074 0.291 0.028 0.143 0.115
O524 0.015 0.087 0.048 -0.048 -0.014 0.007
N1A 0.134 0.314 0.215 -0.132 0.171 -0.146
C1A 0.175 0.070 0.227 0.066 -0.166 -0.001
C2A 0.158 0.076 0.114 -0.008 0.037 -0.083
C3A 0.169 0.406 0.273 0.245 0.176 0.240
C4A 0.146 0.154 0.173 0.128 0.054 0.104
C5A 0.721 0.016 0.330 0.117 -0.410 -0.212
C1B 0.021 0.374 0.052 -0.067 -0.006 -0.153
C2B 0.373 0.150 0.188 0.149 -0.221 -0.236
C3B 0.144 0.064 0.489 -0.128 -0.049 0.105
C4B 0.057 0.123 0.139 0.005 0.043 0.012
C5B 0.035 0.109 0.090 0.009 0.007 -0.016
C1C 0.328 0.160 0.348 -0.245 -0.297 0.247
C2C 0.022 0.606 0.192 -0.274 -0.095 0.155
C3C 0.189 0.143 0.451 0.078 -0.302 -0.132
C4C 0.177 0.268 0.124 0.147 -0.170 -0.240
N1D 0.067 0.079 0.924 -0.002 0.285 0.036
O1D 0.040 0.238 0.259 -0.189 0.080 -0.071
C1D 0.050 0.179 0.395 -0.210 0.114 -0.112
C2D 0.140 0.327 0.519 0.421 0.265 0.143
C3D 0.097 0.263 0.320 0.228 -0.031 -0.109
C4D 0.126 0.044 0.556 0.164 0.035 0.087
C5D 0.027 0.122 0.138 -0.126 0.017 -0.083
C6D 0.152 0.011 0.399 -0.021 -0.237 -0.003
C1E 0.378 0.244 0.204 -0.270 0.098 -0.140
C2E 0.077 0.059 0.418 0.002 -0.022 0.070
C3E 0.301 0.232 0.073 -0.145 0.145 -0.266
N1F 0.354 0.003 0.285 0.008 0.246 0.002
O1F 0.150 0.094 0.215 0.037 -0.042 0.050
C1F 0.385 0.078 0.193 0.023 0.301 0.030
C2F 0.409 0.053 1.169 0.371 0.522 0.146
C3F 0.032 0.057 0.683 0.056 -0.225 -0.015
C4F 0.000 0.095 0.252 -0.113 0.015 -0.027
C5F 0.112 0.032 0.344 0.062 0.177 0.040
O1M 0.106 0.370 0.033 -0.028 0.012 0.116
C1M 0.160 0.097 0.115 -0.058 0.037 0.048
O5M 0.144 0.375 0.509 0.263 -0.214 -0.077
C5M 0.299 0.283 0.261 0.232 0.225 0.256
O7M 0.248 0.534 0.478 0.235 -0.083 0.416
C7M 0.106 0.435 0.565 0.406 0.211 0.207
O8M 0.239 0.116 1.222 -0.093 -0.008 0.180
C8M 0.201 0.039 1.488 -0.136 0.079 0.138
O1W 0.150 0.210 0.342 -0.006 0.155 0.014
O2W 0.070 0.125 0.224 -0.067 -0.028 -0.014
O3W 0.098 0.222 0.578 0.256 -0.004 0.034
O4W 0.347 0.042 0.491 0.136 -0.036 0.011
O5W 0.081 0.101 0.190 -0.001 0.009 -0.029
O6W 0.074 0.120 0.459 0.072 -0.179 -0.052
O7W 0.094 0.090 0.485 -0.195 0.063 -0.038
O8W 0.612 0.178 0.107 0.016 0.004 0.053
O9W 0.218 0.173 0.214 0.016 -0.069 0.018
O10W 0.173 0.126 0.657 -0.005 0.198 0.047
O11W 0.233 0.649 0.110 0.058 0.076 0.039
O12W 0.360 0.101 0.193 0.074 -0.008 -0.076
O13W 0.272 0.152 0.045 -0.016 -0.022 0.061
O14W 0.157 0.172 0.203 0.019 -0.076 0.035

loop_
_atom_type_symbol
_atom_type_description
_atom_type_scat_dispersion_real
_atom_type_scat_dispersion_imag
_atom_type_scat_source
C C 0.0033 0.0016 'International Tables Vol C Tables 4.2.6.8 and 6.1.1.4'
H H 0.0000 0.0000 'International Tables Vol C Tables 4.2.6.8 and 6.1.1.4'
O O 0.0106 0.0060 'International Tables Vol C Tables 4.2.6.8 and 6.1.1.4'
N N 0.0061 0.0033 'International Tables Vol C Tables 4.2.6.8 and 6.1.1.4'
Cu Cu 0.3201 1.2651 'International Tables Vol C Tables 4.2.6.8 and 6.1.1.4'

loop_
_geom_angle_atom_site_label_1
_geom_angle_atom_site_label_2
_geom_angle_atom_site_label_3
_geom_angle
_geom_angle_site_symmetry_1
_geom_angle_site_symmetry_3
O11 Cu1 O32 87.0 . .
O11 Cu1 O22 173.8 . .
O32 Cu1 O22 89.3 . .
O11 Cu1 O42 88.7 . .
O32 Cu1 O42 165.1 . .
O22 Cu1 O42 93.6 . .
O11 Cu1 O501 88.7 . .
O32 Cu1 O501 89.4 . .
O22 Cu1 O501 96.3 . .
O42 Cu1 O501 104.8 . .
O11 Cu1 Cu6 89.3 . .
O32 Cu1 Cu6 81.7 . .
O22 Cu1 Cu6 85.2 . .
O42 Cu1 Cu6 84.0 . .
O501 Cu1 Cu6 170.9 . .
O421 Cu2 O441 92.3 . .
O421 Cu2 O432 86.5 . .
O441 Cu2 O432 168.5 . .
O421 Cu2 O411 166.8 . .
O441 Cu2 O411 92.3 . .
O432 Cu2 O411 86.5 . .
O421 Cu2 O502 99.3 . .
O441 Cu2 O502 99.0 . .
O432 Cu2 O502 92.4 . .
O411 Cu2 O502 92.2 . .
O421 Cu2 Cu8 83.2 . .
O441 Cu2 Cu8 84.7 . .
O432 Cu2 Cu8 83.9 . .
O411 Cu2 Cu8 84.9 . .
O502 Cu2 Cu8 175.4 . .
O61 Cu3 O51 170.7 . .
O61 Cu3 O72 89.0 . .
O51 Cu3 O72 88.9 . .
O61 Cu3 O82 88.1 . .
O51 Cu3 O82 91.7 . .
O72 Cu3 O82 166.3 . .
O61 Cu3 O503 95.6 . .
O51 Cu3 O503 93.7 . .
O72 Cu3 O503 99.2 . .
O82 Cu3 O503 94.5 . .
O61 Cu3 Cu5 83.9 . .
O51 Cu3 Cu5 86.8 . .
O72 Cu3 Cu5 81.9 . .
O82 Cu3 Cu5 84.5 . .
O503 Cu3 Cu5 178.8 . .
O402 Cu4 O372 90.7 . .
O402 Cu4 O382 91.0 . .
O372 Cu4 O382 169.6 . .
O402 Cu4 O392 169.5 . .
O372 Cu4 O392 90.8 . .
O382 Cu4 O392 85.7 . .
O402 Cu4 O504 102.0 . .
O372 Cu4 O504 97.7 . .
O382 Cu4 O504 92.0 . .
O392 Cu4 O504 88.1 . .
O402 Cu4 Cu7 82.2 . .
O372 Cu4 Cu7 85.9 . .
O382 Cu4 Cu7 84.2 . .
O392 Cu4 Cu7 87.5 . .
O504 Cu4 Cu7 174.4 . .
O81 Cu5 O71 172.6 . .
O81 Cu5 O52 89.1 . .
O71 Cu5 O52 85.5 . .
O81 Cu5 O62 94.6 . .
O71 Cu5 O62 89.5 . .
O52 Cu5 O62 165.9 . .
O81 Cu5 O505 95.0 . .
O71 Cu5 O505 89.9 . .
O52 Cu5 O505 88.2 . .
O62 Cu5 O505 105.1 . .
O81 Cu5 Cu3 86.5 . .
O71 Cu5 Cu3 87.8 . .
O52 Cu5 Cu3 82.2 . .
O62 Cu5 Cu3 84.4 . .
O505 Cu5 Cu3 170.2 . .
O31 Cu6 O41 170.8 . .
O31 Cu6 O12 87.9 . .
O41 Cu6 O12 87.6 . .
O31 Cu6 O21 91.4 . .
O41 Cu6 O21 91.4 . .
O12 Cu6 O21 168.2 . .
O31 Cu6 O506 92.1 . .
O41 Cu6 O506 96.4 . .
O12 Cu6 O506 96.5 . .
O21 Cu6 O506 95.3 . .
O31 Cu6 Cu1 87.1 . .
O41 Cu6 Cu1 84.5 . .
O12 Cu6 Cu1 83.7 . .
O21 Cu6 Cu1 84.5 . .
O506 Cu6 Cu1 179.1 . .
O401 Cu7 O391 170.1 . .
O401 Cu7 O371 92.6 . .
O391 Cu7 O371 89.9 . .
O401 Cu7 O381 85.9 . .
O391 Cu7 O381 89.5 . .
O371 Cu7 O381 167.2 . .
O401 Cu7 O507 95.8 . .
O391 Cu7 O507 93.4 . .
O371 Cu7 O507 95.6 . .
O381 Cu7 O507 97.1 . .
O401 Cu7 Cu4 86.7 . .
O391 Cu7 Cu4 84.2 . .
O371 Cu7 Cu4 82.8 . .
O381 Cu7 Cu4 84.5 . .
O507 Cu7 Cu4 177.1 . .
O422 Cu8 O412 170.6 . .
O422 Cu8 O442 91.0 . .
O412 Cu8 O442 91.4 . .
O422 Cu8 O431 85.8 . .
O412 Cu8 O431 89.6 . .
O442 Cu8 O431 165.2 . .
O422 Cu8 O508 96.8 . .
O412 Cu8 O508 91.7 . .
O442 Cu8 O508 98.7 . .
O431 Cu8 O508 96.1 . .
O422 Cu8 Cu2 86.8 . .
O412 Cu8 Cu2 84.6 . .
O442 Cu8 Cu2 82.1 . .
O431 Cu8 Cu2 83.2 . .
O508 Cu8 Cu2 176.3 . .
O331 Cu9 O361 92.1 . .
O331 Cu9 O351 91.1 . .
O361 Cu9 O351 170.2 . .
O331 Cu9 O341 174.7 . .
O361 Cu9 O341 86.1 . .
O351 Cu9 O341 89.9 . .
O331 Cu9 O509 92.9 . .
O361 Cu9 O509 95.6 . .
O351 Cu9 O509 93.5 . .
O341 Cu9 O509 92.3 . .
O331 Cu9 Cu22 88.0 . .
O361 Cu9 Cu22 86.0 . .
O351 Cu9 Cu22 84.8 . .
O341 Cu9 Cu22 86.9 . .
O509 Cu9 Cu22 178.1 . .
O222 Cu10 O212 168.3 . .
O222 Cu10 O232 91.2 . .
O212 Cu10 O232 91.1 . .
O222 Cu10 O242 85.0 . .
O212 Cu10 O242 90.8 . .
O232 Cu10 O242 169.5 . .
O222 Cu10 O510 101.1 . .
O212 Cu10 O510 90.3 . .
O232 Cu10 O510 92.4 . .
O242 Cu10 O510 98.0 . .
O222 Cu10 Cu16 85.2 . .
O212 Cu10 Cu16 83.6 . .
O232 Cu10 Cu16 85.4 . .
O242 Cu10 Cu16 84.5 . .
O510 Cu10 Cu16 173.4 . .
O451 Cu11 O472 88.5 . .
O451 Cu11 O481 170.5 . .
O472 Cu11 O481 89.5 . .
O451 Cu11 O462 87.7 . .
O472 Cu11 O462 167.2 . .
O481 Cu11 O462 92.3 . .
O451 Cu11 O511 96.5 . .
O472 Cu11 O511 97.0 . .
O481 Cu11 O511 92.9 . .
O462 Cu11 O511 95.5 . .
O451 Cu11 Cu14 88.7 . .
O472 Cu11 Cu14 86.7 . .
O481 Cu11 Cu14 81.9 . .
O462 Cu11 Cu14 81.1 . .
O511 Cu11 Cu14 173.6 . .
O281 Cu12 O261 87.8 . .
O281 Cu12 O271 167.8 . .
O261 Cu12 O271 91.2 . .
O281 Cu12 O251 88.5 . .
O261 Cu12 O251 166.7 . .
O271 Cu12 O251 89.7 . .
O281 Cu12 O512 96.4 . .
O261 Cu12 O512 98.3 . .
O271 Cu12 O512 95.7 . .
O251 Cu12 O512 94.9 . .
O281 Cu12 Cu23 84.9 . .
O261 Cu12 Cu23 82.5 . .
O271 Cu12 Cu23 83.0 . .
O251 Cu12 Cu23 84.4 . .
O512 Cu12 Cu23 178.5 . .
O292 Cu13 O322 92.3 . .
O292 Cu13 O312 85.2 . .
O322 Cu13 O312 174.3 . .
O292 Cu13 O302 168.7 . .
O322 Cu13 O302 90.6 . .
O312 Cu13 O302 91.0 . .
O292 Cu13 O95 97.3 . .
O322 Cu13 O95 94.0 . .
O312 Cu13 O95 91.3 . .
O302 Cu13 O95 93.4 . .
O292 Cu13 Cu17 84.1 . .
O322 Cu13 Cu17 86.2 . .
O312 Cu13 Cu17 88.5 . .
O302 Cu13 Cu17 85.2 . .
O95 Cu13 Cu17 178.5 . .
O471 Cu14 O461 173.5 . .
O471 Cu14 O482 89.2 . .
O461 Cu14 O482 90.3 . .
O471 Cu14 O452 87.9 . .
O461 Cu14 O452 91.3 . .
O482 Cu14 O452 168.2 . .
O471 Cu14 O514 93.1 . .
O461 Cu14 O514 93.5 . .
O482 Cu14 O514 97.3 . .
O452 Cu14 O514 94.2 . .
O471 Cu14 Cu11 84.3 . .
O461 Cu14 Cu11 89.1 . .
O482 Cu14 Cu11 87.0 . .
O452 Cu14 Cu11 81.4 . .
O514 Cu14 Cu11 174.9 . .
O101 Cu15 O112 88.8 . .
O101 Cu15 O121 86.8 . .
O112 Cu15 O121 173.2 . .
O101 Cu15 O91 166.0 . .
O112 Cu15 O91 91.8 . .
O121 Cu15 O91 91.2 . .
O101 Cu15 O515 99.1 . .
O112 Cu15 O515 92.6 . .
O121 Cu15 O515 93.3 . .
O91 Cu15 O515 94.9 . .
O101 Cu15 Cu20 83.3 . .
O112 Cu15 Cu20 92.1 . .
O121 Cu15 Cu20 82.2 . .
O91 Cu15 Cu20 82.6 . .
O515 Cu15 Cu20 174.8 . .
O231 Cu16 O221 92.0 . .
O231 Cu16 O241 168.7 . .
O221 Cu16 O241 85.8 . .
O231 Cu16 O211 88.8 . .
O221 Cu16 O211 168.4 . .
O241 Cu16 O211 91.2 . .
O231 Cu16 O516 93.8 . .
O221 Cu16 O516 99.6 . .
O241 Cu16 O516 97.5 . .
O211 Cu16 O516 91.8 . .
O231 Cu16 Cu10 84.4 . .
O221 Cu16 Cu10 83.3 . .
O241 Cu16 Cu10 84.4 . .
O211 Cu16 Cu10 85.3 . .
O516 Cu16 Cu10 176.7 . .
O301 Cu17 O291 171.1 . .
O301 Cu17 O321 91.1 . .
O291 Cu17 O321 90.9 . .
O301 Cu17 O311 89.8 . .
O291 Cu17 O311 86.3 . .
O321 Cu17 O311 166.9 . .
O301 Cu17 O517 92.4 . .
O291 Cu17 O517 95.8 . .
O321 Cu17 O517 99.7 . .
O311 Cu17 O517 93.3 . .
O301 Cu17 Cu13 86.8 . .
O291 Cu17 Cu13 84.9 . .
O321 Cu17 Cu13 83.8 . .
O311 Cu17 Cu13 83.1 . .
O517 Cu17 Cu13 176.4 . .
O161 Cu18 O141 90.5 . .
O161 Cu18 O151 89.4 . .
O141 Cu18 O151 164.8 . .
O161 Cu18 O131 170.9 . .
O141 Cu18 O131 88.0 . .
O151 Cu18 O131 89.7 . .
O161 Cu18 O518 100.7 . .
O141 Cu18 O518 108.4 . .
O151 Cu18 O518 86.6 . .
O131 Cu18 O518 88.3 . .
O161 Cu18 Cu24 83.2 . .
O141 Cu18 Cu24 87.2 . .
O151 Cu18 Cu24 77.6 . .
O131 Cu18 Cu24 87.7 . .
O518 Cu18 Cu24 163.7 . .
O192 Cu19 O201 90.1 . .
O192 Cu19 O181 166.5 . .
O201 Cu19 O181 85.4 . .
O192 Cu19 O172 87.3 . .
O201 Cu19 O172 169.5 . .
O181 Cu19 O172 94.8 . .
O192 Cu19 O519 96.9 . .
O201 Cu19 O519 98.8 . .
O181 Cu19 O519 96.4 . .
O172 Cu19 O519 91.6 . .
O192 Cu19 Cu21 86.7 . .
O201 Cu19 Cu21 87.7 . .
O181 Cu19 Cu21 80.4 . .
O172 Cu19 Cu21 81.9 . .
O519 Cu19 Cu21 172.5 . .
O92 Cu20 O122 89.4 . .
O92 Cu20 O102 171.0 . .
O122 Cu20 O102 91.5 . .
O92 Cu20 O111 87.5 . .
O122 Cu20 O111 164.5 . .
O102 Cu20 O111 89.2 . .
O92 Cu20 O520 89.3 . .
O122 Cu20 O520 108.0 . .
O102 Cu20 O520 98.9 . .
O111 Cu20 O520 87.2 . .
O92 Cu20 Cu15 86.6 . .
O122 Cu20 Cu15 87.2 . .
O102 Cu20 Cu15 84.5 . .
O111 Cu20 Cu15 77.4 . .
O520 Cu20 Cu15 164.2 . .
O191 Cu21 O182 173.6 . .
O191 Cu21 O171 87.9 . .
O182 Cu21 O171 91.8 . .
O191 Cu21 O202 89.7 . .
O182 Cu21 O202 89.2 . .
O171 Cu21 O202 166.9 . .
O191 Cu21 O521 94.6 . .
O182 Cu21 O521 91.8 . .
O171 Cu21 O521 98.2 . .
O202 Cu21 O521 94.8 . .
O191 Cu21 Cu19 83.8 . .
O182 Cu21 Cu19 89.7 . .
O171 Cu21 Cu19 86.5 . .
O202 Cu21 Cu19 80.4 . .
O521 Cu21 Cu19 175.0 . .
O352 Cu22 O342 90.0 . .
O352 Cu22 O362 169.0 . .
O342 Cu22 O362 88.2 . .
O352 Cu22 O332 87.7 . .
O342 Cu22 O332 166.9 . .
O362 Cu22 O332 91.7 . .
O352 Cu22 O522 96.5 . .
O342 Cu22 O522 90.1 . .
O362 Cu22 O522 94.4 . .
O332 Cu22 O522 102.9 . .
O352 Cu22 Cu9 83.9 . .
O342 Cu22 Cu9 84.6 . .
O362 Cu22 Cu9 85.1 . .
O332 Cu22 Cu9 82.4 . .
O522 Cu22 Cu9 174.7 . .
O272 Cu23 O252 89.3 . .
O272 Cu23 O262 90.9 . .
O252 Cu23 O262 165.0 . .
O272 Cu23 O282 168.4 . .
O252 Cu23 O282 91.3 . .
O262 Cu23 O282 85.6 . .
O272 Cu23 O523 92.9 . .
O252 Cu23 O523 89.8 . .
O262 Cu23 O523 105.2 . .
O282 Cu23 O523 98.6 . .
O272 Cu23 Cu12 85.0 . .
O252 Cu23 Cu12 82.4 . .
O262 Cu23 Cu12 82.7 . .
O282 Cu23 Cu12 83.6 . .
O523 Cu23 Cu12 171.9 . .
O152 Cu24 O142 174.8 . .
O152 Cu24 O132 90.4 . .
O142 Cu24 O132 89.2 . .
O152 Cu24 O162 89.7 . .
O142 Cu24 O162 89.5 . .
O132 Cu24 O162 167.7 . .
O152 Cu24 O524 93.5 . .
O142 Cu24 O524 91.8 . .
O132 Cu24 O524 95.2 . .
O162 Cu24 O524 97.1 . .
O152 Cu24 Cu18 91.0 . .
O142 Cu24 Cu18 83.8 . .
O132 Cu24 Cu18 81.9 . .
O162 Cu24 Cu18 85.8 . .
O524 Cu24 Cu18 174.7 . .
C18 O11 Cu1 118.9 . .
C18 O12 Cu6 120.5 . .
C15 O15 C17 128.3 . .
C12 C11 C16 120.4 . .
C12 C11 C18 127.3 . .
C16 C11 C18 111.3 . .
C11 C12 C13 102.9 . .
C12 C13 C15 105.4 . .
C12 C13 C78 83.9 . 2_556
C15 C13 C78 170.7 . 2_556
O15 C15 C16 100.0 . .
O15 C15 C13 156.1 . .
C16 C15 C13 103.0 . .
C11 C16 C15 107.9 . .
O11 C18 O12 126.6 . .
O11 C18 C11 125.5 . .
O12 C18 C11 107.9 . .
C28 O21 Cu6 119.5 . .
C28 O22 Cu1 120.8 . .
C22 C21 C326 132.1 . .
C22 C21 C28 108.4 . .
C326 C21 C28 119.4 . .
C323 C22 C21 111.8 . .
O22 C28 O21 127.4 . .
O22 C28 C21 122.2 . .
O21 C28 C21 109.4 . .
C38 O31 Cu6 123.4 . .
C38 O32 Cu1 124.7 . .
O31 C38 O32 121.7 . .
O31 C38 C253 122.8 . 2_556
O32 C38 C253 115.3 . 2_556
C48 O41 Cu6 123.4 . .
C48 O42 Cu1 120.7 . .
C42 C41 C236 120.1 . 2_556
C42 C41 C48 119.2 . .
C236 C41 C48 120.3 2_556 .
C41 C42 C233 113.8 . 2_556
O41 C48 O42 126.0 . .
O41 C48 C41 117.1 . .
O42 C48 C41 116.5 . .
C58 O51 Cu3 117.4 . .
C58 O52 Cu5 122.2 . .
C55 O55 C57 118.8 . .
C56 C51 C52 120.2 . .
C56 C51 C58 118.7 . .
C52 C51 C58 120.9 . .
C53 C52 C51 116.6 . .
C52 C53 C54 124.7 . .
C52 C53 C218 119.5 . .
C54 C53 C218 115.7 . .
C55 C54 C53 116.4 . .
C54 C55 O55 112.2 . .
C54 C55 C56 122.5 . .
O55 C55 C56 124.6 . .
C51 C56 C55 118.7 . .
O51 C58 O52 128.3 . .
O51 C58 C51 114.4 . .
O52 C58 C51 117.2 . .
C68 O61 Cu3 128.8 . .
C68 O62 Cu5 122.2 . .
C65 O65 C67 111.8 . .
C62 C61 C66 128.5 . .
C62 C61 C68 113.2 . .
C66 C61 C68 117.8 . .
C61 C62 C63 115.2 . .
C64 C63 C62 120.9 . .
C64 C63 C278 118.0 . .
C62 C63 C278 120.8 . .
C65 C64 C63 112.3 . .
C66 C65 C64 131.2 . .
C66 C65 O65 122.0 . .
C64 C65 O65 105.5 . .
C65 C66 C61 110.1 . .
O61 C68 O62 119.5 . .
O61 C68 C61 122.0 . .
O62 C68 C61 118.2 . .
C78 O71 Cu5 113.2 . .
C78 O72 Cu3 123.7 . .
O72 C78 O71 132.5 . .
O72 C78 C13 132.5 . 2_556
O71 C78 C13 94.8 . 2_556
C88 O81 Cu5 118.7 . .
C88 O82 Cu3 117.0 . .
C87 O85 C85 125.9 . .
C86 C81 C82 122.0 . .
C86 C81 C88 116.3 . .
C82 C81 C88 121.7 . .
C83 C82 C81 115.5 . .
C82 C83 C338 114.9 . .
C82 C83 C84 123.8 . .
C338 C83 C84 121.2 . .
C85 C84 C83 115.8 . .
C84 C85 O85 124.8 . .
C84 C85 C86 124.7 . .
O85 C85 C86 109.0 . .
C81 C86 C85 116.5 . .
O81 C88 O82 130.2 . .
O81 C88 C81 120.1 . .
O82 C88 C81 109.7 . .
C98 O91 Cu15 125.2 . .
C98 O92 Cu20 120.5 . .
C95 O95 C97 120.1 . .
C95 O95 Cu13 118.2 . .
C97 O95 Cu13 106.3 . .
C92 C91 C98 116.8 . .
C92 C91 C96 124.8 . .
C98 C91 C96 117.7 . .
C91 C92 C93 116.1 . .
C94 C93 C228 128.5 . .
C94 C93 C92 119.6 . .
C228 C93 C92 111.8 . .
C93 C94 C95 119.6 . .
C96 C95 O95 112.4 . .
C96 C95 C94 127.4 . .
O95 C95 C94 119.9 . .
C95 C96 C91 111.2 . .
O91 C98 O92 124.6 . .
O91 C98 C91 117.7 . .
O92 C98 C91 117.4 . .
C108 O101 Cu15 130.8 . .
C108 O102 Cu20 124.1 . .
C103 O105 C107 118.0 . .
C102 C101 C106 130.2 . .
C102 C101 C108 119.4 . .
C106 C101 C108 110.0 . .
C101 C102 C103 112.2 . .
C422 C103 O105 126.5 2_556 .
C422 C103 C102 123.8 2_556 .
O105 C103 C102 108.7 . .
C101 C106 C421 112.3 . 2_556
O101 C108 O102 116.7 . .
O101 C108 C101 127.9 . .
O102 C108 C101 115.2 . .
C118 O111 Cu20 124.2 . .
C118 O112 Cu15 108.0 . .
C113 O115 C117 119.0 . .
C112 C111 C306 122.9 . 2_556
C112 C111 C118 112.7 . .
C306 C111 C118 124.4 2_556 .
C111 C112 C113 112.6 . .
C302 C113 O115 125.5 2_556 .
C302 C113 C112 124.5 2_556 .
O115 C113 C112 109.6 . .
O111 C118 O112 137.5 . .
O111 C118 C111 113.4 . .
O112 C118 C111 108.6 . .
C128 O121 Cu15 122.9 . .
C128 O122 Cu20 115.5 . .
C123 O125 C127 120.3 . .
C122 C121 C126 128.7 . .
C122 C121 C128 117.4 . .
C126 C121 C128 113.5 . .
C121 C122 C123 120.3 . .
O125 C123 C124 122.9 . .
O125 C123 C122 117.9 . .
C124 C123 C122 118.3 . .
C123 C124 C125 121.7 . .
C458 C125 C124 126.8 . .
C458 C125 C126 115.0 . .
C124 C125 C126 118.2 . .
C121 C126 C125 112.7 . .
O121 C128 O122 129.6 . .
O121 C128 C121 113.6 . .
O122 C128 C121 116.5 . .
C138 O131 Cu18 113.4 . .
C138 O132 Cu24 128.5 . .
O132 C138 O131 128.2 . .
O132 C138 C263 121.7 . .
O131 C138 C263 110.2 . .
C148 O141 Cu18 114.1 . .
C148 O142 Cu24 124.4 . .
C145 O145 C147 133.1 . .
C148 C141 C146 132.5 . .
C148 C141 C142 111.3 . .
C146 C141 C142 115.5 . .
C141 C142 C143 111.7 . .
C144 C143 C142 124.6 . .
C144 C143 C208 129.2 . .
C142 C143 C208 105.7 . .
C143 C144 C145 125.2 . .
O145 C145 C144 124.0 . .
O145 C145 C146 128.4 . .
C144 C145 C146 107.7 . .
C141 C146 C145 135.2 . .
O142 C148 O141 127.6 . .
O142 C148 C141 123.0 . .
O141 C148 C141 108.9 . .
C158 O151 Cu18 126.5 . .
C158 O152 Cu24 119.7 . .
C153 O155 C157 122.0 . .
C352 C151 C152 127.9 . .
C352 C151 C158 120.6 . .
C152 C151 C158 111.5 . .
C153 C152 C151 109.9 . .
C356 C153 O155 119.4 . .
C356 C153 C152 128.7 . .
O155 C153 C152 111.9 . .
O152 C158 O151 124.8 . .
O152 C158 C151 121.6 . .
O151 C158 C151 113.6 . .
C168 O161 Cu18 124.8 . .
C168 O162 Cu24 122.0 . .
C163 O165 C167 116.7 . .
C162 C161 C166 123.4 . .
C162 C161 C168 119.7 . .
C166 C161 C168 116.5 . .
C161 C162 C163 110.2 . .
C164 C163 O165 126.1 . .
C164 C163 C162 128.6 . .
O165 C163 C162 105.4 . .
C165 C164 C163 115.3 . .
C164 C165 C166 123.6 . .
C164 C165 C408 118.2 . .
C166 C165 C408 117.6 . .
C161 C166 C165 118.8 . .
O162 C168 O161 123.4 . .
O162 C168 C161 120.1 . .
O161 C168 C161 115.3 . .
C178 O171 Cu21 123.0 . .
C178 O172 Cu19 123.3 . .
O171 C178 O172 124.8 . .
O171 C178 C295 124.6 . 2_556
O172 C178 C295 110.5 . 2_556
C188 O181 Cu19 128.6 . .
C188 O182 Cu21 118.3 . .
O181 C188 O182 122.9 . .
O181 C188 C285 116.5 . .
O182 C188 C285 119.3 . .
C198 O191 Cu21 125.9 . .
C198 O192 Cu19 120.6 . .
C192 C191 C198 117.6 . .
C192 C191 C416 125.3 . 2_556
C198 C191 C416 116.9 . 2_556
C191 C192 C413 116.4 . 2_556
O191 C198 O192 122.6 . .
O191 C198 C191 117.3 . .
O192 C198 C191 120.1 . .
C208 O201 Cu19 117.9 . .
C208 O202 Cu21 126.3 . .
O202 C208 O201 126.6 . .
O202 C208 C143 124.0 . .
O201 C208 C143 108.8 . .
C218 O211 Cu16 119.1 . .
C218 O212 Cu10 127.0 . .
O212 C218 O211 124.7 . .
O212 C218 C53 123.0 . .
O211 C218 C53 112.3 . .
C228 O221 Cu16 127.7 . .
C228 O222 Cu10 120.6 . .
O221 C228 O222 122.8 . .
O221 C228 C93 128.6 . .
O222 C228 C93 108.3 . .
C238 O231 Cu16 124.6 . .
C238 O232 Cu10 121.6 . .
C233 O235 C237 117.2 . .
C232 C231 C238 126.3 . .
C232 C231 C236 122.7 . .
C238 C231 C236 111.0 . .
C231 C232 C233 115.1 . .
O235 C233 C42 122.9 . 2_556
O235 C233 C232 108.8 . .
C42 C233 C232 128.0 2_556 .
C41 C236 C231 119.6 2_556 .
O232 C238 O231 123.2 . .
O232 C238 C231 113.2 . .
O231 C238 C231 123.7 . .
C248 O241 Cu16 121.5 . .
C248 O242 Cu10 118.9 . .
C243 O245 C247 115.7 . .
C242 C241 C246 124.6 . .
C242 C241 C248 115.0 . .
C246 C241 C248 119.0 . .
C241 C242 C243 118.4 . .
O245 C243 C244 125.6 . .
O245 C243 C242 115.7 . .
C244 C243 C242 118.7 . .
C243 C244 C245 120.3 . .
C246 C245 C244 124.9 . .
C246 C245 C468 116.3 . .
C244 C245 C468 118.8 . .
C245 C246 C241 112.5 . .
O241 C248 O242 130.0 . .
O241 C248 C241 112.8 . .
O242 C248 C241 117.2 . .
C258 O251 Cu12 121.6 . .
C258 O252 Cu23 127.8 . .
C255 O255 C257 124.8 . .
C256 C251 C252 122.3 . .
C256 C251 C258 117.8 . .
C252 C251 C258 119.9 . .
C253 C252 C251 120.2 . .
C252 C253 C38 118.0 . 2_556
C252 C253 C254 114.3 . .
C38 C253 C254 127.5 2_556 .
C255 C254 C253 120.6 . .
C256 C255 O255 127.2 . .
C256 C255 C254 116.8 . .
O255 C255 C254 114.9 . .
C255 C256 C251 125.4 . .
O252 C258 O251 123.0 . .
O252 C258 C251 120.1 . .
O251 C258 C251 116.8 . .
C268 O261 Cu12 126.1 . .
C268 O262 Cu23 125.9 . .
C268 C261 C266 124.9 . .
C268 C261 C262 115.0 . .
C266 C261 C262 119.8 . .
C263 C262 C261 122.5 . .
C262 C263 C138 120.7 . .
C262 C263 C264 117.0 . .
C138 C263 C264 122.2 . .
C265 C264 C263 118.9 . .
C266 C265 O509 124.2 . 2_667
C266 C265 C264 122.7 . .
O509 C265 C264 113.1 2_667 .
C265 C266 C261 118.9 . .
O261 C268 O262 121.6 . .
O261 C268 C261 124.1 . .
O262 C268 C261 114.2 . .
C278 O271 Cu12 121.7 . .
C278 O272 Cu23 121.2 . .
O272 C278 O271 128.4 . .
O272 C278 C63 120.0 . .
O271 C278 C63 111.1 . .
C288 O281 Cu12 127.0 . .
C288 O282 Cu23 119.8 . .
C283 O285 C287 120.1 . .
C286 C281 C282 123.2 . .
C286 C281 C288 117.6 . .
C282 C281 C288 116.9 . .
C283 C282 C281 117.8 . .
O285 C283 C282 118.5 . .
O285 C283 C284 122.6 . .
C282 C283 C284 118.7 . .
C285 C284 C283 119.3 . .
C284 C285 C286 126.7 . .
C284 C285 C188 120.1 . .
C286 C285 C188 112.4 . .
C281 C286 C285 111.7 . .
O281 C288 O282 122.8 . .
O281 C288 C281 122.1 . .
O282 C288 C281 114.9 . .
C298 O291 Cu17 118.6 . .
C298 O292 Cu13 129.4 . .
C293 O295 C297 127.5 . .
C296 C291 C298 129.9 . .
C296 C291 C292 114.5 . .
C298 C291 C292 115.0 . .
C293 C292 C291 122.8 . .
O295 C293 C292 123.1 . .
O295 C293 C294 116.4 . .
C292 C293 C294 119.9 . .
C295 C294 C293 115.8 . .
C296 C295 C294 120.6 . .
C296 C295 C178 118.5 . 2_556
C294 C295 C178 120.9 . 2_556
C295 C296 C291 126.1 . .
O292 C298 O291 120.3 . .
O292 C298 C291 132.3 . .
O291 C298 C291 107.3 . .
C308 O301 Cu17 123.9 . .
C308 O302 Cu13 116.7 . .
C306 C301 C308 112.6 . .
C306 C301 C302 115.5 . .
C308 C301 C302 131.2 . .
C113 C302 C301 122.0 2_556 .
C301 C306 C111 121.7 . 2_556
O301 C308 O302 125.1 . .
O301 C308 C301 125.6 . .
O302 C308 C301 108.7 . .
C318 O311 Cu17 121.6 . .
C318 O312 Cu13 118.6 . .
C317 O315 C313 114.1 . .
C432 C311 C312 117.3 . .
C432 C311 C318 122.7 . .
C312 C311 C318 120.0 . .
C313 C312 C311 120.0 . .
C312 C313 C436 129.7 . .
C312 C313 O315 113.1 . .
C436 C313 O315 117.1 . .
O311 C318 O312 127.7 . .
O311 C318 C311 111.6 . .
O312 C318 C311 120.7 . .
C328 O321 Cu17 120.0 . .
C328 O322 Cu13 123.3 . .
C327 O325 C323 146.7 . .
C326 C321 C322 129.2 . .
C326 C321 C328 112.8 . .
C322 C321 C328 117.9 . .
C321 C322 C323 121.9 . .
O325 C323 C22 117.5 . .
O325 C323 C322 123.7 . .
C22 C323 C322 118.5 . .
C321 C326 C21 106.3 . .
O322 C328 O321 126.1 . .
O322 C328 C321 120.9 . .
O321 C328 C321 112.9 . .
C338 O331 Cu9 117.8 . .
C338 O332 Cu22 123.7 . .
O332 C338 O331 127.0 . .
O332 C338 C83 119.2 . .
O331 C338 C83 113.8 . .
C348 O341 Cu9 116.6 . .
C348 O342 Cu22 125.0 . .
C345 O345 C347 124.5 . .
C346 C341 C342 119.3 . .
C346 C341 C348 124.4 . .
C342 C341 C348 114.8 . .
C343 C342 C341 123.0 . .
C342 C343 C388 121.2 . .
C342 C343 C344 120.9 . .
C388 C343 C344 117.7 . .
C345 C344 C343 106.6 . .
C346 C345 O345 119.5 . .
C346 C345 C344 130.4 . .
O345 C345 C344 108.2 . .
C345 C346 C341 118.1 . .
O342 C348 O341 125.3 . .
O342 C348 C341 125.5 . .
O341 C348 C341 108.8 . .
C358 O351 Cu9 120.5 . .
C358 O352 Cu22 130.4 . .
C352 C351 C356 135.7 . .
C352 C351 C358 103.7 . .
C356 C351 C358 120.0 . .
C151 C352 C351 110.2 . .
C153 C356 C351 107.1 . .
O352 C358 O351 117.8 . .
O352 C358 C351 128.7 . .
O351 C358 C351 113.0 . .
C368 O361 Cu9 118.8 . .
C368 O362 Cu22 116.9 . .
C365 O365 C367 119.7 . .
C362 C361 C366 124.4 . .
C362 C361 C368 121.6 . .
C366 C361 C368 112.9 . .
C361 C362 C363 120.0 . .
C362 C363 C364 123.9 . .
C362 C363 C488 120.2 . .
C364 C363 C488 114.7 . .
C363 C364 C365 113.0 . .
C366 C365 O365 114.3 . .
C366 C365 C364 124.4 . .
O365 C365 C364 120.7 . .
C365 C366 C361 112.8 . .
O362 C368 O361 127.3 . .
O362 C368 C361 111.1 . .
O361 C368 C361 121.2 . .
C378 O371 Cu7 120.8 . .
C378 O372 Cu4 111.7 . .
C376 C371 C372 121.7 . .
C376 C371 C378 134.5 . .
C372 C371 C378 103.7 . .
C441 C372 C371 115.9 2_556 .
C371 C376 C443 122.7 . 2_556
O371 C378 O372 136.0 . .
O371 C378 C371 124.4 . .
O372 C378 C371 99.0 . .
C388 O381 Cu7 126.0 . .
C388 O382 Cu4 124.0 . .
O381 C388 C343 122.0 . .
O381 C388 O382 117.7 . .
C343 C388 O382 119.5 . .
C398 O391 Cu7 121.6 . .
C398 O392 Cu4 112.6 . .
O391 C398 O392 132.4 . .
O391 C398 C475 113.5 . .
O392 C398 C475 113.8 . .
C408 O401 Cu7 123.2 . .
C408 O402 Cu4 126.1 . .
O402 C408 O401 120.4 . .
O402 C408 C165 116.7 . .
O401 C408 C165 122.7 . .
C418 O411 Cu2 117.0 . .
C418 O412 Cu8 124.8 . .
C417 O415 C413 117.4 . .
C416 C411 C412 126.7 . .
C416 C411 C418 114.6 . .
C412 C411 C418 117.7 . .
C411 C412 C413 118.5 . .
C412 C413 O415 128.8 . .
C412 C413 C192 119.2 . 2_556
O415 C413 C192 112.0 . 2_556
C411 C416 C191 113.3 . 2_556
O412 C418 O411 127.2 . .
O412 C418 C411 118.9 . .
O411 C418 C411 113.2 . .
C428 O421 Cu2 125.7 . .
C428 O422 Cu8 114.9 . .
C422 C421 C106 124.7 . 2_556
C422 C421 C428 105.7 . .
C106 C421 C428 128.9 2_556 .
C103 C422 C421 115.9 2_556 .
O421 C428 O422 127.0 . .
O421 C428 C421 130.3 . .
O422 C428 C421 102.5 . .
C438 O431 Cu8 127.7 . .
C438 O432 Cu2 130.2 . .
C432 C431 C438 123.3 . .
C432 C431 C436 130.0 . .
C438 C431 C436 106.6 . .
C431 C432 C311 117.7 . .
C313 C436 C431 105.0 . .
O432 C438 O431 111.8 . .
O432 C438 C431 131.9 . .
O431 C438 C431 116.2 . .
C448 O441 Cu2 120.1 . .
C448 O442 Cu8 124.3 . .
C443 O445 C447 106.1 . .
C442 C441 C448 122.7 . .
C442 C441 C372 118.5 . 2_556
C448 C441 C372 118.6 . 2_556
C443 C442 C441 121.3 . .
O445 C443 C442 125.5 . .
O445 C443 C376 115.0 . 2_556
C442 C443 C376 119.5 . 2_556
O442 C448 O441 126.5 . .
O442 C448 C441 118.0 . .
O441 C448 C441 115.5 . .
C458 O451 Cu11 118.2 . .
C458 O452 Cu14 125.2 . .
O452 C458 O451 125.7 . .
O452 C458 C125 120.7 . .
O451 C458 C125 113.5 . .
C468 O461 Cu14 117.9 . .
C468 O462 Cu11 126.2 . .
O462 C468 O461 123.1 . .
O462 C468 C245 118.9 . .
O461 C468 C245 118.0 . .
C478 O471 Cu14 126.8 . .
C478 O472 Cu11 116.8 . .
C473 O475 C477 120.7 . .
C472 C471 C476 120.2 . .
C472 C471 C478 121.5 . .
C476 C471 C478 117.8 . .
C473 C472 C471 115.0 . .
C474 C473 O475 124.9 . .
C474 C473 C472 124.3 . .
O475 C473 C472 110.5 . .
C473 C474 C475 117.3 . .
C476 C475 C474 121.6 . .
C476 C475 C398 120.0 . .
C474 C475 C398 118.1 . .
C475 C476 C471 120.5 . .
O471 C478 O472 124.3 . .
O471 C478 C471 119.6 . .
O472 C478 C471 113.4 . .
C488 O481 Cu11 126.2 . .
C488 O482 Cu14 121.9 . .
O482 C488 O481 122.1 . .
O482 C488 C363 121.6 . .
O481 C488 C363 115.9 . .
C502 O502 Cu2 128.8 . .
C504 O504 Cu4 130.7 . .
C265 O509 C509 118.2 2_667 .
C265 O509 Cu9 120.3 2_667 .
C509 O509 Cu9 106.0 . .
C510 O510 Cu10 114.6 . .
C523 O523 Cu23 115.2 . .
C3A C2A C1A 115.2 . .
C4A C3A C2A 104.9 . .
C3A C4A C5A 130.7 . .
N1A C5A C4A 133.6 . .
C5B C4B C3B 92.9 . .
C4B C5B C1B 108.0 . .
C3C C2C C1C 121.2 . .
O1D N1D C3D 56.5 . .
N1D O1D C3D 68.4 . .
C2D C1D C6D 85.6 . .
O1D C3D N1D 55.1 . .
C4D C5D C6D 132.4 . .
C5D C6D C1D 110.6 . .
C3E C2E C1E 91.0 . .
C1F N1F O1F 113.2 . .
N1F C1F C2F 162.4 . .
C3F C2F C1F 170.2 . .
C4F C3F C2F 75.2 . .
C3F C4F C5F 129.2 . .

loop_
_geom_bond_atom_site_label_1
_geom_bond_atom_site_label_2
_geom_bond_distance
_geom_bond_site_symmetry_2
Cu1 O11 1.8979 .
Cu1 O32 1.9082 .
Cu1 O22 1.9198 .
Cu1 O42 1.9349 .
Cu1 O501 2.1772 .
Cu1 Cu6 2.5803 .
Cu2 O421 1.9270 .
Cu2 O441 1.9430 .
Cu2 O432 1.9594 .
Cu2 O411 1.9635 .
Cu2 O502 2.1145 .
Cu2 Cu8 2.6081 .
Cu3 O61 1.8468 .
Cu3 O51 1.9125 .
Cu3 O72 1.9194 .
Cu3 O82 1.9375 .
Cu3 O503 2.1856 .
Cu3 Cu5 2.6079 .
Cu4 O402 1.9310 .
Cu4 O372 1.9422 .
Cu4 O382 1.9596 .
Cu4 O392 1.9669 .
Cu4 O504 2.1101 .
Cu4 Cu7 2.6025 .
Cu5 O81 1.8923 .
Cu5 O71 1.9375 .
Cu5 O52 1.9434 .
Cu5 O62 1.9544 .
Cu5 O505 2.2083 .
Cu6 O31 1.8056 .
Cu6 O41 1.9060 .
Cu6 O12 1.9517 .
Cu6 O21 1.9717 .
Cu6 O506 2.1914 .
Cu7 O401 1.8589 .
Cu7 O391 1.8973 .
Cu7 O371 1.9362 .
Cu7 O381 1.9907 .
Cu7 O507 2.1633 .
Cu8 O422 1.8741 .
Cu8 O412 1.8790 .
Cu8 O442 1.9501 .
Cu8 O431 2.0134 .
Cu8 O508 2.1729 .
Cu9 O331 1.8904 .
Cu9 O361 1.8944 .
Cu9 O351 1.9452 .
Cu9 O341 1.9535 .
Cu9 O509 2.2680 .
Cu9 Cu22 2.5773 .
Cu10 O222 1.9442 .
Cu10 O212 1.9752 .
Cu10 O232 1.9782 .
Cu10 O242 2.0027 .
Cu10 O510 2.1830 .
Cu10 Cu16 2.6139 .
Cu11 O451 1.9214 .
Cu11 O472 1.9448 .
Cu11 O481 1.9452 .
Cu11 O462 1.9764 .
Cu11 O511 2.1629 .
Cu11 Cu14 2.5897 .
Cu12 O281 1.9141 .
Cu12 O261 1.9616 .
Cu12 O271 1.9776 .
Cu12 O251 2.0081 .
Cu12 O512 2.1481 .
Cu12 Cu23 2.6095 .
Cu13 O292 1.8226 .
Cu13 O322 1.8485 .
Cu13 O312 1.8958 .
Cu13 O302 1.9211 .
Cu13 O95 2.2598 .
Cu13 Cu17 2.5746 .
Cu14 O471 1.8785 .
Cu14 O461 1.9293 .
Cu14 O482 1.9527 .
Cu14 O452 1.9732 .
Cu14 O514 2.1376 .
Cu15 O101 1.9094 .
Cu15 O112 1.9330 .
Cu15 O121 1.9384 .
Cu15 O91 2.0124 .
Cu15 O515 2.2081 .
Cu15 Cu20 2.5966 .
Cu16 O231 1.9341 .
Cu16 O221 1.9489 .
Cu16 O241 1.9688 .
Cu16 O211 1.9960 .
Cu16 O516 2.1717 .
Cu17 O301 1.8169 .
Cu17 O291 1.9055 .
Cu17 O321 1.9618 .
Cu17 O311 1.9650 .
Cu17 O517 2.1630 .
Cu18 O161 1.9284 .
Cu18 O141 1.9647 .
Cu18 O151 1.9701 .
Cu18 O131 1.9959 .
Cu18 O518 2.1649 .
Cu18 Cu24 2.5907 .
Cu19 O192 1.9000 .
Cu19 O201 1.9588 .
Cu19 O181 1.9645 .
Cu19 O172 1.9962 .
Cu19 O519 2.1979 .
Cu19 Cu21 2.6018 .
Cu20 O92 1.9567 .
Cu20 O122 1.9657 .
Cu20 O102 1.9670 .
Cu20 O111 1.9713 .
Cu20 O520 2.1765 .
Cu21 O191 1.8596 .
Cu21 O182 1.9129 .
Cu21 O171 1.9389 .
Cu21 O202 1.9903 .
Cu21 O521 2.2078 .
Cu22 O352 1.8637 .
Cu22 O342 1.9229 .
Cu22 O362 1.9232 .
Cu22 O332 1.9270 .
Cu22 O522 2.1651 .
Cu23 O272 1.9554 .
Cu23 O252 1.9574 .
Cu23 O262 1.9596 .
Cu23 O282 2.0220 .
Cu23 O523 2.1803 .
Cu24 O152 1.8956 .
Cu24 O142 1.9049 .
Cu24 O132 1.9225 .
Cu24 O162 1.9230 .
Cu24 O524 2.1938 .
O11 C18 1.2731 .
O12 C18 1.3653 .
O15 C15 1.4878 .
O15 C17 1.6353 .
C11 C12 1.4024 .
C11 C16 1.4681 .
C11 C18 1.5286 .
C12 C13 1.6810 .
C13 C15 1.6877 .
C13 C78 1.8710 2_556
C15 C16 1.5731 .
O21 C28 1.2667 .
O22 C28 1.2502 .
C21 C22 1.4988 .
C21 C326 1.5220 .
C21 C28 1.6377 .
C22 C323 1.3855 .
O31 C38 1.2762 .
O32 C38 1.2786 .
C38 C253 1.4289 2_556
O41 C48 1.2077 .
O42 C48 1.2730 .
C41 C42 1.3692 .
C41 C236 1.4396 2_556
C41 C48 1.4920 .
C42 C233 1.4292 2_556
O51 C58 1.2568 .
O52 C58 1.2595 .
O55 C55 1.4013 .
O55 C57 1.4287 .
C51 C56 1.4011 .
C51 C52 1.4221 .
C51 C58 1.4806 .
C52 C53 1.3871 .
C53 C54 1.4164 .
C53 C218 1.5109 .
C54 C55 1.3419 .
C55 C56 1.4327 .
O61 C68 1.2933 .
O62 C68 1.2955 .
O65 C65 1.4255 .
O65 C67 1.5126 .
C61 C62 1.3700 .
C61 C66 1.3840 .
C61 C68 1.5170 .
C62 C63 1.4455 .
C63 C64 1.4325 .
C63 C278 1.5305 .
C64 C65 1.4096 .
C65 C66 1.3312 .
O71 C78 1.3125 .
O72 C78 1.1714 .
C78 C13 1.8710 2_556
O81 C88 1.2597 .
O82 C88 1.3260 .
O85 C87 1.0145 .
O85 C85 1.4328 .
C81 C86 1.4288 .
C81 C82 1.4831 .
C81 C88 1.5768 .
C82 C83 1.4062 .
C83 C338 1.4492 .
C83 C84 1.4679 .
C84 C85 1.3662 .
C85 C86 1.4349 .
O91 C98 1.1907 .
O92 C98 1.3200 .
O95 C95 1.3975 .
O95 C97 1.4626 .
C91 C92 1.3638 .
C91 C98 1.5066 .
C91 C96 1.5884 .
C92 C93 1.4625 .
C93 C94 1.3877 .
C93 C228 1.4016 .
C94 C95 1.4695 .
C95 C96 1.2578 .
O101 C108 1.2405 .
O102 C108 1.3337 .
O105 C103 1.4110 .
O105 C107 1.5370 .
C101 C102 1.3668 .
C101 C106 1.3837 .
C101 C108 1.4340 .
C102 C103 1.5362 .
C103 C422 1.3455 2_556
C106 C421 1.4565 2_556
O111 C118 1.1672 .
O112 C118 1.2416 .
O115 C113 1.3706 .
O115 C117 1.4940 .
C111 C112 1.4021 .
C111 C306 1.4082 2_556
C111 C118 1.6411 .
C112 C113 1.4680 .
C113 C302 1.2899 2_556
O121 C128 1.2304 .
O122 C128 1.2441 .
O125 C123 1.3058 .
O125 C127 1.4277 .
C121 C122 1.3058 .
C121 C126 1.3884 .
C121 C128 1.5361 .
C122 C123 1.4590 .
C123 C124 1.3823 .
C124 C125 1.4479 .
C125 C458 1.4277 .
C125 C126 1.5552 .
O131 C138 1.3531 .
O132 C138 1.1433 .
C138 C263 1.5094 .
O141 C148 1.3563 .
O142 C148 1.1969 .
O145 C145 1.1718 .
O145 C147 1.2942 .
C141 C148 1.4043 .
C141 C146 1.4227 .
C141 C142 1.4586 .
C142 C143 1.5616 .
C143 C144 1.3856 .
C143 C208 1.6026 .
C144 C145 1.4076 .
C145 C146 1.4411 .
O151 C158 1.3490 .
O152 C158 1.1367 .
O155 C153 1.4220 .
O155 C157 1.5782 .
C151 C352 1.3428 .
C151 C152 1.4651 .
C151 C158 1.5646 .
C152 C153 1.4563 .
C153 C356 1.3863 .
O161 C168 1.2649 .
O162 C168 1.2602 .
O165 C163 1.4801 .
O165 C167 1.5772 .
C161 C162 1.3507 .
C161 C166 1.3783 .
C161 C168 1.5332 .
C162 C163 1.4884 .
C163 C164 1.3233 .
C164 C165 1.2910 .
C165 C166 1.4056 .
C165 C408 1.4883 .
O171 C178 1.2025 .
O172 C178 1.2917 .
C178 C295 1.4603 2_556
O181 C188 1.2435 .
O182 C188 1.3342 .
C188 C285 1.5315 .
O191 C198 1.3078 .
O192 C198 1.3118 .
C191 C192 1.3075 .
C191 C198 1.4723 .
C191 C416 1.4970 2_556
C192 C413 1.4894 2_556
O201 C208 1.2652 .
O202 C208 1.1925 .
O211 C218 1.3578 .
O212 C218 1.1616 .
O221 C228 1.1633 .
O222 C228 1.3731 .
O231 C238 1.2992 .
O232 C238 1.2900 .
O235 C233 1.3573 .
O235 C237 1.4311 .
C231 C232 1.2630 .
C231 C238 1.4623 .
C231 C236 1.4758 .
C232 C233 1.4407 .
C233 C42 1.4292 2_556
C236 C41 1.4396 2_556
O241 C248 1.2220 .
O242 C248 1.2410 .
O245 C243 1.3179 .
O245 C247 1.4653 .
C241 C242 1.3896 .
C241 C246 1.3983 .
C241 C248 1.5670 .
C242 C243 1.4039 .
C243 C244 1.3490 .
C244 C245 1.3895 .
C245 C246 1.3768 .
C245 C468 1.4591 .
O251 C258 1.2517 .
O252 C258 1.2122 .
O255 C255 1.3102 .
O255 C257 1.3795 .
C251 C256 1.3299 .
C251 C252 1.4026 .
C251 C258 1.5259 .
C252 C253 1.3897 .
C253 C38 1.4289 2_556
C253 C254 1.5055 .
C254 C255 1.4646 .
C255 C256 1.2797 .
O261 C268 1.1997 .
O262 C268 1.2197 .
C261 C268 1.4102 .
C261 C266 1.4174 .
C261 C262 1.4634 .
C262 C263 1.3243 .
C263 C264 1.5350 .
C264 C265 1.3925 .
C265 C266 1.3696 .
C265 O509 1.3728 2_667
O271 C278 1.2475 .
O272 C278 1.2046 .
O281 C288 1.2046 .
O282 C288 1.3214 .
O285 C283 1.3054 .
O285 C287 1.4907 .
C281 C286 1.3935 .
C281 C282 1.4290 .
C281 C288 1.4498 .
C282 C283 1.3974 .
C283 C284 1.4106 .
C284 C285 1.3115 .
C285 C286 1.4144 .
O291 C298 1.3791 .
O292 C298 1.1852 .
O295 C293 1.3169 .
O295 C297 1.4198 .
C291 C296 1.3988 .
C291 C298 1.4149 .
C291 C292 1.4611 .
C292 C293 1.3872 .
C293 C294 1.5190 .
C294 C295 1.4197 .
C295 C296 1.3900 .
C295 C178 1.4603 2_556
O301 C308 1.2329 .
O302 C308 1.3774 .
C301 C306 1.3818 .
C301 C308 1.3906 .
C301 C302 1.4517 .
C302 C113 1.2899 2_556
C306 C111 1.4082 2_556
O311 C318 1.2721 .
O312 C318 1.2835 .
O315 C317 1.4528 .
O315 C313 1.4561 .
C311 C432 1.3499 .
C311 C312 1.4121 .
C311 C318 1.5180 .
C312 C313 1.2899 .
C313 C436 1.3655 .
O321 C328 1.2639 .
O322 C328 1.2589 .
O325 C327 0.9512 .
O325 C323 1.2731 .
C321 C326 1.3498 .
C321 C322 1.3657 .
C321 C328 1.4557 .
C322 C323 1.5272 .
O331 C338 1.3052 .
O332 C338 1.2261 .
O341 C348 1.3757 .
O342 C348 1.2080 .
O345 C345 1.4094 .
O345 C347 1.4585 .
C341 C346 1.3701 .
C341 C342 1.3938 .
C341 C348 1.5226 .
C342 C343 1.3145 .
C343 C388 1.3571 .
C343 C344 1.5078 .
C344 C345 1.4905 .
C345 C346 1.2323 .
O351 C358 1.3699 .
O352 C358 1.2098 .
C351 C352 1.3568 .
C351 C356 1.3986 .
C351 C358 1.5013 .
O361 C368 1.2782 .
O362 C368 1.2773 .
O365 C365 1.4370 .
O365 C367 1.5125 .
C361 C362 1.3230 .
C361 C366 1.4515 .
C361 C368 1.5407 .
C362 C363 1.3764 .
C363 C364 1.3852 .
C363 C488 1.4512 .
C364 C365 1.4930 .
C365 C366 1.4025 .
O371 C378 1.0944 .
O372 C378 1.3211 .
C371 C376 1.3193 .
C371 C372 1.4788 .
C371 C378 1.6115 .
C372 C441 1.4771 2_556
C376 C443 1.4200 2_556
O381 C388 1.2377 .
O382 C388 1.3998 .
O391 C398 1.2442 .
O392 C398 1.3183 .
C398 C475 1.4943 .
O401 C408 1.3128 .
O402 C408 1.2793 .
O411 C418 1.3392 .
O412 C418 1.2008 .
O415 C417 1.4362 .
O415 C413 1.4498 .
C411 C416 1.3349 .
C411 C412 1.3629 .
C411 C418 1.5088 .
C412 C413 1.4052 .
C413 C192 1.4894 2_556
C416 C191 1.4970 2_556
O421 C428 1.0817 .
O422 C428 1.4862 .
C421 C422 1.4541 .
C421 C106 1.4565 2_556
C421 C428 1.5757 .
C422 C103 1.3455 2_556
O431 C438 1.3409 .
O432 C438 1.3178 .
C431 C432 1.3025 .
C431 C438 1.3666 .
C431 C436 1.4662 .
O441 C448 1.2405 .
O442 C448 1.2051 .
O445 C443 1.3095 .
O445 C447 1.7001 .
C441 C442 1.4401 .
C441 C448 1.4686 .
C441 C372 1.4771 2_556
C442 C443 1.3805 .
C443 C376 1.4200 2_556
O451 C458 1.2998 .
O452 C458 1.2333 .
O461 C468 1.3172 .
O462 C468 1.2456 .
O471 C478 1.2170 .
O472 C478 1.3797 .
O475 C473 1.3873 .
O475 C477 1.4822 .
C471 C472 1.4044 .
C471 C476 1.4469 .
C471 C478 1.4863 .
C472 C473 1.3929 .
C473 C474 1.3825 .
C474 C475 1.3969 .
C475 C476 1.3105 .
O481 C488 1.3159 .
O482 C488 1.2179 .
O502 C502 1.4295 .
O504 C504 1.4266 .
O509 C265 1.3728 2_667
O509 C509 1.4269 .
O510 C510 1.5613 .
O523 C523 1.6062 .
N1A C5A 1.5727 .
C1A C2A 1.6208 .
C2A C3A 1.5595 .
C3A C4A 1.4678 .
C4A C5A 1.6133 .
C1B C5B 1.6288 .
C3B C4B 1.8749 .
C4B C5B 1.5553 .
C1C C2C 1.9899 .
C2C C3C 1.8773 .
N1D O1D 1.4877 .
N1D C3D 1.6861 .
O1D C3D 1.5127 .
C1D C2D 1.4677 .
C1D C6D 1.8384 .
C4D C5D 1.3775 .
C5D C6D 1.7646 .
C1E C2E 1.6411 .
C2E C3E 1.6089 .
N1F C1F 1.1277 .
N1F O1F 1.3630 .
C1F C2F 1.9718 .
C2F C3F 1.9528 .
C3F C4F 1.6757 .
C4F C5F 1.8587 .
O1M C1M 1.7909 .
O5M C5M 1.7571 .
O7M C7M 1.6428 .

loop_
_geom_torsion_atom_site_label_1
_geom_torsion_atom_site_label_2
_geom_torsion_atom_site_label_3
_geom_torsion_atom_site_label_4
_geom_torsion
_geom_torsion_site_symmetry_1
_geom_torsion_site_symmetry_4
O61 Cu3 Cu5 O81 101.9 . .
O51 Cu3 Cu5 O81 -78.9 . .
O72 Cu3 Cu5 O81 -168.2 . .
O82 Cu3 Cu5 O81 13.2 . .
O503 Cu3 Cu5 O81 38.1 . .
O61 Cu3 Cu5 O71 -82.8 . .
O51 Cu3 Cu5 O71 96.4 . .
O72 Cu3 Cu5 O71 7.1 . .
O82 Cu3 Cu5 O71 -171.5 . .
O503 Cu3 Cu5 O71 -146.6 . .
O61 Cu3 Cu5 O52 -168.6 . .
O51 Cu3 Cu5 O52 10.7 . .
O72 Cu3 Cu5 O52 -78.7 . .
O82 Cu3 Cu5 O52 102.7 . .
O503 Cu3 Cu5 O52 127.6 . .
O61 Cu3 Cu5 O62 6.9 . .
O51 Cu3 Cu5 O62 -173.9 . .
O72 Cu3 Cu5 O62 96.8 . .
O82 Cu3 Cu5 O62 -81.8 . .
O503 Cu3 Cu5 O62 -56.9 . .
O61 Cu3 Cu5 O505 -159.0 . .
O51 Cu3 Cu5 O505 20.2 . .
O72 Cu3 Cu5 O505 -69.1 . .
O82 Cu3 Cu5 O505 112.3 . .
O503 Cu3 Cu5 O505 137.2 . .
O11 Cu1 Cu6 O31 -95.5 . .
O32 Cu1 Cu6 O31 -8.4 . .
O22 Cu1 Cu6 O31 81.5 . .
O42 Cu1 Cu6 O31 175.7 . .
O501 Cu1 Cu6 O31 -18.3 . .
O11 Cu1 Cu6 O41 80.8 . .
O32 Cu1 Cu6 O41 167.9 . .
O22 Cu1 Cu6 O41 -102.1 . .
O42 Cu1 Cu6 O41 -8.0 . .
O501 Cu1 Cu6 O41 158.0 . .
O11 Cu1 Cu6 O12 -7.3 . .
O32 Cu1 Cu6 O12 79.8 . .
O22 Cu1 Cu6 O12 169.7 . .
O42 Cu1 Cu6 O12 -96.1 . .
O501 Cu1 Cu6 O12 69.9 . .
O11 Cu1 Cu6 O21 172.8 . .
O32 Cu1 Cu6 O21 -100.1 . .
O22 Cu1 Cu6 O21 -10.2 . .
O42 Cu1 Cu6 O21 84.0 . .
O501 Cu1 Cu6 O21 -110.0 . .
O11 Cu1 Cu6 O506 -112.7 . .
O32 Cu1 Cu6 O506 -25.6 . .
O22 Cu1 Cu6 O506 64.3 . .
O42 Cu1 Cu6 O506 158.5 . .
O501 Cu1 Cu6 O506 -35.5 . .
O402 Cu4 Cu7 O401 -7.6 . .
O372 Cu4 Cu7 O401 83.6 . .
O382 Cu4 Cu7 O401 -99.5 . .
O392 Cu4 Cu7 O401 174.6 . .
O504 Cu4 Cu7 O401 -147.1 . .
O402 Cu4 Cu7 O391 168.6 . .
O372 Cu4 Cu7 O391 -100.1 . .
O382 Cu4 Cu7 O391 76.8 . .
O392 Cu4 Cu7 O391 -9.2 . .
O504 Cu4 Cu7 O391 29.2 . .
O402 Cu4 Cu7 O371 -100.7 . .
O372 Cu4 Cu7 O371 -9.4 . .
O382 Cu4 Cu7 O371 167.5 . .
O392 Cu4 Cu7 O371 81.5 . .
O504 Cu4 Cu7 O371 119.8 . .
O402 Cu4 Cu7 O381 78.5 . .
O372 Cu4 Cu7 O381 169.8 . .
O382 Cu4 Cu7 O381 -13.3 . .
O392 Cu4 Cu7 O381 -99.2 . .
O504 Cu4 Cu7 O381 -60.9 . .
O402 Cu4 Cu7 O507 -157.3 . .
O372 Cu4 Cu7 O507 -66.1 . .
O382 Cu4 Cu7 O507 110.9 . .
O392 Cu4 Cu7 O507 24.9 . .
O504 Cu4 Cu7 O507 63.2 . .
O421 Cu2 Cu8 O422 11.0 . .
O441 Cu2 Cu8 O422 -82.0 . .
O432 Cu2 Cu8 O422 98.2 . .
O411 Cu2 Cu8 O422 -174.7 . .
O502 Cu2 Cu8 O422 134.7 . .
O421 Cu2 Cu8 O412 -165.4 . .
O441 Cu2 Cu8 O412 101.6 . .
O432 Cu2 Cu8 O412 -78.1 . .
O411 Cu2 Cu8 O412 8.9 . .
O502 Cu2 Cu8 O412 -41.7 . .
O421 Cu2 Cu8 O442 102.5 . .
O441 Cu2 Cu8 O442 9.5 . .
O432 Cu2 Cu8 O442 -170.3 . .
O411 Cu2 Cu8 O442 -83.3 . .
O502 Cu2 Cu8 O442 -133.8 . .
O421 Cu2 Cu8 O431 -75.1 . .
O441 Cu2 Cu8 O431 -168.1 . .
O432 Cu2 Cu8 O431 12.1 . .
O411 Cu2 Cu8 O431 99.1 . .
O502 Cu2 Cu8 O431 48.5 . .
O421 Cu2 Cu8 O508 -154.6 . .
O441 Cu2 Cu8 O508 112.4 . .
O432 Cu2 Cu8 O508 -67.4 . .
O411 Cu2 Cu8 O508 19.7 . .
O502 Cu2 Cu8 O508 -30.9 . .
O451 Cu11 Cu14 O471 93.0 . .
O472 Cu11 Cu14 O471 4.4 . .
O481 Cu11 Cu14 O471 -85.5 . .
O462 Cu11 Cu14 O471 -179.1 . .
O511 Cu11 Cu14 O471 -121.4 . .
O451 Cu11 Cu14 O461 -87.2 . .
O472 Cu11 Cu14 O461 -175.7 . .
O481 Cu11 Cu14 O461 94.3 . .
O462 Cu11 Cu14 O461 0.7 . .
O511 Cu11 Cu14 O461 58.4 . .
O451 Cu11 Cu14 O482 -177.6 . .
O472 Cu11 Cu14 O482 93.9 . .
O481 Cu11 Cu14 O482 4.0 . .
O462 Cu11 Cu14 O482 -89.7 . .
O511 Cu11 Cu14 O482 -32.0 . .
O451 Cu11 Cu14 O452 4.2 . .
O472 Cu11 Cu14 O452 -84.3 . .
O481 Cu11 Cu14 O452 -174.2 . .
O462 Cu11 Cu14 O452 92.1 . .
O511 Cu11 Cu14 O452 149.8 . .
O451 Cu11 Cu14 O514 33.5 . .
O472 Cu11 Cu14 O514 -55.0 . .
O481 Cu11 Cu14 O514 -145.0 . .
O462 Cu11 Cu14 O514 121.4 . .
O511 Cu11 Cu14 O514 179.1 . .
O222 Cu10 Cu16 O231 -97.7 . .
O212 Cu10 Cu16 O231 85.5 . .
O232 Cu10 Cu16 O231 -6.1 . .
O242 Cu10 Cu16 O231 176.9 . .
O510 Cu10 Cu16 O231 64.8 . .
O222 Cu10 Cu16 O221 -5.0 . .
O212 Cu10 Cu16 O221 178.1 . .
O232 Cu10 Cu16 O221 86.6 . .
O242 Cu10 Cu16 O221 -90.4 . .
O510 Cu10 Cu16 O221 157.5 . .
O222 Cu10 Cu16 O241 81.4 . .
O212 Cu10 Cu16 O241 -95.4 . .
O232 Cu10 Cu16 O241 173.0 . .
O242 Cu10 Cu16 O241 -4.0 . .
O510 Cu10 Cu16 O241 -116.1 . .
O222 Cu10 Cu16 O211 173.1 . .
O212 Cu10 Cu16 O211 -3.8 . .
O232 Cu10 Cu16 O211 -95.3 . .
O242 Cu10 Cu16 O211 87.7 . .
O510 Cu10 Cu16 O211 -24.4 . .
O222 Cu10 Cu16 O516 -155.3 . .
O212 Cu10 Cu16 O516 27.9 . .
O232 Cu10 Cu16 O516 -63.7 . .
O242 Cu10 Cu16 O516 119.3 . .
O510 Cu10 Cu16 O516 7.2 . .
O292 Cu13 Cu17 O301 -171.8 . .
O322 Cu13 Cu17 O301 95.6 . .
O312 Cu13 Cu17 O301 -86.5 . .
O302 Cu13 Cu17 O301 4.7 . .
O95 Cu13 Cu17 O301 -3.4 . .
O292 Cu13 Cu17 O291 5.3 . .
O322 Cu13 Cu17 O291 -87.3 . .
O312 Cu13 Cu17 O291 90.6 . .
O302 Cu13 Cu17 O291 -178.2 . .
O95 Cu13 Cu17 O291 173.7 . .
O292 Cu13 Cu17 O321 96.8 . .
O322 Cu13 Cu17 O321 4.1 . .
O312 Cu13 Cu17 O321 -177.9 . .
O302 Cu13 Cu17 O321 -86.8 . .
O95 Cu13 Cu17 O321 -94.9 . .
O292 Cu13 Cu17 O311 -81.6 . .
O322 Cu13 Cu17 O311 -174.2 . .
O312 Cu13 Cu17 O311 3.7 . .
O302 Cu13 Cu17 O311 94.9 . .
O95 Cu13 Cu17 O311 86.8 . .
O292 Cu13 Cu17 O517 -94.9 . .
O322 Cu13 Cu17 O517 172.4 . .
O312 Cu13 Cu17 O517 -9.6 . .
O302 Cu13 Cu17 O517 81.6 . .
O95 Cu13 Cu17 O517 73.4 . .
O101 Cu15 Cu20 O92 -177.5 . .
O112 Cu15 Cu20 O92 94.0 . .
O121 Cu15 Cu20 O92 -89.9 . .
O91 Cu15 Cu20 O92 2.4 . .
O515 Cu15 Cu20 O92 -59.4 . .
O101 Cu15 Cu20 O122 -87.9 . .
O112 Cu15 Cu20 O122 -176.5 . .
O121 Cu15 Cu20 O122 -0.3 . .
O91 Cu15 Cu20 O122 92.0 . .
O515 Cu15 Cu20 O122 30.1 . .
O101 Cu15 Cu20 O102 3.9 . .
O112 Cu15 Cu20 O102 -84.7 . .
O121 Cu15 Cu20 O102 91.5 . .
O91 Cu15 Cu20 O102 -176.2 . .
O515 Cu15 Cu20 O102 121.9 . .
O101 Cu15 Cu20 O111 94.3 . .
O112 Cu15 Cu20 O111 5.7 . .
O121 Cu15 Cu20 O111 -178.1 . .
O91 Cu15 Cu20 O111 -85.8 . .
O515 Cu15 Cu20 O111 -147.6 . .
O101 Cu15 Cu20 O520 107.3 . .
O112 Cu15 Cu20 O520 18.7 . .
O121 Cu15 Cu20 O520 -165.1 . .
O91 Cu15 Cu20 O520 -72.8 . .
O515 Cu15 Cu20 O520 -134.6 . .
O192 Cu19 Cu21 O191 3.9 . .
O201 Cu19 Cu21 O191 94.2 . .
O181 Cu19 Cu21 O191 179.9 . .
O172 Cu19 Cu21 O191 -83.8 . .
O519 Cu19 Cu21 O191 -115.2 . .
O192 Cu19 Cu21 O182 -176.0 . .
O201 Cu19 Cu21 O182 -85.8 . .
O181 Cu19 Cu21 O182 -0.1 . .
O172 Cu19 Cu21 O182 96.3 . .
O519 Cu19 Cu21 O182 64.8 . .
O192 Cu19 Cu21 O171 92.1 . .
O201 Cu19 Cu21 O171 -177.6 . .
O181 Cu19 Cu21 O171 -91.9 . .
O172 Cu19 Cu21 O171 4.4 . .
O519 Cu19 Cu21 O171 -27.0 . .
O192 Cu19 Cu21 O202 -86.8 . .
O201 Cu19 Cu21 O202 3.5 . .
O181 Cu19 Cu21 O202 89.2 . .
O172 Cu19 Cu21 O202 -174.5 . .
O519 Cu19 Cu21 O202 154.0 . .
O192 Cu19 Cu21 O521 -67.8 . .
O201 Cu19 Cu21 O521 22.4 . .
O181 Cu19 Cu21 O521 108.1 . .
O172 Cu19 Cu21 O521 -155.5 . .
O519 Cu19 Cu21 O521 173.0 . .
O331 Cu9 Cu22 O352 -95.2 . .
O361 Cu9 Cu22 O352 172.6 . .
O351 Cu9 Cu22 O352 -3.9 . .
O341 Cu9 Cu22 O352 86.3 . .
O509 Cu9 Cu22 O352 21.7 . .
O331 Cu9 Cu22 O342 174.3 . .
O361 Cu9 Cu22 O342 82.0 . .
O351 Cu9 Cu22 O342 -94.5 . .
O341 Cu9 Cu22 O342 -4.3 . .
O509 Cu9 Cu22 O342 -68.8 . .
O331 Cu9 Cu22 O362 85.6 . .
O361 Cu9 Cu22 O362 -6.6 . .
O351 Cu9 Cu22 O362 176.9 . .
O341 Cu9 Cu22 O362 -92.9 . .
O509 Cu9 Cu22 O362 -157.5 . .
O331 Cu9 Cu22 O332 -6.7 . .
O361 Cu9 Cu22 O332 -99.0 . .
O351 Cu9 Cu22 O332 84.5 . .
O341 Cu9 Cu22 O332 174.8 . .
O509 Cu9 Cu22 O332 110.2 . .
O331 Cu9 Cu22 O522 169.5 . .
O361 Cu9 Cu22 O522 77.3 . .
O351 Cu9 Cu22 O522 -99.2 . .
O341 Cu9 Cu22 O522 -9.0 . .
O509 Cu9 Cu22 O522 -73.6 . .
O281 Cu12 Cu23 O272 174.8 . .
O261 Cu12 Cu23 O272 86.4 . .
O271 Cu12 Cu23 O272 -5.8 . .
O251 Cu12 Cu23 O272 -96.2 . .
O512 Cu12 Cu23 O272 -34.3 . .
O281 Cu12 Cu23 O252 -95.3 . .
O261 Cu12 Cu23 O252 176.3 . .
O271 Cu12 Cu23 O252 84.1 . .
O251 Cu12 Cu23 O252 -6.2 . .
O512 Cu12 Cu23 O252 55.7 . .
O281 Cu12 Cu23 O262 83.2 . .
O261 Cu12 Cu23 O262 -5.2 . .
O271 Cu12 Cu23 O262 -97.4 . .
O251 Cu12 Cu23 O262 172.3 . .
O512 Cu12 Cu23 O262 -125.8 . .
O281 Cu12 Cu23 O282 -3.1 . .
O261 Cu12 Cu23 O282 -91.5 . .
O271 Cu12 Cu23 O282 176.3 . .
O251 Cu12 Cu23 O282 85.9 . .
O512 Cu12 Cu23 O282 147.8 . .
O281 Cu12 Cu23 O523 -109.5 . .
O261 Cu12 Cu23 O523 162.1 . .
O271 Cu12 Cu23 O523 69.9 . .
O251 Cu12 Cu23 O523 -20.5 . .
O512 Cu12 Cu23 O523 41.4 . .
O161 Cu18 Cu24 O152 -87.1 . .
O141 Cu18 Cu24 O152 -177.9 . .
O151 Cu18 Cu24 O152 3.8 . .
O131 Cu18 Cu24 O152 94.0 . .
O518 Cu18 Cu24 O152 17.9 . .
O161 Cu18 Cu24 O142 92.6 . .
O141 Cu18 Cu24 O142 1.7 . .
O151 Cu18 Cu24 O142 -176.6 . .
O131 Cu18 Cu24 O142 -86.4 . .
O518 Cu18 Cu24 O142 -162.5 . .
O161 Cu18 Cu24 O132 -177.4 . .
O141 Cu18 Cu24 O132 91.8 . .
O151 Cu18 Cu24 O132 -86.5 . .
O131 Cu18 Cu24 O132 3.7 . .
O518 Cu18 Cu24 O132 -72.4 . .
O161 Cu18 Cu24 O162 2.6 . .
O141 Cu18 Cu24 O162 -88.2 . .
O151 Cu18 Cu24 O162 93.5 . .
O131 Cu18 Cu24 O162 -176.4 . .
O518 Cu18 Cu24 O162 107.6 . .
O161 Cu18 Cu24 O524 125.5 . .
O141 Cu18 Cu24 O524 34.7 . .
O151 Cu18 Cu24 O524 -143.7 . .
O131 Cu18 Cu24 O524 -53.5 . .
O518 Cu18 Cu24 O524 -129.5 . .
O32 Cu1 O11 C18 -72.7 . .
O22 Cu1 O11 C18 -19.6 . .
O42 Cu1 O11 C18 93.0 . .
O501 Cu1 O11 C18 -162.2 . .
Cu6 Cu1 O11 C18 9.0 . .
O31 Cu6 O12 C18 94.3 . .
O41 Cu6 O12 C18 -77.7 . .
O21 Cu6 O12 C18 7.7 . .
O506 Cu6 O12 C18 -173.8 . .
Cu1 Cu6 O12 C18 7.0 . .
C16 C11 C12 C13 5.6 . .
C18 C11 C12 C13 173.1 . .
C11 C12 C13 C15 -5.5 . .
C11 C12 C13 C78 174.2 . 2_556
C17 O15 C15 C16 -3.7 . .
C17 O15 C15 C13 -167.9 . .
C12 C13 C15 O15 168.0 . .
C78 C13 C15 O15 -10.5 2_556 .
C12 C13 C15 C16 3.9 . .
C78 C13 C15 C16 -174.5 2_556 .
C12 C11 C16 C15 -3.1 . .
C18 C11 C16 C15 -172.5 . .
O15 C15 C16 C11 -174.6 . .
C13 C15 C16 C11 -1.1 . .
Cu1 O11 C18 O12 -6.5 . .
Cu1 O11 C18 C11 173.8 . .
Cu6 O12 C18 O11 -2.7 . .
Cu6 O12 C18 C11 177.1 . .
C12 C11 C18 O11 -178.1 . .
C16 C11 C18 O11 -9.6 . .
C12 C11 C18 O12 2.1 . .
C16 C11 C18 O12 170.6 . .
O31 Cu6 O21 C28 -79.3 . .
O41 Cu6 O21 C28 91.9 . .
O12 Cu6 O21 C28 6.9 . .
O506 Cu6 O21 C28 -171.6 . .
Cu1 Cu6 O21 C28 7.6 . .
O11 Cu1 O22 C28 44.6 . .
O32 Cu1 O22 C28 97.6 . .
O42 Cu1 O22 C28 -67.8 . .
O501 Cu1 O22 C28 -173.1 . .
Cu6 Cu1 O22 C28 15.9 . .
C326 C21 C22 C323 -3.1 . .
C28 C21 C22 C323 -178.8 . .
Cu1 O22 C28 O21 -15.9 . .
Cu1 O22 C28 C21 176.9 . .
Cu6 O21 C28 O22 2.3 . .
Cu6 O21 C28 C21 170.9 . .
C22 C21 C28 O22 -11.5 . .
C326 C21 C28 O22 172.2 . .
C22 C21 C28 O21 179.2 . .
C326 C21 C28 O21 2.9 . .
O41 Cu6 O31 C38 -11.8 . .
O12 Cu6 O31 C38 -72.0 . .
O21 Cu6 O31 C38 96.2 . .
O506 Cu6 O31 C38 -168.4 . .
Cu1 Cu6 O31 C38 11.8 . .
O11 Cu1 O32 C38 97.5 . .
O22 Cu1 O32 C38 -77.5 . .
O42 Cu1 O32 C38 23.9 . .
O501 Cu1 O32 C38 -173.8 . .
Cu6 Cu1 O32 C38 7.8 . .
Cu6 O31 C38 O32 -9.6 . .
Cu6 O31 C38 C253 164.9 . 2_556
Cu1 O32 C38 O31 -2.0 . .
Cu1 O32 C38 C253 -176.9 . 2_556
O31 Cu6 O41 C48 31.5 . .
O12 Cu6 O41 C48 91.8 . .
O21 Cu6 O41 C48 -76.4 . .
O506 Cu6 O41 C48 -171.9 . .
Cu1 Cu6 O41 C48 7.8 . .
O11 Cu1 O42 C48 -78.6 . .
O32 Cu1 O42 C48 -5.3 . .
O22 Cu1 O42 C48 95.6 . .
O501 Cu1 O42 C48 -166.9 . .
Cu6 Cu1 O42 C48 10.8 . .
C236 C41 C42 C233 -7.5 2_556 2_556
C48 C41 C42 C233 179.9 . 2_556
Cu6 O41 C48 O42 -1.9 . .
Cu6 O41 C48 C41 -174.3 . .
Cu1 O42 C48 O41 -9.0 . .
Cu1 O42 C48 C41 163.5 . .
C42 C41 C48 O41 -173.7 . .
C236 C41 C48 O41 13.7 2_556 .
C42 C41 C48 O42 13.1 . .
C236 C41 C48 O42 -159.5 2_556 .
O61 Cu3 O51 C58 -12.6 . .
O72 Cu3 O51 C58 64.8 . .
O82 Cu3 O51 C58 -101.5 . .
O503 Cu3 O51 C58 163.9 . .
Cu5 Cu3 O51 C58 -17.1 . .
O81 Cu5 O52 C58 79.8 . .
O71 Cu5 O52 C58 -95.2 . .
O62 Cu5 O52 C58 -25.6 . .
O505 Cu5 O52 C58 174.8 . .
Cu3 Cu5 O52 C58 -6.8 . .
C56 C51 C52 C53 -3.3 . .
C58 C51 C52 C53 170.7 . .
C51 C52 C53 C54 5.8 . .
C51 C52 C53 C218 -172.1 . .
C52 C53 C54 C55 -0.1 . .
C218 C53 C54 C55 177.9 . .
C53 C54 C55 O55 -179.0 . .
C53 C54 C55 C56 -8.1 . .
C57 O55 C55 C54 153.0 . .
C57 O55 C55 C56 -17.6 . .
C52 C51 C56 C55 -4.2 . .
C58 C51 C56 C55 -178.3 . .
C54 C55 C56 C51 10.4 . .
O55 C55 C56 C51 -179.9 . .
Cu3 O51 C58 O52 18.8 . .
Cu3 O51 C58 C51 -164.9 . .
Cu5 O52 C58 O51 -5.1 . .
Cu5 O52 C58 C51 178.7 . .
C56 C51 C58 O51 -168.4 . .
C52 C51 C58 O51 17.5 . .
C56 C51 C58 O52 8.4 . .
C52 C51 C58 O52 -165.7 . .
O51 Cu3 O61 C68 -10.0 . .
O72 Cu3 O61 C68 -87.3 . .
O82 Cu3 O61 C68 79.2 . .
O503 Cu3 O61 C68 173.6 . .
Cu5 Cu3 O61 C68 -5.4 . .
O81 Cu5 O62 C68 -97.0 . .
O71 Cu5 O62 C68 76.8 . .
O52 Cu5 O62 C68 7.6 . .
O505 Cu5 O62 C68 166.5 . .
Cu3 Cu5 O62 C68 -11.1 . .
C66 C61 C62 C63 -7.9 . .
C68 C61 C62 C63 -179.3 . .
C61 C62 C63 C64 3.3 . .
C61 C62 C63 C278 177.5 . .
C62 C63 C64 C65 -5.1 . .
C278 C63 C64 C65 -179.4 . .
C63 C64 C65 C66 13.2 . .
C63 C64 C65 O65 -179.7 . .
C67 O65 C65 C66 -13.8 . .
C67 O65 C65 C64 177.5 . .
C64 C65 C66 C61 -16.3 . .
O65 C65 C66 C61 178.3 . .
C62 C61 C66 C65 13.2 . .
C68 C61 C66 C65 -175.7 . .
Cu3 O61 C68 O62 -1.3 . .
Cu3 O61 C68 C61 171.4 . .
Cu5 O62 C68 O61 10.8 . .
Cu5 O62 C68 C61 -162.2 . .
C62 C61 C68 O61 -11.5 . .
C66 C61 C68 O61 176.1 . .
C62 C61 C68 O62 161.2 . .
C66 C61 C68 O62 -11.2 . .
O81 Cu5 O71 C78 31.9 . .
O52 Cu5 O71 C78 75.0 . .
O62 Cu5 O71 C78 -91.7 . .
O505 Cu5 O71 C78 163.2 . .
Cu3 Cu5 O71 C78 -7.3 . .
O61 Cu3 O72 C78 75.4 . .
O51 Cu3 O72 C78 -95.5 . .
O82 Cu3 O72 C78 -2.8 . .
O503 Cu3 O72 C78 170.9 . .
Cu5 Cu3 O72 C78 -8.6 . .
Cu3 O72 C78 O71 5.8 . .
Cu3 O72 C78 C13 179.5 . 2_556
Cu5 O71 C78 O72 3.6 . .
Cu5 O71 C78 C13 -171.8 . 2_556
O71 Cu5 O81 C88 -52.1 . .
O52 Cu5 O81 C88 -95.1 . .
O62 Cu5 O81 C88 71.3 . .
O505 Cu5 O81 C88 176.8 . .
Cu3 Cu5 O81 C88 -12.9 . .
O61 Cu3 O82 C88 -99.4 . .
O51 Cu3 O82 C88 71.2 . .
O72 Cu3 O82 C88 -21.1 . .
O503 Cu3 O82 C88 165.1 . .
Cu5 Cu3 O82 C88 -15.4 . .
C86 C81 C82 C83 2.6 . .
C88 C81 C82 C83 -175.1 . .
C81 C82 C83 C338 178.2 . .
C81 C82 C83 C84 -5.4 . .
C82 C83 C84 C85 11.7 . .
C338 C83 C84 C85 -172.2 . .
C83 C84 C85 O85 -179.8 . .
C83 C84 C85 C86 -15.7 . .
C87 O85 C85 C84 -34.7 . .
C87 O85 C85 C86 159.1 . .
C82 C81 C86 C85 -6.0 . .
C88 C81 C86 C85 171.9 . .
C84 C85 C86 C81 13.3 . .
O85 C85 C86 C81 179.5 . .
Cu5 O81 C88 O82 4.7 . .
Cu5 O81 C88 C81 -174.3 . .
Cu3 O82 C88 O81 11.7 . .
Cu3 O82 C88 C81 -169.1 . .
C86 C81 C88 O81 4.4 . .
C82 C81 C88 O81 -177.7 . .
C86 C81 C88 O82 -174.8 . .
C82 C81 C88 O82 3.1 . .
O101 Cu15 O91 C98 -5.9 . .
O112 Cu15 O91 C98 -98.2 . .
O121 Cu15 O91 C98 75.6 . .
O515 Cu15 O91 C98 169.0 . .
Cu20 Cu15 O91 C98 -6.3 . .
O122 Cu20 O92 C98 -87.2 . .
O102 Cu20 O92 C98 8.7 . .
O111 Cu20 O92 C98 77.5 . .
O520 Cu20 O92 C98 164.8 . .
Cu15 Cu20 O92 C98 0.0 . .
O292 Cu13 O95 C95 -175.5 . .
O322 Cu13 O95 C95 -82.7 . .
O312 Cu13 O95 C95 99.2 . .
O302 Cu13 O95 C95 8.1 . .
Cu17 Cu13 O95 C95 16.2 . .
O292 Cu13 O95 C97 45.9 . .
O322 Cu13 O95 C97 138.7 . .
O312 Cu13 O95 C97 -39.4 . .
O302 Cu13 O95 C97 -130.5 . .
Cu17 Cu13 O95 C97 -122.4 . .
C98 C91 C92 C93 179.1 . .
C96 C91 C92 C93 -10.9 . .
C91 C92 C93 C94 3.1 . .
C91 C92 C93 C228 -177.3 . .
C228 C93 C94 C95 -177.8 . .
C92 C93 C94 C95 1.7 . .
C97 O95 C95 C96 -172.7 . .
Cu13 O95 C95 C96 54.5 . .
C97 O95 C95 C94 12.4 . .
Cu13 O95 C95 C94 -120.4 . .
C93 C94 C95 C96 1.9 . .
C93 C94 C95 O95 176.0 . .
O95 C95 C96 C91 177.2 . .
C94 C95 C96 C91 -8.4 . .
C92 C91 C96 C95 13.5 . .
C98 C91 C96 C95 -176.6 . .
Cu15 O91 C98 O92 8.6 . .
Cu15 O91 C98 C91 -177.4 . .
Cu20 O92 C98 O91 -5.0 . .
Cu20 O92 C98 C91 -178.9 . .
C92 C91 C98 O91 1.4 . .
C96 C91 C98 O91 -169.3 . .
C92 C91 C98 O92 175.7 . .
C96 C91 C98 O92 5.1 . .
O112 Cu15 O101 C108 83.9 . .
O121 Cu15 O101 C108 -90.9 . .
O91 Cu15 O101 C108 -8.8 . .
O515 Cu15 O101 C108 176.3 . .
Cu20 Cu15 O101 C108 -8.3 . .
O92 Cu20 O102 C108 -10.7 . .
O122 Cu20 O102 C108 85.0 . .
O111 Cu20 O102 C108 -79.4 . .
O520 Cu20 O102 C108 -166.5 . .
Cu15 Cu20 O102 C108 -2.0 . .
C106 C101 C102 C103 -9.8 . .
C108 C101 C102 C103 178.2 . .
C107 O105 C103 C422 -12.7 . 2_556
C107 O105 C103 C102 178.3 . .
C101 C102 C103 C422 9.9 . 2_556
C101 C102 C103 O105 179.2 . .
C102 C101 C106 C421 7.2 . 2_556
C108 C101 C106 C421 179.8 . 2_556
Cu15 O101 C108 O102 8.9 . .
Cu15 O101 C108 C101 -177.1 . .
Cu20 O102 C108 O101 -2.6 . .
Cu20 O102 C108 C101 -177.4 . .
C102 C101 C108 O101 -175.9 . .
C106 C101 C108 O101 10.5 . .
C102 C101 C108 O102 -1.8 . .
C106 C101 C108 O102 -175.3 . .
O92 Cu20 O111 C118 -95.7 . .
O122 Cu20 O111 C118 -17.0 . .
O102 Cu20 O111 C118 75.9 . .
O520 Cu20 O111 C118 174.8 . .
Cu15 Cu20 O111 C118 -8.7 . .
O101 Cu15 O112 C118 -87.7 . .
O121 Cu15 O112 C118 -38.0 . .
O91 Cu15 O112 C118 78.3 . .
O515 Cu15 O112 C118 173.3 . .
Cu20 Cu15 O112 C118 -4.4 . .
C306 C111 C112 C113 -2.9 2_556 .
C118 C111 C112 C113 174.7 . .
C117 O115 C113 C302 -0.3 . 2_556
C117 O115 C113 C112 173.0 . .
C111 C112 C113 C302 -5.1 . 2_556
C111 C112 C113 O115 -178.5 . .
Cu20 O111 C118 O112 9.5 . .
Cu20 O111 C118 C111 180.0 . .
Cu15 O112 C118 O111 -1.5 . .
Cu15 O112 C118 C111 -172.3 . .
C112 C111 C118 O111 -8.4 . .
C306 C111 C118 O111 169.2 2_556 .
C112 C111 C118 O112 164.8 . .
C306 C111 C118 O112 -17.6 2_556 .
O101 Cu15 O121 C128 92.8 . .
O112 Cu15 O121 C128 43.1 . .
O91 Cu15 O121 C128 -73.3 . .
O515 Cu15 O121 C128 -168.2 . .
Cu20 Cu15 O121 C128 9.1 . .
O92 Cu20 O122 C128 78.9 . .
O102 Cu20 O122 C128 -92.1 . .
O111 Cu20 O122 C128 0.4 . .
O520 Cu20 O122 C128 168.0 . .
Cu15 Cu20 O122 C128 -7.7 . .
C126 C121 C122 C123 3.9 . .
C128 C121 C122 C123 175.2 . .
C127 O125 C123 C124 11.0 . .
C127 O125 C123 C122 179.9 . .
C121 C122 C123 O125 -173.6 . .
C121 C122 C123 C124 -4.2 . .
O125 C123 C124 C125 171.5 . .
C122 C123 C124 C125 2.6 . .
C123 C124 C125 C458 177.7 . .
C123 C124 C125 C126 -0.6 . .
C122 C121 C126 C125 -1.7 . .
C128 C121 C126 C125 -173.3 . .
C458 C125 C126 C121 -178.5 . .
C124 C125 C126 C121 0.0 . .
Cu15 O121 C128 O122 -20.7 . .
Cu15 O121 C128 C121 165.3 . .
Cu20 O122 C128 O121 19.1 . .
Cu20 O122 C128 C121 -167.2 . .
C122 C121 C128 O121 178.6 . .
C126 C121 C128 O121 -8.8 . .
C122 C121 C128 O122 3.8 . .
C126 C121 C128 O122 176.5 . .
O161 Cu18 O131 C138 -11.2 . .
O141 Cu18 O131 C138 -92.2 . .
O151 Cu18 O131 C138 72.8 . .
O518 Cu18 O131 C138 159.4 . .
Cu24 Cu18 O131 C138 -4.9 . .
O152 Cu24 O132 C138 -94.3 . .
O142 Cu24 O132 C138 80.4 . .
O162 Cu24 O132 C138 -3.6 . .
O524 Cu24 O132 C138 172.1 . .
Cu18 Cu24 O132 C138 -3.4 . .
Cu24 O132 C138 O131 0.2 . .
Cu24 O132 C138 C263 -178.7 . .
Cu18 O131 C138 O132 4.4 . .
Cu18 O131 C138 C263 -176.5 . .
O161 Cu18 O141 C148 -93.1 . .
O151 Cu18 O141 C148 -3.6 . .
O131 Cu18 O141 C148 78.0 . .
O518 Cu18 O141 C148 165.5 . .
Cu24 Cu18 O141 C148 -9.9 . .
O152 Cu24 O142 C148 12.3 . .
O132 Cu24 O142 C148 -73.9 . .
O162 Cu24 O142 C148 93.9 . .
O524 Cu24 O142 C148 -169.1 . .
Cu18 Cu24 O142 C148 8.1 . .
C148 C141 C142 C143 -174.7 . .
C146 C141 C142 C143 -3.2 . .
C141 C142 C143 C144 5.6 . .
C141 C142 C143 C208 178.2 . .
C142 C143 C144 C145 -5.6 . .
C208 C143 C144 C145 -176.5 . .
C147 O145 C145 C144 0.3 . .
C147 O145 C145 C146 179.5 . .
C143 C144 C145 O145 -178.0 . .
C143 C144 C145 C146 2.7 . .
C148 C141 C146 C145 170.4 . .
C142 C141 C146 C145 1.2 . .
O145 C145 C146 C141 -179.9 . .
C144 C145 C146 C141 -0.6 . .
Cu24 O142 C148 O141 -20.5 . .
Cu24 O142 C148 C141 168.9 . .
Cu18 O141 C148 O142 20.8 . .
Cu18 O141 C148 C141 -167.5 . .
C146 C141 C148 O142 -179.4 . .
C142 C141 C148 O142 -9.8 . .
C146 C141 C148 O141 8.5 . .
C142 C141 C148 O141 178.1 . .
O161 Cu18 O151 C158 80.6 . .
O141 Cu18 O151 C158 -9.0 . .
O131 Cu18 O151 C158 -90.4 . .
O518 Cu18 O151 C158 -178.7 . .
Cu24 Cu18 O151 C158 -2.6 . .
O142 Cu24 O152 C158 -10.9 . .
O132 Cu24 O152 C158 75.3 . .
O162 Cu24 O152 C158 -92.4 . .
O524 Cu24 O152 C158 170.5 . .
Cu18 Cu24 O152 C158 -6.6 . .
C352 C151 C152 C153 -5.5 . .
C158 C151 C152 C153 173.0 . .
C157 O155 C153 C356 -0.8 . .
C157 O155 C153 C152 179.3 . .
C151 C152 C153 C356 3.2 . .
C151 C152 C153 O155 -176.9 . .
Cu24 O152 C158 O151 6.7 . .
Cu24 O152 C158 C151 -176.1 . .
Cu18 O151 C158 O152 -1.6 . .
Cu18 O151 C158 C151 -179.1 . .
C352 C151 C158 O152 -16.9 . .
C152 C151 C158 O152 164.5 . .
C352 C151 C158 O151 160.7 . .
C152 C151 C158 O151 -18.0 . .
O141 Cu18 O161 C168 89.0 . .
O151 Cu18 O161 C168 -75.8 . .
O131 Cu18 O161 C168 8.2 . .
O518 Cu18 O161 C168 -162.2 . .
Cu24 Cu18 O161 C168 1.8 . .
O152 Cu24 O162 C168 83.1 . .
O142 Cu24 O162 C168 -91.8 . .
O132 Cu24 O162 C168 -7.8 . .
O524 Cu24 O162 C168 176.5 . .
Cu18 Cu24 O162 C168 -8.0 . .
C166 C161 C162 C163 -1.6 . .
C168 C161 C162 C163 -174.6 . .
C167 O165 C163 C164 -1.8 . .
C167 O165 C163 C162 177.5 . .
C161 C162 C163 C164 2.6 . .
C161 C162 C163 O165 -176.6 . .
O165 C163 C164 C165 175.8 . .
C162 C163 C164 C165 -3.3 . .
C163 C164 C165 C166 2.9 . .
C163 C164 C165 C408 174.3 . .
C162 C161 C166 C165 1.6 . .
C168 C161 C166 C165 174.8 . .
C164 C165 C166 C161 -2.2 . .
C408 C165 C166 C161 -173.6 . .
Cu24 O162 C168 O161 12.0 . .
Cu24 O162 C168 C161 178.3 . .
Cu18 O161 C168 O162 -8.7 . .
Cu18 O161 C168 C161 -175.5 . .
C162 C161 C168 O162 -175.1 . .
C166 C161 C168 O162 11.4 . .
C162 C161 C168 O161 -7.8 . .
C166 C161 C168 O161 178.8 . .
O191 Cu21 O171 C178 78.6 . .
O182 Cu21 O171 C178 -95.0 . .
O202 Cu21 O171 C178 -0.8 . .
O521 Cu21 O171 C178 172.9 . .
Cu19 Cu21 O171 C178 -5.4 . .
O192 Cu19 O172 C178 -92.5 . .
O201 Cu19 O172 C178 -16.6 . .
O181 Cu19 O172 C178 74.1 . .
O519 Cu19 O172 C178 170.7 . .
Cu21 Cu19 O172 C178 -5.4 . .
Cu21 O171 C178 O172 2.9 . .
Cu21 O171 C178 C295 -173.1 . 2_556
Cu19 O172 C178 O171 3.3 . .
Cu19 O172 C178 C295 179.8 . 2_556
O192 Cu19 O181 C188 15.8 . .
O201 Cu19 O181 C188 86.8 . .
O172 Cu19 O181 C188 -82.7 . .
O519 Cu19 O181 C188 -174.8 . .
Cu21 Cu19 O181 C188 -1.7 . .
O191 Cu21 O182 C188 0.9 . .
O171 Cu21 O182 C188 88.1 . .
O202 Cu21 O182 C188 -78.9 . .
O521 Cu21 O182 C188 -173.7 . .
Cu19 Cu21 O182 C188 1.5 . .
Cu19 O181 C188 O182 3.5 . .
Cu19 O181 C188 C285 -163.6 . .
Cu21 O182 C188 O181 -3.2 . .
Cu21 O182 C188 C285 163.5 . .
O182 Cu21 O191 C198 -5.0 . .
O171 Cu21 O191 C198 -92.3 . .
O202 Cu21 O191 C198 74.8 . .
O521 Cu21 O191 C198 169.6 . .
Cu19 Cu21 O191 C198 -5.6 . .
O201 Cu19 O192 C198 -91.2 . .
O181 Cu19 O192 C198 -20.8 . .
O172 Cu19 O192 C198 78.6 . .
O519 Cu19 O192 C198 169.9 . .
Cu21 Cu19 O192 C198 -3.5 . .
C198 C191 C192 C413 178.9 . 2_556
C416 C191 C192 C413 -6.5 2_556 2_556
Cu21 O191 C198 O192 4.8 . .
Cu21 O191 C198 C191 -172.1 . .
Cu19 O192 C198 O191 0.6 . .
Cu19 O192 C198 C191 177.5 . .
C192 C191 C198 O191 164.1 . .
C416 C191 C198 O191 -11.0 2_556 .
C192 C191 C198 O192 -12.9 . .
C416 C191 C198 O192 172.0 2_556 .
O192 Cu19 O201 C208 87.0 . .
O181 Cu19 O201 C208 -80.3 . .
O172 Cu19 O201 C208 11.3 . .
O519 Cu19 O201 C208 -176.0 . .
Cu21 Cu19 O201 C208 0.3 . .
O191 Cu21 O202 C208 -93.2 . .
O182 Cu21 O202 C208 80.5 . .
O171 Cu21 O202 C208 -14.0 . .
O521 Cu21 O202 C208 172.3 . .
Cu19 Cu21 O202 C208 -9.4 . .
Cu21 O202 C208 O201 13.4 . .
Cu21 O202 C208 C143 -176.9 . .
Cu19 O201 C208 O202 -7.7 . .
Cu19 O201 C208 C143 -178.7 . .
C144 C143 C208 O202 -177.6 . .
C142 C143 C208 O202 10.2 . .
C144 C143 C208 O201 -6.3 . .
C142 C143 C208 O201 -178.5 . .
O231 Cu16 O211 C218 -79.4 . .
O221 Cu16 O211 C218 14.5 . .
O241 Cu16 O211 C218 89.3 . .
O516 Cu16 O211 C218 -173.2 . .
Cu10 Cu16 O211 C218 5.1 . .
O222 Cu10 O212 C218 -11.9 . .
O232 Cu10 O212 C218 89.2 . .
O242 Cu10 O212 C218 -80.5 . .
O510 Cu10 O212 C218 -178.4 . .
Cu16 Cu10 O212 C218 3.9 . .
Cu10 O212 C218 O211 -1.0 . .
Cu10 O212 C218 C53 177.4 . .
Cu16 O211 C218 O212 -4.1 . .
Cu16 O211 C218 C53 177.3 . .
C52 C53 C218 O212 173.3 . .
C54 C53 C218 O212 -4.8 . .
C52 C53 C218 O211 -8.1 . .
C54 C53 C218 O211 173.8 . .
O231 Cu16 O221 C228 91.3 . .
O241 Cu16 O221 C228 -77.6 . .
O211 Cu16 O221 C228 -2.3 . .
O516 Cu16 O221 C228 -174.5 . .
Cu10 Cu16 O221 C228 7.2 . .
O212 Cu10 O222 C228 20.9 . .
O232 Cu10 O222 C228 -80.2 . .
O242 Cu10 O222 C228 90.0 . .
O510 Cu10 O222 C228 -172.8 . .
Cu16 Cu10 O222 C228 5.2 . .
Cu16 O221 C228 O222 -5.4 . .
Cu16 O221 C228 C93 167.9 . .
Cu10 O222 C228 O221 -1.8 . .
Cu10 O222 C228 C93 -176.3 . .
C94 C93 C228 O221 173.8 . .
C92 C93 C228 O221 -5.7 . .
C94 C93 C228 O222 -12.2 . .
C92 C93 C228 O222 168.4 . .
O221 Cu16 O231 C238 -74.1 . .
O241 Cu16 O231 C238 4.2 . .
O211 Cu16 O231 C238 94.4 . .
O516 Cu16 O231 C238 -173.9 . .
Cu10 Cu16 O231 C238 9.0 . .
O222 Cu10 O232 C238 90.6 . .
O212 Cu10 O232 C238 -77.9 . .
O242 Cu10 O232 C238 22.3 . .
O510 Cu10 O232 C238 -168.3 . .
Cu16 Cu10 O232 C238 5.5 . .
C238 C231 C232 C233 176.0 . .
C236 C231 C232 C233 -4.5 . .
C237 O235 C233 C42 -8.4 . 2_556
C237 O235 C233 C232 176.8 . .
C231 C232 C233 O235 -178.5 . .
C231 C232 C233 C42 7.1 . 2_556
C232 C231 C236 C41 4.4 . 2_556
C238 C231 C236 C41 -176.0 . 2_556
Cu10 O232 C238 O231 -0.8 . .
Cu10 O232 C238 C231 179.9 . .
Cu16 O231 C238 O232 -7.7 . .
Cu16 O231 C238 C231 171.6 . .
C232 C231 C238 O232 12.4 . .
C236 C231 C238 O232 -167.2 . .
C232 C231 C238 O231 -166.9 . .
C236 C231 C238 O231 13.5 . .
O231 Cu16 O241 C248 5.9 . .
O221 Cu16 O241 C248 84.7 . .
O211 Cu16 O241 C248 -84.1 . .
O516 Cu16 O241 C248 -176.1 . .
Cu10 Cu16 O241 C248 1.1 . .
O222 Cu10 O242 C248 -77.5 . .
O212 Cu10 O242 C248 91.6 . .
O232 Cu10 O242 C248 -8.7 . .
O510 Cu10 O242 C248 -178.0 . .
Cu16 Cu10 O242 C248 8.1 . .
C246 C241 C242 C243 -8.3 . .
C248 C241 C242 C243 -174.9 . .
C247 O245 C243 C244 4.2 . .
C247 O245 C243 C242 -176.3 . .
C241 C242 C243 O245 -176.6 . .
C241 C242 C243 C244 2.9 . .
O245 C243 C244 C245 -179.4 . .
C242 C243 C244 C245 1.1 . .
C243 C244 C245 C246 -0.3 . .
C243 C244 C245 C468 179.3 . .
C244 C245 C246 C241 -4.3 . .
C468 C245 C246 C241 176.2 . .
C242 C241 C246 C245 8.7 . .
C248 C241 C246 C245 174.7 . .
Cu16 O241 C248 O242 5.8 . .
Cu16 O241 C248 C241 -173.1 . .
Cu10 O242 C248 O241 -11.0 . .
Cu10 O242 C248 C241 167.9 . .
C242 C241 C248 O241 162.9 . .
C246 C241 C248 O241 -4.4 . .
C242 C241 C248 O242 -16.2 . .
C246 C241 C248 O242 176.5 . .
O281 Cu12 O251 C258 93.8 . .
O261 Cu12 O251 C258 19.7 . .
O271 Cu12 O251 C258 -74.2 . .
O512 Cu12 O251 C258 -169.9 . .
Cu23 Cu12 O251 C258 8.7 . .
O272 Cu23 O252 C258 92.0 . .
O262 Cu23 O252 C258 1.1 . .
O282 Cu23 O252 C258 -76.5 . .
O523 Cu23 O252 C258 -175.1 . .
Cu12 Cu23 O252 C258 6.9 . .
C256 C251 C252 C253 2.9 . .
C258 C251 C252 C253 -174.5 . .
C251 C252 C253 C38 175.5 . 2_556
C251 C252 C253 C254 -0.2 . .
C252 C253 C254 C255 -4.7 . .
C38 C253 C254 C255 -180.0 2_556 .
C257 O255 C255 C256 156.7 . .
C257 O255 C255 C254 -10.9 . .
C253 C254 C255 C256 7.3 . .
C253 C254 C255 O255 176.2 . .
O255 C255 C256 C251 -172.2 . .
C254 C255 C256 C251 -4.9 . .
C252 C251 C256 C255 -0.2 . .
C258 C251 C256 C255 177.3 . .
Cu23 O252 C258 O251 -2.2 . .
Cu23 O252 C258 C251 175.2 . .
Cu12 O251 C258 O252 -6.7 . .
Cu12 O251 C258 C251 175.8 . .
C256 C251 C258 O252 -9.0 . .
C252 C251 C258 O252 168.6 . .
C256 C251 C258 O251 168.5 . .
C252 C251 C258 O251 -13.9 . .
O281 Cu12 O261 C268 -73.9 . .
O271 Cu12 O261 C268 94.0 . .
O251 Cu12 O261 C268 0.2 . .
O512 Cu12 O261 C268 -170.0 . .
Cu23 Cu12 O261 C268 11.3 . .
O272 Cu23 O262 C268 -82.6 . .
O252 Cu23 O262 C268 8.1 . .
O282 Cu23 O262 C268 86.4 . .
O523 Cu23 O262 C268 -175.9 . .
Cu12 Cu23 O262 C268 2.3 . .
C268 C261 C262 C263 -176.6 . .
C266 C261 C262 C263 -1.5 . .
C261 C262 C263 C138 -179.2 . .
C261 C262 C263 C264 -1.4 . .
O132 C138 C263 C262 1.3 . .
O131 C138 C263 C262 -177.8 . .
O132 C138 C263 C264 -176.4 . .
O131 C138 C263 C264 4.5 . .
C262 C263 C264 C265 1.1 . .
C138 C263 C264 C265 178.9 . .
C263 C264 C265 C266 2.3 . .
C263 C264 C265 O509 -178.1 . 2_667
O509 C265 C266 C261 175.2 2_667 .
C264 C265 C266 C261 -5.2 . .
C268 C261 C266 C265 179.3 . .
C262 C261 C266 C265 4.8 . .
Cu12 O261 C268 O262 -13.1 . .
Cu12 O261 C268 C261 170.4 . .
Cu23 O262 C268 O261 5.2 . .
Cu23 O262 C268 C261 -178.0 . .
C266 C261 C268 O261 170.5 . .
C262 C261 C268 O261 -14.7 . .
C266 C261 C268 O262 -6.1 . .
C262 C261 C268 O262 168.6 . .
O281 Cu12 O271 C278 8.6 . .
O261 Cu12 O271 C278 -76.6 . .
O251 Cu12 O271 C278 90.1 . .
O512 Cu12 O271 C278 -175.0 . .
Cu23 Cu12 O271 C278 5.7 . .
O252 Cu23 O272 C278 -74.2 . .
O262 Cu23 O272 C278 90.8 . .
O282 Cu23 O272 C278 18.8 . .
O523 Cu23 O272 C278 -163.9 . .
Cu12 Cu23 O272 C278 8.2 . .
Cu23 O272 C278 O271 -6.7 . .
Cu23 O272 C278 C63 -177.2 . .
Cu12 O271 C278 O272 -1.3 . .
Cu12 O271 C278 C63 169.9 . .
C64 C63 C278 O272 5.3 . .
C62 C63 C278 O272 -169.0 . .
C64 C63 C278 O271 -166.7 . .
C62 C63 C278 O271 19.0 . .
O261 Cu12 O281 C288 78.2 . .
O271 Cu12 O281 C288 -7.3 . .
O251 Cu12 O281 C288 -88.9 . .
O512 Cu12 O281 C288 176.3 . .
Cu23 Cu12 O281 C288 -4.4 . .
O272 Cu23 O282 C288 0.0 . .
O252 Cu23 O282 C288 92.8 . .
O262 Cu23 O282 C288 -72.5 . .
O523 Cu23 O282 C288 -177.3 . .
Cu12 Cu23 O282 C288 10.6 . .
C286 C281 C282 C283 -13.9 . .
C288 C281 C282 C283 -176.2 . .
C287 O285 C283 C282 -178.2 . .
C287 O285 C283 C284 -4.8 . .
C281 C282 C283 O285 -178.7 . .
C281 C282 C283 C284 7.6 . .
O285 C283 C284 C285 179.7 . .
C282 C283 C284 C285 -6.9 . .
C283 C284 C285 C286 12.4 . .
C283 C284 C285 C188 -178.6 . .
O181 C188 C285 C284 5.4 . .
O182 C188 C285 C284 -162.2 . .
O181 C188 C285 C286 175.8 . .
O182 C188 C285 C286 8.2 . .
C282 C281 C286 C285 17.2 . .
C288 C281 C286 C285 179.4 . .
C284 C285 C286 C281 -17.0 . .
C188 C285 C286 C281 173.4 . .
Cu12 O281 C288 O282 14.5 . .
Cu12 O281 C288 C281 -170.7 . .
Cu23 O282 C288 O281 -17.6 . .
Cu23 O282 C288 C281 167.2 . .
C286 C281 C288 O281 1.4 . .
C282 C281 C288 O281 164.8 . .
C286 C281 C288 O282 176.7 . .
C282 C281 C288 O282 -20.0 . .
O301 Cu17 O291 C298 5.6 . .
O321 Cu17 O291 C298 -97.3 . .
O311 Cu17 O291 C298 69.8 . .
O517 Cu17 O291 C298 162.8 . .
Cu13 Cu17 O291 C298 -13.6 . .
O322 Cu13 O292 C298 89.5 . .
O312 Cu13 O292 C298 -85.5 . .
O302 Cu13 O292 C298 -14.8 . .
O95 Cu13 O292 C298 -176.2 . .
Cu17 Cu13 O292 C298 3.5 . .
C296 C291 C292 C293 0.8 . .
C298 C291 C292 C293 -171.4 . .
C297 O295 C293 C292 180.0 . .
C297 O295 C293 C294 9.3 . .
C291 C292 C293 O295 -175.3 . .
C291 C292 C293 C294 -4.9 . .
O295 C293 C294 C295 176.7 . .
C292 C293 C294 C295 5.7 . .
C293 C294 C295 C296 -2.6 . .
C293 C294 C295 C178 175.1 . 2_556
C294 C295 C296 C291 -1.6 . .
C178 C295 C296 C291 -179.3 2_556 .
C298 C291 C296 C295 173.4 . .
C292 C291 C296 C295 2.6 . .
Cu13 O292 C298 O291 -15.1 . .
Cu13 O292 C298 C291 160.7 . .
Cu17 O291 C298 O292 20.5 . .
Cu17 O291 C298 C291 -156.2 . .
C296 C291 C298 O292 -170.9 . .
C292 C291 C298 O292 -0.2 . .
C296 C291 C298 O291 5.3 . .
C292 C291 C298 O291 176.0 . .
O291 Cu17 O301 C308 -16.0 . .
O321 Cu17 O301 C308 86.9 . .
O311 Cu17 O301 C308 -80.0 . .
O517 Cu17 O301 C308 -173.3 . .
Cu13 Cu17 O301 C308 3.1 . .
O292 Cu13 O302 C308 6.3 . .
O322 Cu13 O302 C308 -98.2 . .
O312 Cu13 O302 C308 76.4 . .
O95 Cu13 O302 C308 167.8 . .
Cu17 Cu13 O302 C308 -12.0 . .
C306 C301 C302 C113 6.6 . 2_556
C308 C301 C302 C113 176.6 . 2_556
C308 C301 C306 C111 -170.6 . 2_556
C302 C301 C306 C111 1.3 . 2_556
Cu17 O301 C308 O302 -14.5 . .
Cu17 O301 C308 C301 175.7 . .
Cu13 O302 C308 O301 19.4 . .
Cu13 O302 C308 C301 -169.3 . .
C306 C301 C308 O301 -22.7 . .
C302 C301 C308 O301 167.1 . .
C306 C301 C308 O302 166.1 . .
C302 C301 C308 O302 -4.1 . .
O301 Cu17 O311 C318 85.5 . .
O291 Cu17 O311 C318 -86.5 . .
O321 Cu17 O311 C318 -8.5 . .
O517 Cu17 O311 C318 178.0 . .
Cu13 Cu17 O311 C318 -1.2 . .
O292 Cu13 O312 C318 77.1 . .
O322 Cu13 O312 C318 14.1 . .
O302 Cu13 O312 C318 -92.2 . .
O95 Cu13 O312 C318 174.3 . .
Cu17 Cu13 O312 C318 -7.1 . .
C432 C311 C312 C313 -3.3 . .
C318 C311 C312 C313 177.2 . .
C311 C312 C313 C436 4.8 . .
C311 C312 C313 O315 -178.7 . .
C317 O315 C313 C312 -163.5 . .
C317 O315 C313 C436 13.5 . .
Cu17 O311 C318 O312 -4.3 . .
Cu17 O311 C318 C311 174.0 . .
Cu13 O312 C318 O311 8.9 . .
Cu13 O312 C318 C311 -169.2 . .
C432 C311 C318 O311 11.5 . .
C312 C311 C318 O311 -168.9 . .
C432 C311 C318 O312 -170.1 . .
C312 C311 C318 O312 9.4 . .
O301 Cu17 O321 C328 -93.8 . .
O291 Cu17 O321 C328 77.5 . .
O311 Cu17 O321 C328 0.1 . .
O517 Cu17 O321 C328 173.5 . .
Cu13 Cu17 O321 C328 -7.2 . .
O292 Cu13 O322 C328 -86.1 . .
O312 Cu13 O322 C328 -23.4 . .
O302 Cu13 O322 C328 82.9 . .
O95 Cu13 O322 C328 176.4 . .
Cu17 Cu13 O322 C328 -2.2 . .
C326 C321 C322 C323 -1.2 . .
C328 C321 C322 C323 177.5 . .
C327 O325 C323 C22 -144.5 . .
C327 O325 C323 C322 28.6 . .
C21 C22 C323 O325 177.4 . .
C21 C22 C323 C322 3.9 . .
C321 C322 C323 O325 -175.5 . .
C321 C322 C323 C22 -2.4 . .
C322 C321 C326 C21 2.2 . .
C328 C321 C326 C21 -176.6 . .
C22 C21 C326 C321 0.1 . .
C28 C21 C326 C321 175.4 . .
Cu13 O322 C328 O321 -3.1 . .
Cu13 O322 C328 C321 -179.3 . .
Cu17 O321 C328 O322 8.5 . .
Cu17 O321 C328 C321 -175.1 . .
C326 C321 C328 O322 172.7 . .
C322 C321 C328 O322 -6.2 . .
C326 C321 C328 O321 -4.0 . .
C322 C321 C328 O321 177.1 . .
O361 Cu9 O331 C338 90.7 . .
O351 Cu9 O331 C338 -80.0 . .
O341 Cu9 O331 C338 21.0 . .
O509 Cu9 O331 C338 -173.6 . .
Cu22 Cu9 O331 C338 4.8 . .
O352 Cu22 O332 C338 95.1 . .
O342 Cu22 O332 C338 15.2 . .
O362 Cu22 O332 C338 -73.9 . .
O522 Cu22 O332 C338 -168.8 . .
Cu9 Cu22 O332 C338 10.9 . .
Cu22 O332 C338 O331 -11.3 . .
Cu22 O332 C338 C83 171.8 . .
Cu9 O331 C338 O332 2.1 . .
Cu9 O331 C338 C83 179.1 . .
C82 C83 C338 O332 0.7 . .
C84 C83 C338 O332 -175.8 . .
C82 C83 C338 O331 -176.5 . .
C84 C83 C338 O331 7.0 . .
O331 Cu9 O341 C348 -5.7 . .
O361 Cu9 O341 C348 -75.7 . .
O351 Cu9 O341 C348 95.4 . .
O509 Cu9 O341 C348 -171.2 . .
Cu22 Cu9 O341 C348 10.5 . .
O352 Cu22 O342 C348 -86.1 . .
O362 Cu22 O342 C348 83.0 . .
O332 Cu22 O342 C348 -6.6 . .
O522 Cu22 O342 C348 177.3 . .
Cu9 Cu22 O342 C348 -2.2 . .
C346 C341 C342 C343 5.5 . .
C348 C341 C342 C343 172.5 . .
C341 C342 C343 C388 176.6 . .
C341 C342 C343 C344 2.2 . .
C342 C343 C344 C345 -10.4 . .
C388 C343 C344 C345 174.9 . .
C347 O345 C345 C346 164.3 . .
C347 O345 C345 C344 -1.7 . .
C343 C344 C345 C346 15.0 . .
C343 C344 C345 O345 179.0 . .
O345 C345 C346 C341 -171.6 . .
C344 C345 C346 C341 -9.1 . .
C342 C341 C346 C345 -2.5 . .
C348 C341 C346 C345 -168.1 . .
Cu22 O342 C348 O341 12.0 . .
Cu22 O342 C348 C341 -176.1 . .
Cu9 O341 C348 O342 -16.4 . .
Cu9 O341 C348 C341 170.5 . .
C346 C341 C348 O342 165.3 . .
C342 C341 C348 O342 -0.9 . .
C346 C341 C348 O341 -21.7 . .
C342 C341 C348 O341 172.2 . .
O331 Cu9 O351 C358 100.3 . .
O361 Cu9 O351 C358 -8.4 . .
O341 Cu9 O351 C358 -74.4 . .
O509 Cu9 O351 C358 -166.7 . .
Cu22 Cu9 O351 C358 12.5 . .
O342 Cu22 O352 C358 79.5 . .
O362 Cu22 O352 C358 -0.8 . .
O332 Cu22 O352 C358 -87.7 . .
O522 Cu22 O352 C358 169.5 . .
Cu9 Cu22 O352 C358 -5.1 . .
C152 C151 C352 C351 2.1 . .
C158 C151 C352 C351 -176.2 . .
C356 C351 C352 C151 5.2 . .
C358 C351 C352 C151 175.9 . .
O155 C153 C356 C351 -178.2 . .
C152 C153 C356 C351 1.7 . .
C352 C351 C356 C153 -6.9 . .
C358 C351 C356 C153 -176.4 . .
Cu22 O352 C358 O351 15.6 . .
Cu22 O352 C358 C351 -173.2 . .
Cu9 O351 C358 O352 -19.3 . .
Cu9 O351 C358 C351 168.2 . .
C352 C351 C358 O352 23.6 . .
C356 C351 C358 O352 -163.9 . .
C352 C351 C358 O351 -164.8 . .
C356 C351 C358 O351 7.7 . .
O331 Cu9 O361 C368 -92.6 . .
O351 Cu9 O361 C368 16.0 . .
O341 Cu9 O361 C368 82.4 . .
O509 Cu9 O361 C368 174.3 . .
Cu22 Cu9 O361 C368 -4.8 . .
O352 Cu22 O362 C368 14.8 . .
O342 Cu22 O362 C368 -65.6 . .
O332 Cu22 O362 C368 101.3 . .
O522 Cu22 O362 C368 -155.6 . .
Cu9 Cu22 O362 C368 19.1 . .
C366 C361 C362 C363 -9.0 . .
C368 C361 C362 C363 -176.0 . .
C361 C362 C363 C364 10.8 . .
C361 C362 C363 C488 177.8 . .
C362 C363 C364 C365 -11.3 . .
C488 C363 C364 C365 -178.9 . .
C367 O365 C365 C366 175.2 . .
C367 O365 C365 C364 3.8 . .
C363 C364 C365 C366 11.3 . .
C363 C364 C365 O365 -178.1 . .
O365 C365 C366 C361 179.2 . .
C364 C365 C366 C361 -9.6 . .
C362 C361 C366 C365 8.3 . .
C368 C361 C366 C365 176.4 . .
Cu22 O362 C368 O361 -31.9 . .
Cu22 O362 C368 C361 155.0 . .
Cu9 O361 C368 O362 23.8 . .
Cu9 O361 C368 C361 -163.8 . .
C362 C361 C368 O362 -11.5 . .
C366 C361 C368 O362 -179.9 . .
C362 C361 C368 O361 175.0 . .
C366 C361 C368 O361 6.6 . .
O401 Cu7 O371 C378 -82.2 . .
O391 Cu7 O371 C378 88.3 . .
O381 Cu7 O371 C378 0.7 . .
O507 Cu7 O371 C378 -178.3 . .
Cu4 Cu7 O371 C378 4.2 . .
O402 Cu4 O372 C378 97.2 . .
O382 Cu4 O372 C378 -2.0 . .
O392 Cu4 O372 C378 -72.3 . .
O504 Cu4 O372 C378 -160.6 . .
Cu7 Cu4 O372 C378 15.1 . .
C376 C371 C372 C441 -7.1 . 2_556
C378 C371 C372 C441 175.7 . 2_556
C372 C371 C376 C443 3.3 . 2_556
C378 C371 C376 C443 179.5 . 2_556
Cu7 O371 C378 O372 9.8 . .
Cu7 O371 C378 C371 179.5 . .
Cu4 O372 C378 O371 -21.0 . .
Cu4 O372 C378 C371 167.6 . .
C376 C371 C378 O371 180.0 . .
C372 C371 C378 O371 -3.4 . .
C376 C371 C378 O372 -7.2 . .
C372 C371 C378 O372 169.4 . .
O401 Cu7 O381 C388 105.1 . .
O391 Cu7 O381 C388 -66.2 . .
O371 Cu7 O381 C388 21.5 . .
O507 Cu7 O381 C388 -159.5 . .
Cu4 Cu7 O381 C388 18.0 . .
O402 Cu4 O382 C388 -67.1 . .
O372 Cu4 O382 C388 32.1 . .
O392 Cu4 O382 C388 102.8 . .
O504 Cu4 O382 C388 -169.2 . .
Cu7 Cu4 O382 C388 14.9 . .
Cu7 O381 C388 C343 177.7 . .
Cu7 O381 C388 O382 -12.0 . .
C342 C343 C388 O381 -7.6 . .
C344 C343 C388 O381 167.0 . .
C342 C343 C388 O382 -177.8 . .
C344 C343 C388 O382 -3.2 . .
Cu4 O382 C388 O381 -6.7 . .
Cu4 O382 C388 C343 163.8 . .
O401 Cu7 O391 C398 29.6 . .
O371 Cu7 O391 C398 -75.4 . .
O381 Cu7 O391 C398 91.9 . .
O507 Cu7 O391 C398 -171.0 . .
Cu4 Cu7 O391 C398 7.3 . .
O402 Cu4 O392 C398 -0.1 . .
O372 Cu4 O392 C398 97.8 . .
O382 Cu4 O392 C398 -72.4 . .
O504 Cu4 O392 C398 -164.6 . .
Cu7 Cu4 O392 C398 12.0 . .
Cu7 O391 C398 O392 0.9 . .
Cu7 O391 C398 C475 -172.1 . .
Cu4 O392 C398 O391 -11.9 . .
Cu4 O392 C398 C475 161.1 . .
O391 Cu7 O401 C408 -9.9 . .
O371 Cu7 O401 C408 94.9 . .
O381 Cu7 O401 C408 -72.4 . .
O507 Cu7 O401 C408 -169.2 . .
Cu4 Cu7 O401 C408 12.3 . .
O372 Cu4 O402 C408 -80.1 . .
O382 Cu4 O402 C408 89.6 . .
O392 Cu4 O402 C408 17.8 . .
O504 Cu4 O402 C408 -178.1 . .
Cu7 Cu4 O402 C408 5.6 . .
Cu4 O402 C408 O401 1.4 . .
Cu4 O402 C408 C165 -173.6 . .
Cu7 O401 C408 O402 -11.9 . .
Cu7 O401 C408 C165 162.8 . .
C164 C165 C408 O402 -5.8 . .
C166 C165 C408 O402 166.1 . .
C164 C165 C408 O401 179.3 . .
C166 C165 C408 O401 -8.8 . .
O421 Cu2 O411 C418 15.0 . .
O441 Cu2 O411 C418 -95.3 . .
O432 Cu2 O411 C418 73.3 . .
O502 Cu2 O411 C418 165.6 . .
Cu8 Cu2 O411 C418 -10.9 . .
O422 Cu8 O412 C418 -32.0 . .
O442 Cu8 O412 C418 72.8 . .
O431 Cu8 O412 C418 -92.4 . .
O508 Cu8 O412 C418 171.5 . .
Cu2 Cu8 O412 C418 -9.2 . .
C416 C411 C412 C413 7.1 . .
C418 C411 C412 C413 175.0 . .
C411 C412 C413 O415 173.0 . .
C411 C412 C413 C192 -6.4 . 2_556
C417 O415 C413 C412 -5.3 . .
C417 O415 C413 C192 174.0 . 2_556
C412 C411 C416 C191 -1.1 . 2_556
C418 C411 C416 C191 -169.4 . 2_556
Cu8 O412 C418 O411 3.1 . .
Cu8 O412 C418 C411 173.5 . .
Cu2 O411 C418 O412 8.5 . .
Cu2 O411 C418 C411 -162.3 . .
C416 C411 C418 O412 -12.4 . .
C412 C411 C418 O412 178.2 . .
C416 C411 C418 O411 159.2 . .
C412 C411 C418 O411 -10.2 . .
O441 Cu2 O421 C428 74.4 . .
O432 Cu2 O421 C428 -94.1 . .
O411 Cu2 O421 C428 -35.8 . .
O502 Cu2 O421 C428 174.0 . .
Cu8 Cu2 O421 C428 -9.9 . .
O412 Cu8 O422 C428 9.2 . .
O442 Cu8 O422 C428 -95.7 . .
O431 Cu8 O422 C428 69.8 . .
O508 Cu8 O422 C428 165.4 . .
Cu2 Cu8 O422 C428 -13.6 . .
C106 C421 C422 C103 -4.8 2_556 2_556
C428 C421 C422 C103 -175.8 . 2_556
Cu2 O421 C428 O422 1.8 . .
Cu2 O421 C428 C421 176.2 . .
Cu8 O422 C428 O421 12.1 . .
Cu8 O422 C428 C421 -163.5 . .
C422 C421 C428 O421 11.5 . .
C106 C421 C428 O421 -158.9 2_556 .
C422 C421 C428 O422 -173.1 . .
C106 C421 C428 O422 16.4 2_556 .
O422 Cu8 O431 C438 -102.2 . .
O412 Cu8 O431 C438 69.7 . .
O442 Cu8 O431 C438 -24.2 . .
O508 Cu8 O431 C438 161.4 . .
Cu2 Cu8 O431 C438 -14.9 . .
O421 Cu2 O432 C438 66.4 . .
O441 Cu2 O432 C438 -18.2 . .
O411 Cu2 O432 C438 -102.4 . .
O502 Cu2 O432 C438 165.6 . .
Cu8 Cu2 O432 C438 -17.2 . .
C438 C431 C432 C311 180.0 . .
C436 C431 C432 C311 -4.5 . .
C312 C311 C432 C431 3.1 . .
C318 C311 C432 C431 -177.3 . .
C312 C313 C436 C431 -4.9 . .
O315 C313 C436 C431 178.7 . .
C432 C431 C436 C313 4.8 . .
C438 C431 C436 C313 -179.1 . .
Cu2 O432 C438 O431 10.8 . .
Cu2 O432 C438 C431 -165.6 . .
Cu8 O431 C438 O432 7.6 . .
Cu8 O431 C438 C431 -175.4 . .
C432 C431 C438 O432 -179.8 . .
C436 C431 C438 O432 3.8 . .
C432 C431 C438 O431 3.9 . .
C436 C431 C438 O431 -172.5 . .
O421 Cu2 O441 C448 -98.2 . .
O432 Cu2 O441 C448 -14.2 . .
O411 Cu2 O441 C448 69.4 . .
O502 Cu2 O441 C448 162.0 . .
Cu8 Cu2 O441 C448 -15.2 . .
O422 Cu8 O442 C448 79.2 . .
O412 Cu8 O442 C448 -91.7 . .
O431 Cu8 O442 C448 1.9 . .
O508 Cu8 O442 C448 176.3 . .
Cu2 Cu8 O442 C448 -7.4 . .
C448 C441 C442 C443 178.0 . .
C372 C441 C442 C443 4.2 2_556 .
C447 O445 C443 C442 -26.3 . .
C447 O445 C443 C376 153.1 . 2_556
C441 C442 C443 O445 179.2 . .
C441 C442 C443 C376 -0.2 . 2_556
Cu8 O442 C448 O441 -2.4 . .
Cu8 O442 C448 C441 179.4 . .
Cu2 O441 C448 O442 15.4 . .
Cu2 O441 C448 C441 -166.3 . .
C442 C441 C448 O442 -171.8 . .
C372 C441 C448 O442 2.0 2_556 .
C442 C441 C448 O441 9.8 . .
C372 C441 C448 O441 -176.4 2_556 .
O472 Cu11 O451 C458 85.2 . .
O481 Cu11 O451 C458 7.7 . .
O462 Cu11 O451 C458 -82.6 . .
O511 Cu11 O451 C458 -177.9 . .
Cu14 Cu11 O451 C458 -1.5 . .
O471 Cu14 O452 C458 -93.4 . .
O461 Cu14 O452 C458 80.1 . .
O482 Cu14 O452 C458 -17.6 . .
O514 Cu14 O452 C458 173.7 . .
Cu11 Cu14 O452 C458 -8.8 . .
Cu14 O452 C458 O451 11.0 . .
Cu14 O452 C458 C125 -171.4 . .
Cu11 O451 C458 O452 -4.8 . .
Cu11 O451 C458 C125 177.5 . .
C124 C125 C458 O452 -174.8 . .
C126 C125 C458 O452 3.5 . .
C124 C125 C458 O451 3.0 . .
C126 C125 C458 O451 -178.6 . .
O471 Cu14 O461 C468 9.3 . .
O482 Cu14 O461 C468 94.7 . .
O452 Cu14 O461 C468 -73.7 . .
O514 Cu14 O461 C468 -168.0 . .
Cu11 Cu14 O461 C468 7.7 . .
O451 Cu11 O462 C468 78.4 . .
O472 Cu11 O462 C468 5.6 . .
O481 Cu11 O462 C468 -92.1 . .
O511 Cu11 O462 C468 174.7 . .
Cu14 Cu11 O462 C468 -10.7 . .
Cu11 O462 C468 O461 20.7 . .
Cu11 O462 C468 C245 -161.2 . .
Cu14 O461 C468 O462 -18.1 . .
Cu14 O461 C468 C245 163.7 . .
C246 C245 C468 O462 -170.9 . .
C244 C245 C468 O462 9.5 . .
C246 C245 C468 O461 7.3 . .
C244 C245 C468 O461 -172.3 . .
O461 Cu14 O471 C478 -1.5 . .
O482 Cu14 O471 C478 -87.0 . .
O452 Cu14 O471 C478 81.6 . .
O514 Cu14 O471 C478 175.7 . .
Cu11 Cu14 O471 C478 0.1 . .
O451 Cu11 O472 C478 -97.9 . .
O481 Cu11 O472 C478 72.8 . .
O462 Cu11 O472 C478 -25.2 . .
O511 Cu11 O472 C478 165.7 . .
Cu14 Cu11 O472 C478 -9.1 . .
C476 C471 C472 C473 3.6 . .
C478 C471 C472 C473 175.5 . .
C477 O475 C473 C474 8.5 . .
C477 O475 C473 C472 -177.3 . .
C471 C472 C473 C474 -10.8 . .
C471 C472 C473 O475 174.9 . .
O475 C473 C474 C475 -175.1 . .
C472 C473 C474 C475 11.5 . .
C473 C474 C475 C476 -4.4 . .
C473 C474 C475 C398 -179.3 . .
O391 C398 C475 C476 10.0 . .
O392 C398 C475 C476 -164.4 . .
O391 C398 C475 C474 -175.1 . .
O392 C398 C475 C474 10.5 . .
C474 C475 C476 C471 -2.1 . .
C398 C475 C476 C471 172.6 . .
C472 C471 C476 C475 2.5 . .
C478 C471 C476 C475 -169.7 . .
Cu14 O471 C478 O472 -7.8 . .
Cu14 O471 C478 C471 -167.8 . .
Cu11 O472 C478 O471 12.7 . .
Cu11 O472 C478 C471 173.8 . .
C472 C471 C478 O471 163.7 . .
C476 C471 C478 O471 -24.2 . .
C472 C471 C478 O472 1.6 . .
C476 C471 C478 O472 173.7 . .
O451 Cu11 O481 C488 -10.0 . .
O472 Cu11 O481 C488 -87.4 . .
O462 Cu11 O481 C488 80.0 . .
O511 Cu11 O481 C488 175.6 . .
Cu14 Cu11 O481 C488 -0.7 . .
O471 Cu14 O482 C488 75.3 . .
O461 Cu14 O482 C488 -98.2 . .
O452 Cu14 O482 C488 -0.4 . .
O514 Cu14 O482 C488 168.3 . .
Cu11 Cu14 O482 C488 -9.1 . .
Cu14 O482 C488 O481 11.3 . .
Cu14 O482 C488 C363 -176.1 . .
Cu11 O481 C488 O482 -6.1 . .
Cu11 O481 C488 C363 -179.0 . .
C362 C363 C488 O482 2.9 . .
C364 C363 C488 O482 171.0 . .
C362 C363 C488 O481 175.9 . .
C364 C363 C488 O481 -16.0 . .
O421 Cu2 O502 C502 -64.6 . .
O441 Cu2 O502 C502 29.3 . .
O432 Cu2 O502 C502 -151.5 . .
O411 Cu2 O502 C502 121.9 . .
Cu8 Cu2 O502 C502 172.3 . .
O402 Cu4 O504 C504 62.8 . .
O372 Cu4 O504 C504 -29.5 . .
O382 Cu4 O504 C504 154.3 . .
O392 Cu4 O504 C504 -120.0 . .
Cu7 Cu4 O504 C504 -158.3 . .
O331 Cu9 O509 C265 86.1 . 2_667
O361 Cu9 O509 C265 178.5 . 2_667
O351 Cu9 O509 C265 -5.1 . 2_667
O341 Cu9 O509 C265 -95.2 . 2_667
Cu22 Cu9 O509 C265 -30.7 . 2_667
O331 Cu9 O509 C509 -136.4 . .
O361 Cu9 O509 C509 -44.0 . .
O351 Cu9 O509 C509 132.3 . .
O341 Cu9 O509 C509 42.2 . .
Cu22 Cu9 O509 C509 106.7 . .
O222 Cu10 O510 C510 138.7 . .
O212 Cu10 O510 C510 -44.0 . .
O232 Cu10 O510 C510 47.1 . .
O242 Cu10 O510 C510 -134.9 . .
Cu16 Cu10 O510 C510 -23.5 . .
O272 Cu23 O523 C523 47.0 . .
O252 Cu23 O523 C523 -42.3 . .
O262 Cu23 O523 C523 138.7 . .
O282 Cu23 O523 C523 -133.6 . .
Cu12 Cu23 O523 C523 -28.2 . .
C1A C2A C3A C4A 31.1 . .
C2A C3A C4A C5A -35.7 . .
C3A C4A C5A N1A -151.9 . .
C3B C4B C5B C1B -1.0 . .
C4D C5D C6D C1D 55.4 . .
C2D C1D C6D C5D -22.5 . .
O1F N1F C1F C2F 24.4 . .
N1F C1F C2F C3F 168.9 . .
C1F C2F C3F C4F 162.1 . .
C2F C3F C4F C5F 19.0 . .
